data_2103914
loop_
_publ_author_name
'Pinheiro, Carlos Bas\'ilio'
'Gardon, Manuel'
'Chapuis, Gervais'

_publ_section_title
;
 Structural changes of hexamethylenetetramine and undecanedioic acid
 co-crystal (HMT-C11) as a function of the temperature
;
_journal_issue 3
_journal_name_full 'Acta Crystallographica Section B'
_journal_page_first 416
_journal_page_last 427
_journal_paper_doi 10.1107/S0108768103007754
_journal_volume 59
_journal_year 2003
_chemical_formula_sum 'C17 H32 N4 O4'
_chemical_formula_weight 356.5
_chemical_name_systematic ' ?'
_space_group_IT_number 14
_symmetry_cell_setting monoclinic
_symmetry_space_group_name_Hall '-P 2ybc'
_symmetry_space_group_name_H-M 'P 1 21/c 1'
_cell_angle_alpha 90
_cell_angle_beta 103.445(6)
_cell_angle_gamma 90
_cell_formula_units_Z 8
_cell_length_a 5.9189(3)
_cell_length_b 28.455(2)
_cell_length_c 23.6861(12)
_cell_measurement_reflns_used 32407
_cell_measurement_temperature 293
_cell_measurement_theta_max 24.71
_cell_measurement_theta_min 1.91
_cell_volume 3879.9(4)
_computing_cell_refinement 'kM4 - Oxford Diffraction'
_computing_data_collection 'kM4 - Oxford Diffraction'
_computing_data_reduction Xprep
_computing_molecular_graphics Xp
_computing_publication_material '(Jana2000; Petricek and Dusek, 2000)'
_computing_structure_refinement '(Jana2000; Petricek and Dusek, 2000)'
_computing_structure_solution Shelxs97
_diffrn_ambient_temperature 293
_diffrn_measurement_device_type Stoe-IPDS
_diffrn_measurement_method Oscillation
_diffrn_radiation_monochromator Graphite
_diffrn_radiation_source 'Sealed tube'
_diffrn_radiation_type 'Mo K\a'
_diffrn_radiation_wavelength 0.71069
_diffrn_reflns_av_R_equivalents 0.0864
_diffrn_reflns_av_sigmaI/netI 0.0428
_diffrn_reflns_limit_h_max 6
_diffrn_reflns_limit_h_min -6
_diffrn_reflns_limit_k_max 33
_diffrn_reflns_limit_k_min -33
_diffrn_reflns_limit_l_max 27
_diffrn_reflns_limit_l_min -27
_diffrn_reflns_number 32407
_diffrn_reflns_theta_max 24.71
_diffrn_reflns_theta_min 1.91
_diffrn_standards_number 0
_exptl_absorpt_coefficient_mu 0.087
_exptl_absorpt_correction_T_max 1.000
_exptl_absorpt_correction_T_min 1.000
_exptl_absorpt_correction_type none
_exptl_crystal_colour transparent
_exptl_crystal_density_diffrn 1.22007(13)
_exptl_crystal_description Platelets
_exptl_crystal_F_000 1552
_exptl_crystal_size_max 0.30
_exptl_crystal_size_mid 0.23
_exptl_crystal_size_min 0.20
_refine_diff_density_max 0.22
_refine_diff_density_min -0.21
_refine_ls_extinction_method none
_refine_ls_goodness_of_fit_ref 1.11
_refine_ls_hydrogen_treatment mixed
_refine_ls_number_parameters 439
_refine_ls_number_reflns 6266
_refine_ls_R_factor_all 0.0679
_refine_ls_R_factor_gt 0.0388
_refine_ls_shift/su_max 0.0024
_refine_ls_shift/su_mean 0.0004
_refine_ls_structure_factor_coef Fsqd
_refine_ls_weighting_details w=1/(\s^2^(I)+0.0016I^2^)
_refine_ls_weighting_scheme sigma
_refine_ls_wR_factor_gt 0.0827
_refine_ls_wR_factor_ref 0.0896
_reflns_number_gt 4037
_reflns_number_total 6266
_reflns_threshold_expression I>2\s(I)
_cod_data_source_file na0146.cif
_cod_data_source_block 293K
_cod_depositor_comments
;
The following automatic conversions were performed:
'_exptl_absorpt_correction_type' value 'None' changed to 'none' according
to '/home/saulius/struct/CIF-dictionaries/cif_core.dic' dictionary named
'cif_core.dic' version 2.4.1 from
2010-06-29.

'_refine_ls_hydrogen_treatment' value 'Mixed' changed to
'mixed' according to '/home/saulius/struct/CIF-dictionaries/cif_core.dic'
dictionary named 'cif_core.dic' version 2.4.1 from 2010-06-29.

Automatic conversion script
Id: cif_fix_enum 1527 2010-12-29 10:47:43Z saulius 

The following automatic conversions were performed:

'_exptl_absorpt_correction_type' value 'None' changed to 'none'
according to /home/saulius/struct/CIF-dictionaries/cif_core.dic
dictionary named 'cif_core.dic' version 2.4.1 from
2010-06-29.

'_refine_ls_hydrogen_treatment' value 'Mixed' changed to
'mixed' according to
/home/saulius/struct/CIF-dictionaries/cif_core.dic dictionary named
'cif_core.dic' version 2.4.1 from 2010-06-29.

Automatic conversion script
Id: cif_fix_values 1715 2011-07-08 13:25:40Z adriana 
;
_cod_original_cell_volume 3880.0(4)
_cod_original_sg_symbol_H-M P21/c
_cod_database_code 2103914
_cod_database_fobs_code 2103914

loop_
_symmetry_equiv_pos_site_id
_symmetry_equiv_pos_as_xyz
1 x,y,z
2 -x,1/2+y,1/2-z
3 -x,-y,-z
4 x,1/2-y,1/2+z

loop_
_atom_site_label
_atom_site_fract_x
_atom_site_fract_y
_atom_site_fract_z
_atom_site_U_iso_or_equiv
_atom_site_adp_type
_atom_site_calc_flag
_atom_site_occupancy
_atom_site_type_symbol
O1a 1.9706(6) 0.35544(10) 1.07053(13) 0.0720(6) Uani d 1 O
Ho1a 2.002(4) 0.3252(9) 1.1005(10) 0.101639(4) Uiso d 1 H
O2a 1.6193(6) 0.33012(12) 1.05221(14) 0.0997(8) Uani d 1 O
O3a 0.2662(6) 0.63528(12) 0.65777(13) 0.0855(7) Uani d 1 O
Ho3a 0.140(5) 0.6634(10) 0.6484(11) 0.124025(5) Uiso d 1 H
O4a 0.2679(7) 0.65212(16) 0.74317(14) 0.1407(11) Uani d 1 O
C1a 1.7548(5) 0.35769(7) 1.04339(8) 0.0501(8) Uani d 1 C
C2a 1.6984(3) 0.39637(6) 0.99994(7) 0.0570(7) Uani d 1 C
H2aa 1.725 0.3841 0.9636 0.082541(5) Uiso d 1 H
H2ab 1.8062 0.4224 1.0125 0.082541(5) Uiso d 1 H
C3a 1.4527(3) 0.41435(6) 0.98809(7) 0.0572(7) Uani d 1 C
H3ab 1.4263 0.429 1.0236 0.083168(5) Uiso d 1 H
H3aa 1.348 0.3888 0.9781 0.083168(5) Uiso d 1 H
C4a 1.4007(3) 0.44956(6) 0.93894(7) 0.0585(7) Uani d 1 C
H4ab 1.5169 0.4751 0.948 0.085095(5) Uiso d 1 H
H4aa 1.4189 0.4337 0.9039 0.085095(5) Uiso d 1 H
C5a 1.1614(3) 0.47109(6) 0.92701(7) 0.0574(7) Uani d 1 C
H5ab 1.1442 0.4883 0.9615 0.083485(5) Uiso d 1 H
H5aa 1.0449 0.4456 0.9199 0.083485(5) Uiso d 1 H
C6a 1.1142(3) 0.50405(6) 0.87538(7) 0.0606(7) Uani d 1 C
H6ab 1.2344 0.5285 0.8821 0.088073(5) Uiso d 1 H
H6aa 1.1285 0.4858 0.8412 0.088073(5) Uiso d 1 H
C7a 0.8786(3) 0.52735(6) 0.86178(7) 0.0583(7) Uani d 1 C
H7ab 0.8677 0.5491 0.8927 0.084430(5) Uiso d 1 H
H7aa 0.7586 0.5032 0.8598 0.084430(5) Uiso d 1 H
C8a 0.8299(3) 0.55396(6) 0.80454(7) 0.0618(8) Uani d 1 C
H8ab 0.954 0.5771 0.8054 0.089748(5) Uiso d 1 H
H8aa 0.8331 0.5316 0.7731 0.089748(5) Uiso d 1 H
C9a 0.6001(3) 0.57987(6) 0.78943(7) 0.0575(7) Uani d 1 C
H9ab 0.474 0.5583 0.7927 0.083767(5) Uiso d 1 H
H9aa 0.6035 0.6055 0.8159 0.083767(5) Uiso d 1 H
Caa 0.5504(3) 0.59887(6) 0.72813(7) 0.0561(7) Uani d 1 C
Haab 0.688 0.6166 0.7234 0.081421(5) Uiso d 1 H
Haaa 0.5258 0.5725 0.7004 0.081421(5) Uiso d 1 H
Cba 0.3471(4) 0.63099(7) 0.71184(10) 0.0547(8) Uani d 1 C
O1b 1.9708(6) 0.36453(11) 0.83049(13) 0.0758(7) Uani d 1 O
Ho1b 1.998(4) 0.3348(9) 0.8629(10) 0.113264(5) Uiso d 1 H
O2b 1.6194(6) 0.35822(13) 0.83841(15) 0.1070(8) Uani d 1 O
O3b 0.2705(5) 0.62628(11) 0.39061(13) 0.0725(6) Uani d 1 O
Ho3b 0.137(5) 0.6508(9) 0.3796(10) 0.109779(4) Uiso d 1 H
O4b 0.1855(6) 0.62713(13) 0.47379(13) 0.1088(9) Uani d 1 O
C1b 1.7523(5) 0.37543(6) 0.81542(7) 0.0474(8) Uani d 1 C
C2b 1.6929(3) 0.40941(6) 0.76615(7) 0.0549(7) Uani d 1 C
H2ba 1.7117 0.3925 0.7313 0.081946(5) Uiso d 1 H
H2bb 1.8078 0.4346 0.7737 0.081946(5) Uiso d 1 H
C3b 1.4522(3) 0.43004(6) 0.75435(7) 0.0532(7) Uani d 1 C
H3bb 1.4435 0.4521 0.7857 0.079398(5) Uiso d 1 H
H3ba 1.341 0.4055 0.7539 0.079398(5) Uiso d 1 H
C4b 1.3897(3) 0.45625(6) 0.69723(7) 0.0574(7) Uani d 1 C
H4bb 1.5079 0.48 0.6973 0.085613(5) Uiso d 1 H
H4ba 1.396 0.434 0.6666 0.085613(5) Uiso d 1 H
C5b 1.1540(3) 0.47941(6) 0.68313(7) 0.0588(7) Uani d 1 C
H5bb 1.15 0.504 0.7123 0.087324(5) Uiso d 1 H
H5ba 1.0363 0.4558 0.6858 0.087324(5) Uiso d 1 H
C6b 1.0924(3) 0.50161(6) 0.62349(7) 0.0591(7) Uani d 1 C
H6bb 1.2152 0.5236 0.6202 0.087419(5) Uiso d 1 H
H6ba 1.0894 0.4766 0.595 0.087419(5) Uiso d 1 H
C7b 0.8626(3) 0.52720(6) 0.60805(7) 0.0581(7) Uani d 1 C
H7bb 0.8678 0.5543 0.6348 0.085697(5) Uiso d 1 H
H7ba 0.7405 0.506 0.6136 0.085697(5) Uiso d 1 H
C8b 0.8029(3) 0.54552(6) 0.54628(7) 0.0574(7) Uani d 1 C
H8bb 0.9235 0.568 0.5415 0.084686(5) Uiso d 1 H
H8ba 0.8076 0.5194 0.5204 0.084686(5) Uiso d 1 H
C9b 0.5705(3) 0.56962(6) 0.52758(7) 0.0541(7) Uani d 1 C
H9bb 0.4487 0.5474 0.5327 0.079516(5) Uiso d 1 H
H9ba 0.5651 0.5962 0.552 0.079516(5) Uiso d 1 H
Cab 0.5209(3) 0.58590(6) 0.46527(7) 0.0548(7) Uani d 1 C
Habb 0.6498 0.6046 0.4599 0.081368(5) Uiso d 1 H
Haba 0.5105 0.5583 0.4402 0.081368(5) Uiso d 1 H
Cbb 0.3067(4) 0.61460(6) 0.44490(9) 0.0487(8) Uani d 1 C
O1am 1.978 0.3557 1.0689 0.038 Uiso d 0 O
O2am 1.617 0.3274 1.0498 0.038 Uiso d 0 O
O3am 0.2693 0.634 0.6547 0.038 Uiso d 0 O
O4am 0.2836 0.6551 0.7464 0.038 Uiso d 0 O
O1bm 1.9785 0.3659 0.8298 0.038 Uiso d 0 O
O2bm 1.6167 0.3575 0.8389 0.038 Uiso d 0 O
O3bm 0.268 0.6255 0.388 0.038 Uiso d 0 O
O4bm 0.1778 0.628 0.475 0.038 Uiso d 0 O
N1a -0.09120(18) 0.78722(3) 0.60315(4) 0.0438(4) Uani d 1 N
N2a -0.1723(3) 0.73582(6) 0.51842(7) 0.0467(4) Uani d 1 N
N3a -0.0394(3) 0.70253(6) 0.61513(7) 0.0451(4) Uani d 1 N
N4a -0.4275(3) 0.73538(6) 0.58595(7) 0.0481(4) Uani d 1 N
Cca 0.0478(3) 0.74926(6) 0.63664(7) 0.0453(4) Uani d 1 C
Hcba 0.20596(18) 0.75255(3) 0.63311(4) 0.0588(7) Uani d 1 H
Hcaa 0.04273(18) 0.75215(3) 0.67748(4) 0.0578(7) Uani d 1 H
Cda -0.3331(3) 0.78129(6) 0.60735(7) 0.0476(4) Uani d 1 C
Hdaa -0.33984(18) 0.78434(3) 0.64767(4) 0.0589(7) Uani d 1 H
Hdba -0.42944(18) 0.80634(3) 0.58382(4) 0.0637(7) Uani d 1 H
Cea -0.0830(3) 0.78154(6) 0.54167(7) 0.0496(4) Uani d 1 C
Heaa -0.18015(18) 0.80642(3) 0.51855(4) 0.0666(7) Uani d 1 H
Heba 0.07501(18) 0.78501(3) 0.53875(4) 0.0633(7) Uani d 1 H
Cfa -0.0333(3) 0.69937(6) 0.55330(7) 0.0480(4) Uani d 1 C
Hfaa 0.12823(18) 0.70249(3) 0.55005(4) 0.0605(7) Uani d 1 H
Hfba -0.09503(18) 0.66817(3) 0.53792(4) 0.0637(8) Uani d 1 H
Cga -0.2821(3) 0.69909(6) 0.61951(8) 0.0510(4) Uani d 1 C
Hgaa -0.34685(18) 0.66795(3) 0.60371(4) 0.0690(8) Uani d 1 H
Hgba -0.28817(18) 0.70179(3) 0.66025(4) 0.0644(7) Uani d 1 H
Cha -0.4116(3) 0.73111(7) 0.52510(7) 0.0523(4) Uani d 1 C
Hhba -0.47470(18) 0.69934(3) 0.50886(4) 0.0691(7) Uani d 1 H
Hhaa -0.50833(18) 0.75673(3) 0.50084(4) 0.0689(7) Uani d 1 H
N1b -0.09645(18) 0.77856(3) 0.36345(4) 0.0438(4) Uani d 1 N
N2b -0.1769(3) 0.74306(6) 0.26712(7) 0.0503(4) Uani d 1 N
N3b -0.0468(3) 0.69422(6) 0.35290(7) 0.0445(4) Uani d 1 N
N4b -0.4340(3) 0.72794(6) 0.33216(7) 0.0484(4) Uani d 1 N
Ccb 0.0411(3) 0.73674(6) 0.38642(7) 0.0437(4) Uani d 1 C
Hcbb 0.19962(18) 0.74208(3) 0.38425(4) 0.0551(7) Uani d 1 H
Hcab 0.03521(18) 0.73207(3) 0.42697(4) 0.0567(7) Uani d 1 H
Cdb -0.3389(3) 0.76973(6) 0.36539(7) 0.0480(4) Uani d 1 C
Hdab -0.34645(18) 0.76530(3) 0.40546(4) 0.0603(7) Uani d 1 H
Hdbb -0.43425(18) 0.79755(3) 0.34883(4) 0.0637(7) Uani d 1 H
Ceb -0.0870(3) 0.78428(6) 0.30207(7) 0.0521(4) Uani d 1 C
Heab -0.18320(18) 0.81186(3) 0.28586(4) 0.0706(7) Uani d 1 H
Hebb 0.07134(18) 0.78968(3) 0.30053(4) 0.0659(7) Uani d 1 H
Cfb -0.0394(3) 0.70246(6) 0.29183(7) 0.0495(4) Uani d 1 C
Hfab 0.12247(18) 0.70761(3) 0.28989(4) 0.0614(7) Uani d 1 H
Hfbb -0.10160(18) 0.67423(3) 0.26844(4) 0.0662(8) Uani d 1 H
Cgb -0.2900(3) 0.68778(6) 0.35565(8) 0.0519(4) Uani d 1 C
Hgab -0.35519(18) 0.65967(3) 0.33187(4) 0.0701(8) Uani d 1 H
Hgbb -0.29690(18) 0.68295(3) 0.39605(4) 0.0666(7) Uani d 1 H
Chb -0.4168(3) 0.73499(7) 0.27178(7) 0.0539(4) Uani d 1 C
Hhbb -0.48039(18) 0.70635(3) 0.24741(4) 0.0710(7) Uani d 1 H
Hhab -0.51255(18) 0.76350(3) 0.25466(4) 0.0705(7) Uani d 1 H

loop_
_atom_site_aniso_label
_atom_site_aniso_U_11
_atom_site_aniso_U_22
_atom_site_aniso_U_33
_atom_site_aniso_U_12
_atom_site_aniso_U_13
_atom_site_aniso_U_23
_atom_site_aniso_type_symbol
O1a 0.0539(11) 0.0617(9) 0.0897(9) 0.0001(7) -0.0053(8) 0.0291(7) O
O2a 0.0617(11) 0.0877(12) 0.1352(14) -0.0145(9) -0.0069(9) 0.0602(11) O
O3a 0.0983(13) 0.0912(11) 0.0610(10) 0.0490(9) 0.0065(8) 0.0131(8) O
O4a 0.165(2) 0.183(2) 0.0705(11) 0.1265(19) 0.0183(11) 0.0011(12) O
C1a 0.0527(17) 0.0426(11) 0.0509(10) -0.0014(10) 0.0035(10) 0.0043(8) C
C2a 0.0570(14) 0.0498(11) 0.0600(10) 0.0040(9) 0.0047(9) 0.0157(8) C
C3a 0.0574(14) 0.0477(10) 0.0628(11) 0.0061(9) 0.0070(9) 0.0117(8) C
C4a 0.0590(14) 0.0545(11) 0.0584(11) 0.0114(9) 0.0061(9) 0.0142(8) C
C5a 0.0593(14) 0.0509(11) 0.0584(11) 0.0073(9) 0.0064(9) 0.0096(8) C
C6a 0.0583(14) 0.0630(12) 0.0566(11) 0.0134(9) 0.0055(9) 0.0145(9) C
C7a 0.0587(14) 0.0554(11) 0.0564(10) 0.0090(9) 0.0048(8) 0.0073(8) C
C8a 0.0576(14) 0.0624(12) 0.0614(11) 0.0158(10) 0.0054(9) 0.0123(9) C
C9a 0.0569(14) 0.0548(11) 0.0576(10) 0.0122(9) 0.0065(8) 0.0070(8) C
Caa 0.0554(13) 0.0510(10) 0.0581(10) 0.0152(9) 0.0056(8) 0.0034(8) C
Cba 0.0575(15) 0.0522(12) 0.0513(13) 0.0129(9) 0.0063(10) 0.0002(9) C
O1b 0.0603(13) 0.0735(10) 0.0950(10) 0.0143(8) 0.0212(8) 0.0352(8) O
O2b 0.0684(13) 0.1277(14) 0.1326(14) 0.0146(10) 0.0394(10) 0.0816(12) O
O3b 0.0737(11) 0.0867(10) 0.0614(9) 0.0344(8) 0.0245(7) 0.0205(7) O
O4b 0.1147(16) 0.1506(16) 0.0708(9) 0.0754(13) 0.0411(10) 0.0213(10) O
C1b 0.0523(16) 0.0424(11) 0.0483(10) -0.0004(10) 0.0136(10) 0.0026(8) C
C2b 0.0597(14) 0.0489(10) 0.0570(10) 0.0035(9) 0.0156(9) 0.0113(8) C
C3b 0.0567(14) 0.0528(10) 0.0509(10) 0.0033(9) 0.0141(8) 0.0069(8) C
C4b 0.0634(14) 0.0551(11) 0.0544(10) 0.0098(9) 0.0155(9) 0.0103(8) C
C5b 0.0593(14) 0.0645(12) 0.0526(10) 0.0065(10) 0.0131(8) 0.0105(8) C
C6b 0.0593(14) 0.0647(12) 0.0526(10) 0.0087(10) 0.0115(8) 0.0098(9) C
C7b 0.0574(14) 0.0611(11) 0.0546(10) 0.0042(9) 0.0105(8) 0.0070(8) C
C8b 0.0571(14) 0.0593(11) 0.0547(10) 0.0066(9) 0.0108(9) 0.0082(8) C
C9b 0.0574(14) 0.0504(10) 0.0528(10) 0.0030(9) 0.0093(8) -0.0009(8) C
Cab 0.0543(13) 0.0563(11) 0.0538(10) 0.0110(9) 0.0127(8) 0.0043(8) C
Cbb 0.0535(14) 0.0468(10) 0.0474(12) 0.0023(9) 0.0147(9) -0.0040(9) C
N1a 0.0415(8) 0.0446(5) 0.0454(7) -0.0041(4) 0.0103(4) -0.0055(4) N
N2a 0.0466(7) 0.0618(7) 0.0319(4) 0.0037(5) 0.0096(3) -0.0030(3) N
N3a 0.0445(7) 0.0487(6) 0.0411(6) 0.0071(5) 0.0078(4) 0.0038(4) N
N4a 0.0307(4) 0.0641(8) 0.0508(7) -0.0043(4) 0.0117(4) -0.0073(5) N
Cca 0.0343(5) 0.0609(10) 0.0376(5) -0.0007(5) 0.0018(4) -0.0046(5) C
Hcba 0.0315(5) 0.0832(18) 0.0567(11) -0.0030(6) 0.0004(5) -0.0082(10) H
Hcaa 0.0523(11) 0.0805(17) 0.0352(4) 0.0001(9) -0.0011(5) -0.0077(5) H
Cda 0.0400(8) 0.0551(6) 0.0491(7) 0.0074(5) 0.0134(5) -0.0081(5) C
Hdaa 0.0544(13) 0.0727(10) 0.0548(9) 0.0068(8) 0.0233(9) -0.0168(7) H
Hdba 0.0550(12) 0.0642(8) 0.0712(14) 0.0227(8) 0.0131(9) -0.0051(7) H
Cea 0.0520(9) 0.0544(6) 0.0454(7) -0.0019(5) 0.0172(5) 0.0078(4) C
Heaa 0.0815(16) 0.0616(7) 0.0583(10) 0.0063(7) 0.0193(9) 0.0206(7) H
Heba 0.0604(11) 0.0734(10) 0.0639(12) -0.0125(8) 0.0307(9) 0.0082(8) H
Cfa 0.0463(8) 0.0539(6) 0.0454(7) 0.0087(5) 0.0136(5) -0.0076(5) C
Hfaa 0.0483(8) 0.0773(11) 0.0605(13) 0.0164(8) 0.0219(8) -0.0086(9) H
Hfba 0.0727(16) 0.0553(6) 0.0639(13) 0.0085(6) 0.0176(10) -0.0180(6) H
Cga 0.0526(9) 0.0535(6) 0.0505(7) -0.0093(5) 0.0192(5) 0.0028(4) C
Hgaa 0.0763(15) 0.0558(6) 0.0792(14) -0.0215(7) 0.0271(10) 0.0002(6) H
Hgba 0.0731(14) 0.0742(11) 0.0535(7) -0.0101(8) 0.0300(8) 0.0102(7) H
Cha 0.0379(5) 0.0706(10) 0.0428(5) -0.0001(5) -0.0018(4) -0.0096(5) C
Hhba 0.0521(10) 0.0867(15) 0.0605(9) -0.0134(9) -0.0033(6) -0.0253(9) H
Hhaa 0.0488(8) 0.0963(18) 0.0507(7) 0.0142(8) -0.0107(6) -0.0029(8) H
N1b 0.0384(8) 0.0481(5) 0.0435(7) -0.0051(4) 0.0067(4) -0.0066(4) N
N2b 0.0484(7) 0.0718(7) 0.0313(4) -0.0024(5) 0.0105(4) 0.0018(3) N
N3b 0.0406(7) 0.0480(6) 0.0450(6) 0.0017(5) 0.0103(4) 0.0016(4) N
N4b 0.0293(4) 0.0673(8) 0.0492(7) -0.0075(4) 0.0105(4) -0.0057(5) N
Ccb 0.0327(6) 0.0599(10) 0.0358(5) -0.0010(5) 0.0027(4) -0.0022(5) C
Hcbb 0.0302(5) 0.0772(17) 0.0535(11) -0.0032(6) 0.0010(5) -0.0067(10) H
Hcab 0.0499(11) 0.0825(17) 0.0333(5) 0.0042(9) 0.0004(5) 0.0003(6) H
Cdb 0.0370(8) 0.0625(6) 0.0455(7) 0.0043(5) 0.0115(5) -0.0084(5) C
Hdab 0.0500(13) 0.0877(10) 0.0482(9) 0.0050(8) 0.0214(9) -0.0136(7) H
Hdbb 0.0495(12) 0.0706(8) 0.0692(14) 0.0176(8) 0.0103(9) -0.0102(8) H
Ceb 0.0519(9) 0.0553(6) 0.0505(7) -0.0079(5) 0.0145(5) 0.0104(5) C
Heab 0.0795(16) 0.0597(8) 0.0712(10) -0.0004(7) 0.0150(9) 0.0230(7) H
Hebb 0.0603(11) 0.0719(10) 0.0709(12) -0.0201(8) 0.0263(9) 0.0124(8) H
Cfb 0.0438(8) 0.0639(6) 0.0434(7) 0.0002(5) 0.0158(5) -0.0110(5) C
Hfab 0.0467(8) 0.0869(11) 0.0575(13) 0.0038(8) 0.0259(8) -0.0115(9) H
Hfbb 0.0652(16) 0.0746(6) 0.0605(13) 0.0007(7) 0.0179(10) -0.0276(7) H
Cgb 0.0477(9) 0.0541(6) 0.0567(7) -0.0129(5) 0.0182(5) 0.0031(5) C
Hgab 0.0662(15) 0.0569(6) 0.0891(14) -0.0244(7) 0.0222(10) -0.0058(7) H
Hgbb 0.0680(14) 0.0738(11) 0.0651(8) -0.0134(9) 0.0297(8) 0.0174(7) H
Chb 0.0388(5) 0.0774(10) 0.0399(5) -0.0019(5) -0.0023(4) -0.0066(5) C
Hhbb 0.0505(10) 0.0997(15) 0.0537(9) -0.0110(9) -0.0064(6) -0.0241(9) H
Hhab 0.0511(8) 0.0990(18) 0.0505(8) 0.0126(8) -0.0100(6) 0.0032(8) H

loop_
_atom_type_symbol
_atom_type_scat_dispersion_real
_atom_type_scat_dispersion_imag
_atom_type_scat_source
C 0.003 0.002 'International Tables Vol C Tables  4.2.6.8 and 6.1.1.4'
H 0.000 0.000 'International Tables Vol C Tables  4.2.6.8 and 6.1.1.4'
N 0.006 0.003 'International Tables Vol C Tables  4.2.6.8 and 6.1.1.4'
O 0.011 0.006 'International Tables Vol C Tables  4.2.6.8 and 6.1.1.4'

loop_
_geom_angle_atom_site_label_1
_geom_angle_atom_site_label_2
_geom_angle_atom_site_label_3
_geom_angle_site_symmetry_1
_geom_angle_site_symmetry_3
_geom_angle
_geom_angle_publ_flag
Ho1a O1a O2a . . 82.9(12) yes
Ho1a O1a C1a . . 110.9(12) yes
Ho1a O1a C2a . . 146.1(12) yes
Ho1a O1a H2aa . . 143.3(12) yes
Ho1a O1a H2ab . . 164.9(13) yes
Ho1a O1a H7ab . 3_867 122.4(12) yes
Ho1a O1a O1am . . 116(3) yes
Ho1a O1a O2am . . 82.4(12) yes
Ho1a O1a N1b . 2_746 8.2(13) yes
O2a O1a C1a . . 27.95(15) yes
O2a O1a C2a . . 63.26(13) yes
O2a O1a H2aa . . 68.42(12) yes
O2a O1a H2ab . . 84.64(13) yes
O2a O1a H7ab . 3_867 127.06(16) yes
O2a O1a O1am . . 132(3) yes
O2a O1a O2am . . 2.30(9) yes
O2a O1a N1b . 2_746 88.21(14) yes
C1a O1a C2a . . 35.32(13) yes
C1a O1a H2aa . . 43.38(14) yes
C1a O1a H2ab . . 57.11(14) yes
C1a O1a H7ab . 3_867 108.53(18) yes
C1a O1a O1am . . 115(3) yes
C1a O1a O2am . . 28.56(12) yes
C1a O1a N1b . 2_746 116.0(2) yes
C2a O1a H2aa . . 20.31(5) yes
C2a O1a H2ab . . 23.61(5) yes
C2a O1a H7ab . 3_867 82.81(10) yes
C2a O1a O1am . . 88(3) yes
C2a O1a O2am . . 63.77(9) yes
C2a O1a N1b . 2_746 150.43(14) yes
H2aa O1a H2ab . . 35.02(4) yes
H2aa O1a H7ab . 3_867 93.70(9) yes
H2aa O1a O1am . . 73(2) yes
H2aa O1a O2am . . 68.06(8) yes
H2aa O1a N1b . 2_746 142.77(12) yes
H2ab O1a H7ab . 3_867 60.10(7) yes
H2ab O1a O1am . . 79(3) yes
H2ab O1a O2am . . 85.53(10) yes
H2ab O1a N1b . 2_746 172.46(16) yes
H7ab O1a O1am 3_867 . 82(3) yes
H7ab O1a O2am 3_867 . 129.19(13) yes
H7ab O1a N1b 3_867 2_746 123.45(10) yes
O1am O1a O2am . . 130(3) yes
O1am O1a N1b . 2_746 107(3) yes
O2am O1a N1b . 2_746 87.42(11) yes
O1a Ho1a O2a . . 68.5(11) yes
O1a Ho1a C1a . . 37.7(7) yes
O1a Ho1a O1am . . 3.0(2) yes
O1a Ho1a O2am . . 69.4(11) yes
O1a Ho1a N1b . 2_746 166(2) yes
O1a Ho1a Ccb . 2_746 147.1(16) yes
O1a Ho1a Hcbb . 2_746 138.9(15) yes
O1a Ho1a Hcab . 2_746 127.8(15) yes
O1a Ho1a Cdb . 2_746 134.0(18) yes
O1a Ho1a Hdab . 2_746 118.4(17) yes
O1a Ho1a Hdbb . 2_746 121.0(16) yes
O1a Ho1a Ceb . 2_746 156.1(18) yes
O1a Ho1a Heab . 2_746 136.3(16) yes
O1a Ho1a Hebb . 2_746 145.1(18) yes
O2a Ho1a C1a . . 30.9(3) yes
O2a Ho1a O1am . . 70.6(10) yes
O2a Ho1a O2am . . 2.29(9) yes
O2a Ho1a N1b . 2_746 119.9(13) yes
O2a Ho1a Ccb . 2_746 90.4(8) yes
O2a Ho1a Hcbb . 2_746 72.9(7) yes
O2a Ho1a Hcab . 2_746 85.7(7) yes
O2a Ho1a Cdb . 2_746 144.5(11) yes
O2a Ho1a Hdab . 2_746 133.4(10) yes
O2a Ho1a Hdbb . 2_746 166.3(11) yes
O2a Ho1a Ceb . 2_746 116.6(10) yes
O2a Ho1a Heab . 2_746 128.9(11) yes
O2a Ho1a Hebb . 2_746 96.8(9) yes
C1a Ho1a O1am . . 39.7(7) yes
C1a Ho1a O2am . . 31.8(3) yes
C1a Ho1a N1b . 2_746 149.5(15) yes
C1a Ho1a Ccb . 2_746 117.8(10) yes
C1a Ho1a Hcbb . 2_746 102.8(9) yes
C1a Ho1a Hcab . 2_746 106.6(9) yes
C1a Ho1a Cdb . 2_746 156.3(12) yes
C1a Ho1a Hdab . 2_746 135.3(11) yes
C1a Ho1a Hdbb . 2_746 157.2(13) yes
C1a Ho1a Ceb . 2_746 143.1(13) yes
C1a Ho1a Heab . 2_746 144.4(12) yes
C1a Ho1a Hebb . 2_746 122.1(11) yes
O1am Ho1a O2am . . 71.4(10) yes
O1am Ho1a N1b . 2_746 163(2) yes
O1am Ho1a Ccb . 2_746 146.5(16) yes
O1am Ho1a Hcbb . 2_746 140.0(14) yes
O1am Ho1a Hcab . 2_746 126.6(15) yes
O1am Ho1a Cdb . 2_746 131.1(17) yes
O1am Ho1a Hdab . 2_746 115.5(16) yes
O1am Ho1a Hdbb . 2_746 118.6(16) yes
O1am Ho1a Ceb . 2_746 157.4(17) yes
O1am Ho1a Heab . 2_746 136.9(16) yes
O1am Ho1a Hebb . 2_746 147.8(18) yes
O2am Ho1a N1b . 2_746 118.6(13) yes
O2am Ho1a Ccb . 2_746 88.7(8) yes
O2am Ho1a Hcbb . 2_746 71.5(6) yes
O2am Ho1a Hcab . 2_746 83.6(7) yes
O2am Ho1a Cdb . 2_746 142.4(11) yes
O2am Ho1a Hdab . 2_746 131.1(10) yes
O2am Ho1a Hdbb . 2_746 164.2(11) yes
O2am Ho1a Ceb . 2_746 116.7(10) yes
O2am Ho1a Heab . 2_746 129.8(11) yes
O2am Ho1a Hebb . 2_746 97.2(9) yes
N1b Ho1a Ccb 2_746 2_746 32.3(5) yes
N1b Ho1a Hcbb 2_746 2_746 47.0(7) yes
N1b Ho1a Hcab 2_746 2_746 47.4(6) yes
N1b Ho1a Cdb 2_746 2_746 33.0(5) yes
N1b Ho1a Hdab 2_746 2_746 47.8(7) yes
N1b Ho1a Hdbb 2_746 2_746 48.7(6) yes
N1b Ho1a Ceb 2_746 2_746 33.3(5) yes
N1b Ho1a Heab 2_746 2_746 48.8(6) yes
N1b Ho1a Hebb 2_746 2_746 48.0(7) yes
Ccb Ho1a Hcbb 2_746 2_746 20.8(2) yes
Ccb Ho1a Hcab 2_746 2_746 21.0(2) yes
Ccb Ho1a Cdb 2_746 2_746 55.9(5) yes
Ccb Ho1a Hdab 2_746 2_746 58.6(5) yes
Ccb Ho1a Hdbb 2_746 2_746 76.6(6) yes
Ccb Ho1a Ceb 2_746 2_746 56.0(5) yes
Ccb Ho1a Heab 2_746 2_746 76.5(6) yes
Ccb Ho1a Hebb 2_746 2_746 58.8(5) yes
Hcbb Ho1a Hcab 2_746 2_746 33.9(3) yes
Hcbb Ho1a Cdb 2_746 2_746 75.6(7) yes
Hcbb Ho1a Hdab 2_746 2_746 79.4(7) yes
Hcbb Ho1a Hdbb 2_746 2_746 95.0(7) yes
Hcbb Ho1a Ceb 2_746 2_746 58.5(5) yes
Hcbb Ho1a Heab 2_746 2_746 80.1(7) yes
Hcbb Ho1a Hebb 2_746 2_746 52.3(5) yes
Hcab Ho1a Cdb 2_746 2_746 58.8(5) yes
Hcab Ho1a Hdab 2_746 2_746 52.4(5) yes
Hcab Ho1a Hdbb 2_746 2_746 80.6(7) yes
Hcab Ho1a Ceb 2_746 2_746 76.0(7) yes
Hcab Ho1a Heab 2_746 2_746 95.3(7) yes
Hcab Ho1a Hebb 2_746 2_746 79.7(7) yes
Cdb Ho1a Hdab 2_746 2_746 21.1(2) yes
Cdb Ho1a Hdbb 2_746 2_746 21.84(19) yes
Cdb Ho1a Ceb 2_746 2_746 56.3(5) yes
Cdb Ho1a Heab 2_746 2_746 59.2(5) yes
Cdb Ho1a Hebb 2_746 2_746 76.1(6) yes
Hdab Ho1a Hdbb 2_746 2_746 34.9(3) yes
Hdab Ho1a Ceb 2_746 2_746 76.3(6) yes
Hdab Ho1a Heab 2_746 2_746 80.3(6) yes
Hdab Ho1a Hebb 2_746 2_746 94.9(7) yes
Hdbb Ho1a Ceb 2_746 2_746 59.3(5) yes
Hdbb Ho1a Heab 2_746 2_746 52.5(4) yes
Hdbb Ho1a Hebb 2_746 2_746 80.1(6) yes
Ceb Ho1a Heab 2_746 2_746 21.70(19) yes
Ceb Ho1a Hebb 2_746 2_746 21.0(2) yes
Heab Ho1a Hebb 2_746 2_746 34.6(3) yes
O1a O2a Ho1a . . 28.6(6) yes
O1a O2a C1a . . 31.01(16) yes
O1a O2a C2a . . 62.43(13) yes
O1a O2a H2aa . . 65.85(13) yes
O1a O2a C3a . . 91.37(15) yes
O1a O2a H3aa . . 109.21(16) yes
O1a O2a O1am . . 1.27(9) yes
O1a O2a O2am . . 113(2) yes
O1a O2a Heaa . 2_646 155.97(18) yes
O1a O2a Hhaa . 2_646 121.46(18) yes
O1a O2a Hcbb . 2_746 87.85(13) yes
O1a O2a Hdab . 2_646 139.83(16) yes
O1a O2a Hdbb . 2_646 117.68(15) yes
Ho1a O2a C1a . . 59.6(6) yes
Ho1a O2a C2a . . 91.0(6) yes
Ho1a O2a H2aa . . 92.3(6) yes
Ho1a O2a C3a . . 119.4(6) yes
Ho1a O2a H3aa . . 137.7(6) yes
Ho1a O2a O1am . . 29.2(6) yes
Ho1a O2a O2am . . 104(2) yes
Ho1a O2a Heaa . 2_646 161.2(6) yes
Ho1a O2a Hhaa . 2_646 108.7(6) yes
Ho1a O2a Hcbb . 2_746 60.0(6) yes
Ho1a O2a Hdab . 2_646 111.6(6) yes
Ho1a O2a Hdbb . 2_646 95.2(6) yes
C1a O2a C2a . . 31.44(15) yes
C1a O2a H2aa . . 38.36(14) yes
C1a O2a C3a . . 61.03(18) yes
C1a O2a H3aa . . 78.28(19) yes
C1a O2a O1am . . 30.41(14) yes
C1a O2a O2am . . 116(2) yes
C1a O2a Heaa . 2_646 128.7(2) yes
C1a O2a Hhaa . 2_646 126.3(3) yes
C1a O2a Hcbb . 2_746 118.0(2) yes
C1a O2a Hdab . 2_646 169.3(2) yes
C1a O2a Hdbb . 2_646 138.1(2) yes
C2a O2a H2aa . . 19.68(5) yes
C2a O2a C3a . . 31.36(7) yes
C2a O2a H3aa . . 47.06(7) yes
C2a O2a O1am . . 61.80(10) yes
C2a O2a O2am . . 111(2) yes
C2a O2a Heaa . 2_646 98.44(11) yes
C2a O2a Hhaa . 2_646 118.33(15) yes
C2a O2a Hcbb . 2_746 147.28(16) yes
C2a O2a Hdab . 2_646 156.79(15) yes
C2a O2a Hdbb . 2_646 145.17(15) yes
H2aa O2a C3a . . 41.82(6) yes
H2aa O2a H3aa . . 50.69(6) yes
H2aa O2a O1am . . 64.85(9) yes
H2aa O2a O2am . . 91(2) yes
H2aa O2a Heaa . 2_646 91.23(9) yes
H2aa O2a Hhaa . 2_646 99.46(12) yes
H2aa O2a Hcbb . 2_746 136.39(14) yes
H2aa O2a Hdab . 2_646 152.38(12) yes
H2aa O2a Hdbb . 2_646 163.52(14) yes
C3a O2a H3aa . . 19.18(4) yes
C3a O2a O1am . . 90.98(12) yes
C3a O2a O2am . . 112.1(19) yes
C3a O2a Heaa . 2_646 74.43(8) yes
C3a O2a Hhaa . 2_646 114.87(12) yes
C3a O2a Hcbb . 2_746 178.16(15) yes
C3a O2a Hdab . 2_646 125.69(13) yes
C3a O2a Hdbb . 2_646 122.22(13) yes
H3aa O2a O1am . . 108.67(14) yes
H3aa O2a O2am . . 97.7(19) yes
H3aa O2a Heaa . 2_646 55.26(6) yes
H3aa O2a Hhaa . 2_646 98.46(10) yes
H3aa O2a Hcbb . 2_746 160.86(13) yes
H3aa O2a Hdab . 2_646 109.87(12) yes
H3aa O2a Hdbb . 2_646 116.10(13) yes
O1am O2a O2am . . 112(2) yes
O1am O2a Heaa . 2_646 154.78(16) yes
O1am O2a Hhaa . 2_646 120.61(16) yes
O1am O2a Hcbb . 2_746 88.20(10) yes
O1am O2a Hdab . 2_646 140.62(14) yes
O1am O2a Hdbb . 2_646 118.87(12) yes
O2am O2a Heaa . 2_646 57.8(19) yes
O2am O2a Hhaa . 2_646 10(2) yes
O2am O2a Hcbb . 2_746 66.8(19) yes
O2am O2a Hdab . 2_646 70(2) yes
O2am O2a Hdbb . 2_646 101(2) yes
Heaa O2a Hhaa 2_646 2_646 52.56(7) yes
Heaa O2a Hcbb 2_646 2_746 105.73(11) yes
Heaa O2a Hdab 2_646 2_646 61.69(8) yes
Heaa O2a Hdbb 2_646 2_646 86.35(10) yes
Hhaa O2a Hcbb 2_646 2_746 64.24(8) yes
Hhaa O2a Hdab 2_646 2_646 60.74(8) yes
Hhaa O2a Hdbb 2_646 2_646 92.00(11) yes
Hcbb O2a Hdab 2_746 2_646 55.55(7) yes
Hcbb O2a Hdbb 2_746 2_646 59.60(7) yes
Hdab O2a Hdbb 2_646 2_646 32.34(5) yes
Ho3a O3a O4a . . 82.8(14) yes
Ho3a O3a Caa . . 145.9(13) yes
Ho3a O3a Haab . . 140.8(14) yes
Ho3a O3a Haaa . . 166.6(15) yes
Ho3a O3a Cba . . 111.0(14) yes
Ho3a O3a O3am . . 114(3) yes
Ho3a O3a O4am . . 83.1(14) yes
Ho3a O3a N3a . . 10.3(14) yes
O4a O3a Caa . . 64.19(15) yes
O4a O3a Haab . . 71.74(14) yes
O4a O3a Haaa . . 84.55(16) yes
O4a O3a Cba . . 28.46(17) yes
O4a O3a O3am . . 163(2) yes
O4a O3a O4am . . 3.03(12) yes
O4a O3a N3a . . 93.01(18) yes
Caa O3a Haab . . 21.35(6) yes
Caa O3a Haaa . . 23.88(5) yes
Caa O3a Cba . . 35.75(14) yes
Caa O3a O3am . . 99(2) yes
Caa O3a O4am . . 63.51(9) yes
Caa O3a N3a . . 155.24(16) yes
Haab O3a Haaa . . 36.14(4) yes
Haab O3a Cba . . 46.25(15) yes
Haab O3a O3am . . 93(2) yes
Haab O3a O4am . . 70.01(8) yes
Haab O3a N3a . . 145.48(14) yes
Haaa O3a Cba . . 56.74(15) yes
Haaa O3a O3am . . 79(2) yes
Haaa O3a O4am . . 84.53(10) yes
Haaa O3a N3a . . 176.13(17) yes
Cba O3a O3am . . 135(2) yes
Cba O3a O4am . . 27.97(13) yes
Cba O3a N3a . . 121.1(2) yes
O3am O3a O4am . . 162(2) yes
O3am O3a N3a . . 104(2) yes
O4am O3a N3a . . 93.19(13) yes
O3a Ho3a O4a . . 68.3(12) yes
O3a Ho3a Cba . . 37.5(8) yes
O3a Ho3a O3am . . 4.1(2) yes
O3a Ho3a O4am . . 69.0(12) yes
O3a Ho3a N3a . . 163(2) yes
O3a Ho3a Cca . . 150(2) yes
O3a Ho3a Hcba . . 129(2) yes
O3a Ho3a Hcaa . . 144.4(18) yes
O3a Ho3a Cfa . . 128(2) yes
O3a Ho3a Hfaa . . 112.1(19) yes
O3a Ho3a Hfba . . 114.6(17) yes
O3a Ho3a Cga . . 155(2) yes
O3a Ho3a Hgaa . . 134.8(19) yes
O3a Ho3a Hgba . . 149(2) yes
O4a Ho3a Cba . . 30.8(4) yes
O4a Ho3a O3am . . 72.3(12) yes
O4a Ho3a O4am . . 2.92(12) yes
O4a Ho3a N3a . . 128.7(16) yes
O4a Ho3a Cca . . 105.5(10) yes
O4a Ho3a Hcba . . 104.7(10) yes
O4a Ho3a Hcaa . . 85.5(9) yes
O4a Ho3a Cfa . . 162.6(14) yes
O4a Ho3a Hfaa . . 155.6(13) yes
O4a Ho3a Hfba . . 167.9(14) yes
O4a Ho3a Cga . . 113.5(12) yes
O4a Ho3a Hgaa . . 117.6(12) yes
O4a Ho3a Hgba . . 93.4(10) yes
Cba Ho3a O3am . . 41.6(8) yes
Cba Ho3a O4am . . 31.4(4) yes
Cba Ho3a N3a . . 159.1(17) yes
Cba Ho3a Cca . . 129.3(12) yes
Cba Ho3a Hcba . . 118.9(12) yes
Cba Ho3a Hcaa . . 112.3(11) yes
Cba Ho3a Cfa . . 163.3(16) yes
Cba Ho3a Hfaa . . 142.0(15) yes
Cba Ho3a Hfba . . 151.3(14) yes
Cba Ho3a Cga . . 140.9(15) yes
Cba Ho3a Hgaa . . 135.9(14) yes
Cba Ho3a Hgba . . 121.8(13) yes
O3am Ho3a O4am . . 73.0(12) yes
O3am Ho3a N3a . . 159(2) yes
O3am Ho3a Cca . . 150(2) yes
O3am Ho3a Hcba . . 129(2) yes
O3am Ho3a Hcaa . . 147.1(18) yes
O3am Ho3a Cfa . . 123.8(19) yes
O3am Ho3a Hfaa . . 108.5(18) yes
O3am Ho3a Hfba . . 110.6(16) yes
O3am Ho3a Cga . . 154(2) yes
O3am Ho3a Hgaa . . 133.5(18) yes
O3am Ho3a Hgba . . 151(2) yes
O4am Ho3a N3a . . 127.9(16) yes
O4am Ho3a Cca . . 103.5(10) yes
O4am Ho3a Hcba . . 102.1(9) yes
O4am Ho3a Hcaa . . 83.7(8) yes
O4am Ho3a Cfa . . 160.8(13) yes
O4am Ho3a Hfaa . . 152.7(13) yes
O4am Ho3a Hfba . . 170.3(14) yes
O4am Ho3a Cga . . 114.2(12) yes
O4am Ho3a Hgaa . . 119.3(12) yes
O4am Ho3a Hgba . . 94.0(10) yes
N3a Ho3a Cca . . 33.9(6) yes
N3a Ho3a Hcba . . 50.4(8) yes
N3a Ho3a Hcaa . . 47.7(7) yes
N3a Ho3a Cfa . . 35.0(5) yes
N3a Ho3a Hfaa . . 51.8(7) yes
N3a Ho3a Hfba . . 49.5(6) yes
N3a Ho3a Cga . . 29.6(6) yes
N3a Ho3a Hgaa . . 44.7(7) yes
N3a Ho3a Hgba . . 43.9(8) yes
Cca Ho3a Hcba . . 21.6(2) yes
Cca Ho3a Hcaa . . 21.1(2) yes
Cca Ho3a Cfa . . 57.3(6) yes
Cca Ho3a Hfaa . . 61.1(6) yes
Cca Ho3a Hfba . . 77.9(7) yes
Cca Ho3a Cga . . 55.0(6) yes
Cca Ho3a Hgaa . . 74.8(7) yes
Cca Ho3a Hgba . . 57.2(6) yes
Hcba Ho3a Hcaa . . 34.6(4) yes
Hcba Ho3a Cfa . . 60.9(6) yes
Hcba Ho3a Hfaa . . 54.9(6) yes
Hcba Ho3a Hfba . . 82.8(7) yes
Hcba Ho3a Cga . . 75.7(7) yes
Hcba Ho3a Hgaa . . 94.3(8) yes
Hcba Ho3a Hgba . . 78.7(8) yes
Hcaa Ho3a Cfa . . 77.2(7) yes
Hcaa Ho3a Hfaa . . 82.2(8) yes
Hcaa Ho3a Hfba . . 96.2(8) yes
Hcaa Ho3a Cga . . 57.5(6) yes
Hcaa Ho3a Hgaa . . 78.2(8) yes
Hcaa Ho3a Hgba . . 50.9(5) yes
Cfa Ho3a Hfaa . . 22.3(2) yes
Cfa Ho3a Hfba . . 21.9(2) yes
Cfa Ho3a Cga . . 55.7(5) yes
Cfa Ho3a Hgaa . . 58.0(5) yes
Cfa Ho3a Hgba . . 74.9(7) yes
Hfaa Ho3a Hfba . . 35.9(3) yes
Hfaa Ho3a Cga . . 76.9(7) yes
Hfaa Ho3a Hgaa . . 80.2(7) yes
Hfaa Ho3a Hgba . . 95.0(8) yes
Hfba Ho3a Cga . . 58.6(5) yes
Hfba Ho3a Hgaa . . 51.5(5) yes
Hfba Ho3a Hgba . . 78.6(7) yes
Cga Ho3a Hgaa . . 20.7(2) yes
Cga Ho3a Hgba . . 20.2(2) yes
Hgaa Ho3a Hgba . . 33.2(3) yes
O3a O4a Ho3a . . 28.9(8) yes
O3a O4a C9a . . 93.10(18) yes
O3a O4a H9aa . . 110.5(2) yes
O3a O4a Caa . . 62.93(15) yes
O3a O4a Haab . . 63.94(15) yes
O3a O4a Cba . . 31.99(16) yes
O3a O4a O3am . . 0.67(9) yes
O3a O4a O4am . . 122.8(18) yes
O3a O4a Hebb . 4_565 139.4(2) yes
O3a O4a Hhab . 4_665 101.29(19) yes
Ho3a O4a C9a . . 122.0(8) yes
Ho3a O4a H9aa . . 139.0(8) yes
Ho3a O4a Caa . . 91.6(8) yes
Ho3a O4a Haab . . 89.5(8) yes
Ho3a O4a Cba . . 60.8(8) yes
Ho3a O4a O3am . . 29.6(8) yes
Ho3a O4a O4am . . 120.6(18) yes
Ho3a O4a Hebb . 4_565 110.5(8) yes
Ho3a O4a Hhab . 4_665 91.0(7) yes
C9a O4a H9aa . . 19.43(4) yes
C9a O4a Caa . . 31.60(8) yes
C9a O4a Haab . . 42.05(7) yes
C9a O4a Cba . . 61.5(2) yes
C9a O4a O3am . . 92.43(15) yes
C9a O4a O4am . . 85.1(18) yes
C9a O4a Hebb . 4_565 127.48(12) yes
C9a O4a Hhab . 4_665 108.96(14) yes
H9aa O4a Caa . . 47.54(9) yes
H9aa O4a Haab . . 51.32(8) yes
H9aa O4a Cba . . 78.5(2) yes
H9aa O4a O3am . . 109.79(18) yes
H9aa O4a O4am . . 68.6(17) yes
H9aa O4a Hebb . 4_565 109.78(11) yes
H9aa O4a Hhab . 4_665 96.20(12) yes
Caa O4a Haab . . 19.30(6) yes
Caa O4a Cba . . 30.95(17) yes
Caa O4a O3am . . 62.26(12) yes
Caa O4a O4am . . 94.0(19) yes
Caa O4a Hebb . 4_565 156.69(15) yes
Caa O4a Hhab . 4_665 104.20(17) yes
Haab O4a Cba . . 35.88(18) yes
Haab O4a O3am . . 63.34(11) yes
Haab O4a O4am . . 78.6(19) yes
Haab O4a Hebb . 4_565 146.99(15) yes
Haab O4a Hhab . 4_665 85.05(13) yes
Cba O4a O3am . . 31.32(14) yes
Cba O4a O4am . . 112(2) yes
Cba O4a Hebb . 4_565 170.4(3) yes
Cba O4a Hhab . 4_665 105.8(3) yes
O3am O4a O4am . . 122.7(18) yes
O3am O4a Hebb . 4_565 140.08(18) yes
O3am O4a Hhab . 4_665 101.47(16) yes
O4am O4a Hebb . 4_565 68.6(18) yes
O4am O4a Hhab . 4_665 30.7(15) yes
Hebb O4a Hhab 4_565 4_665 69.14(11) yes
O1a C1a Ho1a . . 31.5(7) yes
O1a C1a O2a . . 121.0(3) yes
O1a C1a C2a . . 114.6(2) yes
O1a C1a H2aa . . 110.4(2) yes
O1a C1a H2ab . . 90.60(18) yes
O1a C1a C3a . . 141.83(19) yes
O1a C1a H3ab . . 133.92(17) yes
O1a C1a H3aa . . 162.16(19) yes
O1a C1a O1am . . 2.57(15) yes
O1a C1a O2am . . 121.0(2) yes
Ho1a C1a O2a . . 89.6(8) yes
Ho1a C1a C2a . . 146.1(8) yes
Ho1a C1a H2aa . . 135.3(8) yes
Ho1a C1a H2ab . . 121.5(7) yes
Ho1a C1a C3a . . 166.5(7) yes
Ho1a C1a H3ab . . 146.7(7) yes
Ho1a C1a H3aa . . 165.5(8) yes
Ho1a C1a O1am . . 33.3(7) yes
Ho1a C1a O2am . . 89.6(7) yes
O2a C1a C2a . . 124.3(2) yes
O2a C1a H2aa . . 120.3(2) yes
O2a C1a H2ab . . 146.7(2) yes
O2a C1a C3a . . 95.1(2) yes
O2a C1a H3ab . . 92.2(2) yes
O2a C1a H3aa . . 76.41(19) yes
O2a C1a O1am . . 122.8(2) yes
O2a C1a O2am . . 4.00(17) yes
C2a C1a H2aa . . 27.75(8) yes
C2a C1a H2ab . . 27.09(7) yes
C2a C1a C3a . . 32.40(11) yes
C2a C1a H3ab . . 46.16(10) yes
C2a C1a H3aa . . 48.22(10) yes
C2a C1a O1am . . 112.78(18) yes
C2a C1a O2am . . 123.97(19) yes
H2aa C1a H2ab . . 46.11(4) yes
H2aa C1a C3a . . 51.45(6) yes
H2aa C1a H3ab . . 70.20(6) yes
H2aa C1a H3aa . . 57.57(5) yes
H2aa C1a O1am . . 107.87(15) yes
H2aa C1a O2am . . 117.91(12) yes
H2ab C1a C3a . . 51.95(6) yes
H2ab C1a H3ab . . 55.49(5) yes
H2ab C1a H3aa . . 71.57(6) yes
H2ab C1a O1am . . 89.19(12) yes
H2ab C1a O2am . . 147.79(17) yes
C3a C1a H3ab . . 20.71(4) yes
C3a C1a H3aa . . 20.67(4) yes
C3a C1a O1am . . 140.76(13) yes
C3a C1a O2am . . 95.86(14) yes
H3ab C1a H3aa . . 33.28(3) yes
H3ab C1a O1am . . 134.13(11) yes
H3ab C1a O2am . . 94.32(14) yes
H3aa C1a O1am . . 160.70(13) yes
H3aa C1a O2am . . 76.64(12) yes
O1am C1a O2am . . 122.66(15) yes
O1a C2a O2a . . 54.30(12) yes
O1a C2a C1a . . 30.04(13) yes
O1a C2a H2aa . . 103.16(15) yes
O1a C2a H2ab . . 82.37(12) yes
O1a C2a C3a . . 140.88(16) yes
O1a C2a H3ab . . 118.97(12) yes
O1a C2a H3aa . . 128.39(12) yes
O1a C2a C4a . . 169.84(12) yes
O1a C2a H4ab . . 152.28(10) yes
O1a C2a H4aa . . 168.91(12) yes
O1a C2a O1am . . 1.60(9) yes
O1a C2a O2am . . 54.91(9) yes
O2a C2a C1a . . 24.27(13) yes
O2a C2a H2aa . . 105.72(15) yes
O2a C2a H2ab . . 129.80(14) yes
O2a C2a C3a . . 93.92(14) yes
O2a C2a H3ab . . 87.39(11) yes
O2a C2a H3aa . . 74.51(10) yes
O2a C2a C4a . . 125.80(12) yes
O2a C2a H4ab . . 143.82(12) yes
O2a C2a H4aa . . 126.77(10) yes
O2a C2a O1am . . 55.54(8) yes
O2a C2a O2am . . 2.13(8) yes
C1a C2a H2aa . . 106.88(16) yes
C1a C2a H2ab . . 108.88(15) yes
C1a C2a C3a . . 115.54(18) yes
C1a C2a H3ab . . 102.15(15) yes
C1a C2a H3aa . . 98.55(14) yes
C1a C2a C4a . . 148.99(17) yes
C1a C2a H4ab . . 160.55(15) yes
C1a C2a H4aa . . 150.13(13) yes
C1a C2a O1am . . 31.30(11) yes
C1a C2a O2am . . 24.97(10) yes
H2aa C2a H2ab . . 108.09(19) yes
H2aa C2a C3a . . 107.69(14) yes
H2aa C2a H3ab . . 134.62(13) yes
H2aa C2a H3aa . . 95.85(11) yes
H2aa C2a C4a . . 86.70(11) yes
H2aa C2a H4ab . . 91.29(10) yes
H2aa C2a H4aa . . 65.75(8) yes
H2aa C2a O1am . . 101.93(12) yes
H2aa C2a O2am . . 103.62(12) yes
H2ab C2a C3a . . 109.51(15) yes
H2ab C2a H3ab . . 94.19(12) yes
H2ab C2a H3aa . . 135.65(15) yes
H2ab C2a C4a . . 92.30(11) yes
H2ab C2a H4ab . . 70.61(9) yes
H2ab C2a H4aa . . 100.79(11) yes
H2ab C2a O1am . . 81.74(10) yes
H2ab C2a O2am . . 131.46(12) yes
C3a C2a H3ab . . 27.02(7) yes
C3a C2a H3aa . . 26.20(7) yes
C3a C2a C4a . . 33.81(9) yes
C3a C2a H4ab . . 50.11(8) yes
C3a C2a H4aa . . 48.16(8) yes
C3a C2a O1am . . 142.48(13) yes
C3a C2a O2am . . 94.24(11) yes
H3ab C2a H3aa . . 45.22(4) yes
H3ab C2a C4a . . 52.55(6) yes
H3ab C2a H4ab . . 59.03(4) yes
H3ab C2a H4aa . . 71.63(5) yes
H3ab C2a O1am . . 120.44(8) yes
H3ab C2a O2am . . 88.61(7) yes
H3aa C2a C4a . . 51.56(6) yes
H3aa C2a H4ab . . 72.12(5) yes
H3aa C2a H4aa . . 55.77(4) yes
H3aa C2a O1am . . 129.75(9) yes
H3aa C2a O2am . . 74.19(6) yes
C4a C2a H4ab . . 21.83(4) yes
C4a C2a H4aa . . 21.10(4) yes
C4a C2a O1am . . 170.68(9) yes
C4a C2a O2am . . 125.64(9) yes
H4ab C2a H4aa . . 34.53(2) yes
H4ab C2a O1am . . 151.95(7) yes
H4ab C2a O2am . . 144.30(9) yes
H4aa C2a O1am . . 167.65(9) yes
H4aa C2a O2am . . 125.70(7) yes
O1am C2a O2am . . 56.10(4) yes
O2a C3a C1a . . 23.92(9) yes
O2a C3a C2a . . 54.72(11) yes
O2a C3a H2aa . . 66.52(9) yes
O2a C3a H2ab . . 75.07(8) yes
O2a C3a H3ab . . 90.32(12) yes
O2a C3a H3aa . . 67.52(11) yes
O2a C3a C4a . . 159.87(15) yes
O2a C3a H4ab . . 150.09(11) yes
O2a C3a H4aa . . 133.23(11) yes
O2a C3a C5a . . 157.96(11) yes
O2a C3a H5ab . . 151.63(11) yes
O2a C3a H5aa . . 136.95(10) yes
O2a C3a O2am . . 1.73(6) yes
C1a C3a C2a . . 32.06(10) yes
C1a C3a H2aa . . 50.66(7) yes
C1a C3a H2ab . . 51.23(7) yes
C1a C3a H3ab . . 93.53(11) yes
C1a C3a H3aa . . 88.97(12) yes
C1a C3a C4a . . 144.32(15) yes
C1a C3a H4ab . . 126.26(11) yes
C1a C3a H4aa . . 125.17(10) yes
C1a C3a C5a . . 176.33(11) yes
C1a C3a H5ab . . 162.23(8) yes
C1a C3a H5aa . . 159.39(9) yes
C1a C3a O2am . . 24.54(6) yes
C2a C3a H2aa . . 27.29(7) yes
C2a C3a H2ab . . 26.68(7) yes
C2a C3a H3ab . . 108.89(14) yes
C2a C3a H3aa . . 109.39(16) yes
C2a C3a C4a . . 112.57(16) yes
C2a C3a H4ab . . 95.62(12) yes
C2a C3a H4aa . . 98.37(12) yes
C2a C3a C5a . . 144.78(14) yes
C2a C3a H5ab . . 149.37(12) yes
C2a C3a H5aa . . 155.05(12) yes
C2a C3a O2am . . 54.86(9) yes
H2aa C3a H2ab . . 45.60(4) yes
H2aa C3a H3ab . . 136.07(14) yes
H2aa C3a H3aa . . 96.87(13) yes
H2aa C3a C4a . . 95.36(13) yes
H2aa C3a H4ab . . 88.82(8) yes
H2aa C3a H4aa . . 74.77(7) yes
H2aa C3a C5a . . 125.67(9) yes
H2aa C3a H5ab . . 141.77(8) yes
H2aa C3a H5aa . . 128.54(8) yes
H2aa C3a O2am . . 65.81(5) yes
H2ab C3a H3ab . . 93.82(11) yes
H2ab C3a H3aa . . 136.01(15) yes
H2ab C3a C4a . . 98.93(12) yes
H2ab C3a H4ab . . 75.52(7) yes
H2ab C3a H4aa . . 96.17(8) yes
H2ab C3a C5a . . 126.90(9) yes
H2ab C3a H5ab . . 123.85(7) yes
H2ab C3a H5aa . . 146.83(8) yes
H2ab C3a O2am . . 75.76(5) yes
H3ab C3a H3aa . . 108.33(19) yes
H3ab C3a C4a . . 109.42(15) yes
H3ab C3a H4ab . . 96.98(11) yes
H3ab C3a H4aa . . 136.42(14) yes
H3ab C3a C5a . . 89.73(12) yes
H3ab C3a H5ab . . 69.08(10) yes
H3ab C3a H5aa . . 94.18(12) yes
H3ab C3a O2am . . 91.86(10) yes
H3aa C3a C4a . . 108.16(14) yes
H3aa C3a H4ab . . 135.35(13) yes
H3aa C3a H4aa . . 93.07(11) yes
H3aa C3a C5a . . 91.61(12) yes
H3aa C3a H5ab . . 99.74(12) yes
H3aa C3a H5aa . . 70.46(10) yes
H3aa C3a O2am . . 66.27(9) yes
C4a C3a H4ab . . 27.28(7) yes
C4a C3a H4aa . . 27.07(8) yes
C4a C3a C5a . . 32.29(10) yes
C4a C3a H5ab . . 46.70(9) yes
C4a C3a H5aa . . 48.19(9) yes
C4a C3a O2am . . 158.48(13) yes
H4ab C3a H4aa . . 45.86(4) yes
H4ab C3a C5a . . 51.50(6) yes
H4ab C3a H5ab . . 55.64(4) yes
H4ab C3a H5aa . . 71.58(5) yes
H4ab C3a O2am . . 150.41(9) yes
H4aa C3a C5a . . 51.18(6) yes
H4aa C3a H5ab . . 70.18(5) yes
H4aa C3a H5aa . . 57.21(4) yes
H4aa C3a O2am . . 131.71(8) yes
C5a C3a H5ab . . 20.75(4) yes
C5a C3a H5aa . . 21.26(4) yes
C5a C3a O2am . . 157.13(9) yes
H5ab C3a H5aa . . 33.67(2) yes
H5ab C3a O2am . . 152.21(8) yes
H5aa C3a O2am . . 135.98(7) yes
C2a C4a H2aa . . 21.65(4) yes
C2a C4a H2ab . . 20.94(4) yes
C2a C4a C3a . . 33.63(10) yes
C2a C4a H3ab . . 52.09(6) yes
C2a C4a H3aa . . 51.84(6) yes
C2a C4a H4ab . . 87.65(11) yes
C2a C4a H4aa . . 90.53(12) yes
C2a C4a C5a . . 148.84(14) yes
C2a C4a H5ab . . 129.72(9) yes
C2a C4a H5aa . . 129.85(9) yes
C2a C4a C6a . . 177.59(11) yes
C2a C4a H6ab . . 156.86(9) yes
C2a C4a H6aa . . 157.41(9) yes
H2aa C4a H2ab . . 34.17(2) yes
H2aa C4a C3a . . 49.86(9) yes
H2aa C4a H3ab . . 72.52(5) yes
H2aa C4a H3aa . . 58.46(4) yes
H2aa C4a H4ab . . 92.13(12) yes
H2aa C4a H4aa . . 69.04(10) yes
H2aa C4a C5a . . 158.54(13) yes
H2aa C4a H5ab . . 150.24(8) yes
H2aa C4a H5aa . . 131.80(8) yes
H2aa C4a C6a . . 156.76(9) yes
H2aa C4a H6ab . . 149.70(8) yes
H2aa C4a H6aa . . 135.81(7) yes
H2ab C4a C3a . . 47.88(9) yes
H2ab C4a H3ab . . 56.19(4) yes
H2ab C4a H3aa . . 70.78(5) yes
H2ab C4a H4ab . . 66.83(9) yes
H2ab C4a H4aa . . 99.06(12) yes
H2ab C4a C5a . . 151.99(12) yes
H2ab C4a H5ab . . 125.59(7) yes
H2ab C4a H5aa . . 146.09(9) yes
H2ab C4a C6a . . 157.65(9) yes
H2ab C4a H6ab . . 136.29(7) yes
H2ab C4a H6aa . . 156.46(8) yes
C3a C4a H3ab . . 26.75(8) yes
C3a C4a H3aa . . 26.52(7) yes
C3a C4a H4ab . . 108.26(14) yes
C3a C4a H4aa . . 107.86(15) yes
C3a C4a C5a . . 115.31(17) yes
C3a C4a H5ab . . 100.76(13) yes
C3a C4a H5aa . . 98.49(12) yes
C3a C4a C6a . . 148.79(15) yes
C3a C4a H6ab . . 157.76(13) yes
C3a C4a H6aa . . 152.54(13) yes
H3ab C4a H3aa . . 45.15(4) yes
H3ab C4a H4ab . . 96.19(11) yes
H3ab C4a H4aa . . 134.55(14) yes
H3ab C4a C5a . . 98.69(12) yes
H3ab C4a H5ab . . 77.86(7) yes
H3ab C4a H5aa . . 92.15(8) yes
H3ab C4a C6a . . 130.00(10) yes
H3ab C4a H6ab . . 131.40(8) yes
H3ab C4a H6aa . . 146.88(10) yes
H3aa C4a H4ab . . 134.70(13) yes
H3aa C4a H4aa . . 93.12(11) yes
H3aa C4a C5a . . 101.26(12) yes
H3aa C4a H5ab . . 97.97(9) yes
H3aa C4a H5aa . . 78.11(7) yes
H3aa C4a C6a . . 130.26(10) yes
H3aa C4a H6ab . . 150.28(10) yes
H3aa C4a H6aa . . 126.54(8) yes
H4ab C4a H4aa . . 108.41(19) yes
H4ab C4a C5a . . 108.50(15) yes
H4ab C4a H5ab . . 93.89(12) yes
H4ab C4a H5aa . . 135.56(14) yes
H4ab C4a C6a . . 90.83(11) yes
H4ab C4a H6ab . . 69.47(9) yes
H4ab C4a H6aa . . 98.71(11) yes
H4aa C4a C5a . . 108.31(14) yes
H4aa C4a H5ab . . 135.21(14) yes
H4aa C4a H5aa . . 95.71(11) yes
H4aa C4a C6a . . 88.17(11) yes
H4aa C4a H6ab . . 93.43(10) yes
H4aa C4a H6aa . . 66.88(9) yes
C5a C4a H5ab . . 26.94(7) yes
C5a C4a H5aa . . 27.10(7) yes
C5a C4a C6a . . 33.56(9) yes
C5a C4a H6ab . . 49.28(8) yes
C5a C4a H6aa . . 48.46(8) yes
H5ab C4a H5aa . . 45.63(4) yes
H5ab C4a C6a . . 52.25(6) yes
H5ab C4a H6ab . . 58.17(4) yes
H5ab C4a H6aa . . 71.77(5) yes
H5aa C4a C6a . . 52.35(6) yes
H5aa C4a H6ab . . 72.41(5) yes
H5aa C4a H6aa . . 56.98(4) yes
C6a C4a H6ab . . 21.41(4) yes
C6a C4a H6aa . . 21.35(4) yes
H6ab C4a H6aa . . 34.32(2) yes
C3a C5a H3ab . . 21.10(4) yes
C3a C5a H3aa . . 20.21(4) yes
C3a C5a C4a . . 32.39(9) yes
C3a C5a H4ab . . 51.53(6) yes
C3a C5a H4aa . . 51.12(6) yes
C3a C5a H5ab . . 91.80(11) yes
C3a C5a H5aa . . 89.15(11) yes
C3a C5a C6a . . 145.37(15) yes
C3a C5a H6ab . . 127.03(10) yes
C3a C5a H6aa . . 126.16(10) yes
C3a C5a C7a . . 177.29(11) yes
C3a C5a H7ab . . 162.02(8) yes
C3a C5a H7aa . . 159.41(9) yes
H3ab C5a H3aa . . 33.242(19) yes
H3ab C5a C4a . . 48.22(8) yes
H3ab C5a H4ab . . 57.61(4) yes
H3ab C5a H4aa . . 71.10(5) yes
H3ab C5a H5ab . . 70.80(9) yes
H3ab C5a H5aa . . 93.60(10) yes
H3ab C5a C6a . . 155.50(13) yes
H3ab C5a H6ab . . 129.43(8) yes
H3ab C5a H6aa . . 145.88(9) yes
H3ab C5a C7a . . 161.37(9) yes
H3ab C5a H7ab . . 141.41(7) yes
H3ab C5a H7aa . . 154.00(8) yes
H3aa C5a C4a . . 46.17(8) yes
H3aa C5a H4ab . . 69.89(5) yes
H3aa C5a H4aa . . 54.79(4) yes
H3aa C5a H5ab . . 99.72(11) yes
H3aa C5a H5aa . . 69.06(9) yes
H3aa C5a C6a . . 149.67(13) yes
H3aa C5a H6ab . . 142.77(9) yes
H3aa C5a H6aa . . 123.29(8) yes
H3aa C5a C7a . . 159.83(8) yes
H3aa C5a H7ab . . 162.87(8) yes
H3aa C5a H7aa . . 139.27(7) yes
C4a C5a H4ab . . 27.25(7) yes
C4a C5a H4aa . . 26.97(7) yes
C4a C5a H5ab . . 108.81(14) yes
C4a C5a H5aa . . 108.81(15) yes
C4a C5a C6a . . 113.05(16) yes
C4a C5a H6ab . . 96.81(12) yes
C4a C5a H6aa . . 97.93(12) yes
C4a C5a C7a . . 145.19(14) yes
C4a C5a H7ab . . 149.62(12) yes
C4a C5a H7aa . . 155.51(12) yes
H4ab C5a H4aa . . 45.86(4) yes
H4ab C5a H5ab . . 93.99(11) yes
H4ab C5a H5aa . . 136.01(14) yes
H4ab C5a C6a . . 98.46(12) yes
H4ab C5a H6ab . . 75.68(7) yes
H4ab C5a H6aa . . 94.87(8) yes
H4ab C5a C7a . . 126.99(9) yes
H4ab C5a H7ab . . 123.70(7) yes
H4ab C5a H7aa . . 147.13(8) yes
H4aa C5a H5ab . . 135.75(13) yes
H4aa C5a H5aa . . 96.23(12) yes
H4aa C5a C6a . . 96.63(12) yes
H4aa C5a H6ab . . 90.85(8) yes
H4aa C5a H6aa . . 75.11(7) yes
H4aa C5a C7a . . 126.17(9) yes
H4aa C5a H7ab . . 141.63(8) yes
H4aa C5a H7aa . . 129.22(7) yes
H5ab C5a H5aa . . 107.78(19) yes
H5ab C5a C6a . . 109.17(15) yes
H5ab C5a H6ab . . 96.31(12) yes
H5ab C5a H6aa . . 136.49(14) yes
H5ab C5a C7a . . 90.59(12) yes
H5ab C5a H7ab . . 70.66(10) yes
H5ab C5a H7aa . . 94.23(12) yes
H5aa C5a C6a . . 109.09(14) yes
H5aa C5a H6ab . . 136.03(12) yes
H5aa C5a H6aa . . 94.60(10) yes
H5aa C5a C7a . . 91.35(11) yes
H5aa C5a H7ab . . 99.75(12) yes
H5aa C5a H7aa . . 70.25(9) yes
C6a C5a H6ab . . 26.98(8) yes
C6a C5a H6aa . . 27.33(8) yes
C6a C5a C7a . . 32.15(10) yes
C6a C5a H7ab . . 45.14(9) yes
C6a C5a H7aa . . 48.89(9) yes
H6ab C5a H6aa . . 45.72(4) yes
H6ab C5a C7a . . 51.34(6) yes
H6ab C5a H7ab . . 54.10(4) yes
H6ab C5a H7aa . . 71.81(5) yes
H6aa C5a C7a . . 51.15(6) yes
H6aa C5a H7ab . . 69.04(5) yes
H6aa C5a H7aa . . 58.42(4) yes
C7a C5a H7ab . . 20.10(4) yes
C7a C5a H7aa . . 21.29(4) yes
H7ab C5a H7aa . . 33.19(2) yes
C4a C6a H4ab . . 21.32(4) yes
C4a C6a H4aa . . 21.31(4) yes
C4a C6a C5a . . 33.39(10) yes
C4a C6a H5ab . . 51.88(6) yes
C4a C6a H5aa . . 52.02(6) yes
C4a C6a H6ab . . 88.70(11) yes
C4a C6a H6aa . . 89.53(12) yes
C4a C6a C7a . . 148.97(14) yes
C4a C6a H7ab . . 132.42(9) yes
C4a C6a H7aa . . 128.30(10) yes
C4a C6a C8a . . 175.03(10) yes
C4a C6a H8ab . . 159.20(10) yes
C4a C6a H8aa . . 153.82(9) yes
H4ab C6a H4aa . . 34.29(2) yes
H4ab C6a C5a . . 48.14(9) yes
H4ab C6a H5ab . . 56.38(4) yes
H4ab C6a H5aa . . 71.46(5) yes
H4ab C6a H6ab . . 67.44(9) yes
H4ab C6a H6aa . . 97.48(12) yes
H4ab C6a C7a . . 153.80(12) yes
H4ab C6a H7ab . . 128.35(7) yes
H4ab C6a H7aa . . 145.23(9) yes
H4ab C6a C8a . . 160.40(9) yes
H4ab C6a H8ab . . 138.98(8) yes
H4ab C6a H8aa . . 156.30(8) yes
H4aa C6a C5a . . 49.12(9) yes
H4aa C6a H5ab . . 71.87(5) yes
H4aa C6a H5aa . . 57.98(4) yes
H4aa C6a H6ab . . 93.89(12) yes
H4aa C6a H6aa . . 68.27(10) yes
H4aa C6a C7a . . 156.64(13) yes
H4aa C6a H7ab . . 152.30(8) yes
H4aa C6a H7aa . . 129.84(8) yes
H4aa C6a C8a . . 153.76(9) yes
H4aa C6a H8ab . . 148.72(8) yes
H4aa C6a H8aa . . 132.76(7) yes
C5a C6a H5ab . . 26.73(7) yes
C5a C6a H5aa . . 26.92(7) yes
C5a C6a H6ab . . 108.52(14) yes
C5a C6a H6aa . . 107.60(16) yes
C5a C6a C7a . . 115.59(17) yes
C5a C6a H7ab . . 103.37(13) yes
C5a C6a H7aa . . 97.29(13) yes
C5a C6a C8a . . 148.84(15) yes
C5a C6a H8ab . . 161.50(14) yes
C5a C6a H8aa . . 149.13(13) yes
H5ab C6a H5aa . . 45.40(4) yes
H5ab C6a H6ab . . 95.85(11) yes
H5ab C6a H6aa . . 134.32(14) yes
H5ab C6a C7a . . 99.76(12) yes
H5ab C6a H7ab . . 80.72(7) yes
H5ab C6a H7aa . . 91.39(8) yes
H5ab C6a C8a . . 132.34(10) yes
H5ab C6a H8ab . . 135.75(9) yes
H5ab C6a H8aa . . 147.30(10) yes
H5aa C6a H6ab . . 135.42(13) yes
H5aa C6a H6aa . . 93.46(12) yes
H5aa C6a C7a . . 100.33(13) yes
H5aa C6a H7ab . . 99.55(9) yes
H5aa C6a H7aa . . 76.38(7) yes
H5aa C6a C8a . . 127.87(10) yes
H5aa C6a H8ab . . 148.77(9) yes
H5aa C6a H8aa . . 122.39(8) yes
H6ab C6a H6aa . . 108.07(19) yes
H6ab C6a C7a . . 108.84(16) yes
H6ab C6a H7ab . . 92.74(12) yes
H6ab C6a H7aa . . 135.49(15) yes
H6ab C6a C8a . . 93.17(12) yes
H6ab C6a H8ab . . 71.99(10) yes
H6ab C6a H8aa . . 102.17(11) yes
H6aa C6a C7a . . 107.99(14) yes
H6aa C6a H7ab . . 134.15(13) yes
H6aa C6a H7aa . . 97.28(12) yes
H6aa C6a C8a . . 85.52(11) yes
H6aa C6a H8ab . . 89.25(10) yes
H6aa C6a H8aa . . 64.54(8) yes
C7a C6a H7ab . . 26.47(7) yes
C7a C6a H7aa . . 26.90(8) yes
C7a C6a C8a . . 33.88(9) yes
C7a C6a H8ab . . 49.71(9) yes
C7a C6a H8aa . . 48.62(8) yes
H7ab C6a H7aa . . 45.29(4) yes
H7ab C6a C8a . . 52.13(6) yes
H7ab C6a H8ab . . 58.39(4) yes
H7ab C6a H8aa . . 71.45(5) yes
H7aa C6a C8a . . 52.28(6) yes
H7aa C6a H8ab . . 72.42(5) yes
H7aa C6a H8aa . . 56.79(4) yes
C8a C6a H8ab . . 21.42(5) yes
C8a C6a H8aa . . 21.22(4) yes
H8ab C6a H8aa . . 34.14(2) yes
C5a C7a H5ab . . 20.86(4) yes
C5a C7a H5aa . . 20.92(4) yes
C5a C7a C6a . . 32.27(9) yes
C5a C7a H6ab . . 51.36(6) yes
C5a C7a H6aa . . 51.14(6) yes
C5a C7a H7ab . . 95.30(11) yes
C5a C7a H7aa . . 87.46(11) yes
C5a C7a C8a . . 144.24(15) yes
C5a C7a H8ab . . 127.57(10) yes
C5a C7a H8aa . . 124.39(9) yes
C5a C7a C9a . . 175.39(10) yes
C5a C7a H9ab . . 158.23(9) yes
C5a C7a H9aa . . 164.53(8) yes
H5ab C7a H5aa . . 33.49(2) yes
H5ab C7a C6a . . 47.47(8) yes
H5ab C7a H6ab . . 56.87(4) yes
H5ab C7a H6aa . . 70.71(5) yes
H5ab C7a H7ab . . 74.63(9) yes
H5ab C7a H7aa . . 91.23(10) yes
H5ab C7a C8a . . 156.79(14) yes
H5ab C7a H8ab . . 131.77(8) yes
H5ab C7a H8aa . . 144.46(9) yes
H5ab C7a C9a . . 163.75(9) yes
H5ab C7a H9ab . . 153.81(8) yes
H5ab C7a H9aa . . 144.38(7) yes
H5aa C7a C6a . . 47.17(9) yes
H5aa C7a H6ab . . 70.65(5) yes
H5aa C7a H6aa . . 55.75(4) yes
H5aa C7a H7ab . . 103.81(11) yes
H5aa C7a H7aa . . 66.73(9) yes
H5aa C7a C8a . . 146.59(13) yes
H5aa C7a H8ab . . 142.50(9) yes
H5aa C7a H8aa . . 120.31(8) yes
H5aa C7a C9a . . 157.28(8) yes
H5aa C7a H9ab . . 137.35(7) yes
H5aa C7a H9aa . . 164.14(8) yes
C6a C7a H6ab . . 26.93(8) yes
C6a C7a H6aa . . 27.26(7) yes
C6a C7a H7ab . . 109.81(14) yes
C6a C7a H7aa . . 108.98(15) yes
C6a C7a C8a . . 112.52(16) yes
C6a C7a H8ab . . 96.37(12) yes
C6a C7a H8aa . . 97.97(12) yes
C6a C7a C9a . . 144.78(14) yes
C6a C7a H9ab . . 155.92(12) yes
C6a C7a H9aa . . 148.24(13) yes
H6ab C7a H6aa . . 45.73(4) yes
H6ab C7a H7ab . . 93.35(11) yes
H6ab C7a H7aa . . 135.66(14) yes
H6ab C7a C8a . . 99.94(13) yes
H6ab C7a H8ab . . 77.05(7) yes
H6ab C7a H8aa . . 97.01(8) yes
H6ab C7a C9a . . 127.87(10) yes
H6ab C7a H9ab . . 148.34(9) yes
H6ab C7a H9aa . . 123.23(8) yes
H6aa C7a H7ab . . 136.73(14) yes
H6aa C7a H7aa . . 98.01(12) yes
H6aa C7a C8a . . 94.21(12) yes
H6aa C7a H8ab . . 88.00(8) yes
H6aa C7a H8aa . . 73.75(6) yes
H6aa C7a C9a . . 124.58(9) yes
H6aa C7a H9ab . . 129.16(7) yes
H6aa C7a H9aa . . 138.68(8) yes
H7ab C7a H7aa . . 107.92(19) yes
H7ab C7a C8a . . 108.79(15) yes
H7ab C7a H8ab . . 96.48(12) yes
H7ab C7a H8aa . . 135.67(14) yes
H7ab C7a C9a . . 89.26(12) yes
H7ab C7a H9ab . . 92.48(11) yes
H7ab C7a H9aa . . 69.78(9) yes
H7aa C7a C8a . . 108.71(14) yes
H7aa C7a H8ab . . 135.38(12) yes
H7aa C7a H8aa . . 94.04(10) yes
H7aa C7a C9a . . 91.74(11) yes
H7aa C7a H9ab . . 70.80(9) yes
H7aa C7a H9aa . . 100.78(12) yes
C8a C7a H8ab . . 26.71(8) yes
C8a C7a H8aa . . 26.92(8) yes
C8a C7a C9a . . 32.31(10) yes
C8a C7a H9ab . . 48.94(9) yes
C8a C7a H9aa . . 44.86(9) yes
H8ab C7a H8aa . . 45.29(4) yes
H8ab C7a C9a . . 50.97(6) yes
H8ab C7a H9ab . . 71.38(5) yes
H8ab C7a H9aa . . 53.32(4) yes
H8aa C7a C9a . . 51.13(6) yes
H8aa C7a H9ab . . 58.53(4) yes
H8aa C7a H9aa . . 68.52(5) yes
C9a C7a H9ab . . 21.21(5) yes
C9a C7a H9aa . . 19.79(4) yes
H9ab C7a H9aa . . 33.11(2) yes
C6a C8a H6ab . . 20.82(4) yes
C6a C8a H6aa . . 21.84(4) yes
C6a C8a C7a . . 33.60(10) yes
C6a C8a H7ab . . 52.20(6) yes
C6a C8a H7aa . . 52.04(6) yes
C6a C8a H8ab . . 89.00(12) yes
C6a C8a H8aa . . 90.65(12) yes
C6a C8a C9a . . 148.80(14) yes
C6a C8a H9ab . . 128.83(10) yes
C6a C8a H9aa . . 132.28(9) yes
C6a C8a Caa . . 175.44(10) yes
C6a C8a Haab . . 157.66(10) yes
C6a C8a Haaa . . 154.59(9) yes
H6ab C8a H6aa . . 34.21(2) yes
H6ab C8a C7a . . 47.11(9) yes
H6ab C8a H7ab . . 55.39(4) yes
H6ab C8a H7aa . . 70.49(5) yes
H6ab C8a H8ab . . 68.42(9) yes
H6ab C8a H8aa . . 99.63(12) yes
H6ab C8a C9a . . 151.55(12) yes
H6ab C8a H9ab . . 143.93(9) yes
H6ab C8a H9aa . . 126.55(7) yes
H6ab C8a Caa . . 160.63(9) yes
H6ab C8a Haab . . 138.69(8) yes
H6ab C8a Haaa . . 159.43(8) yes
H6aa C8a C7a . . 50.60(9) yes
H6aa C8a H7ab . . 73.10(5) yes
H6aa C8a H7aa . . 59.60(4) yes
H6aa C8a H8ab . . 92.57(12) yes
H6aa C8a H8aa . . 69.05(10) yes
H6aa C8a C9a . . 159.01(14) yes
H6aa C8a H9ab . . 132.46(9) yes
H6aa C8a H9aa . . 153.51(9) yes
H6aa C8a Caa . . 153.62(9) yes
H6aa C8a Haab . . 145.28(9) yes
H6aa C8a Haaa . . 133.45(7) yes
C7a C8a H7ab . . 26.68(7) yes
C7a C8a H7aa . . 26.85(8) yes
C7a C8a H8ab . . 109.17(15) yes
C7a C8a H8aa . . 108.60(16) yes
C7a C8a C9a . . 115.25(17) yes
C7a C8a H9ab . . 97.30(13) yes
C7a C8a H9aa . . 103.53(13) yes
C7a C8a Caa . . 148.87(15) yes
C7a C8a Haab . . 163.22(14) yes
C7a C8a Haaa . . 147.71(13) yes
H7ab C8a H7aa . . 45.23(4) yes
H7ab C8a H8ab . . 96.84(11) yes
H7ab C8a H8aa . . 135.23(14) yes
H7ab C8a C9a . . 98.75(12) yes
H7ab C8a H9ab . . 90.49(8) yes
H7ab C8a H9aa . . 80.43(7) yes
H7ab C8a Caa . . 131.89(10) yes
H7ab C8a Haab . . 137.26(9) yes
H7ab C8a Haaa . . 145.13(10) yes
H7aa C8a H8ab . . 135.98(13) yes
H7aa C8a H8aa . . 93.97(12) yes
H7aa C8a C9a . . 100.73(13) yes
H7aa C8a H9ab . . 76.98(7) yes
H7aa C8a H9aa . . 100.49(9) yes
H7aa C8a Caa . . 128.32(10) yes
H7aa C8a Haab . . 150.27(9) yes
H7aa C8a Haaa . . 121.19(8) yes
H8ab C8a H8aa . . 107.7(2) yes
H8ab C8a C9a . . 107.79(16) yes
H8ab C8a H9ab . . 134.23(15) yes
H8ab C8a H9aa . . 91.54(12) yes
H8ab C8a Caa . . 92.25(12) yes
H8ab C8a Haab . . 70.74(10) yes
H8ab C8a Haaa . . 102.79(11) yes
H8aa C8a C9a . . 108.09(14) yes
H8aa C8a H9ab . . 97.73(12) yes
H8aa C8a H9aa . . 133.82(14) yes
H8aa C8a Caa . . 84.79(11) yes
H8aa C8a Haab . . 86.83(10) yes
H8aa C8a Haaa . . 64.44(9) yes
C9a C8a H9ab . . 26.67(8) yes
C9a C8a H9aa . . 26.22(7) yes
C9a C8a Caa . . 34.29(9) yes
C9a C8a Haab . . 51.45(9) yes
C9a C8a Haaa . . 47.87(8) yes
H9ab C8a H9aa . . 45.23(4) yes
H9ab C8a Caa . . 52.27(6) yes
H9ab C8a Haab . . 73.47(5) yes
H9ab C8a Haaa . . 55.31(4) yes
H9aa C8a Caa . . 52.09(6) yes
H9aa C8a Haab . . 59.96(4) yes
H9aa C8a Haaa . . 70.60(5) yes
Caa C8a Haab . . 22.10(5) yes
Caa C8a Haaa . . 20.98(4) yes
Haab C8a Haaa . . 34.55(2) yes
O4a C9a C7a . . 161.18(11) yes
O4a C9a H7ab . . 140.53(10) yes
O4a C9a H7aa . . 153.64(12) yes
O4a C9a C8a . . 158.97(16) yes
O4a C9a H8ab . . 132.76(12) yes
O4a C9a H8aa . . 146.96(11) yes
O4a C9a H9ab . . 90.66(14) yes
O4a C9a H9aa . . 67.30(12) yes
O4a C9a Caa . . 54.29(12) yes
O4a C9a Haab . . 67.48(9) yes
O4a C9a Haaa . . 73.68(8) yes
O4a C9a Cba . . 23.16(9) yes
O4a C9a O4am . . 2.69(8) yes
C7a C9a H7ab . . 20.89(4) yes
C7a C9a H7aa . . 20.71(4) yes
C7a C9a C8a . . 32.45(9) yes
C7a C9a H8ab . . 51.74(6) yes
C7a C9a H8aa . . 51.53(6) yes
C7a C9a H9ab . . 88.04(11) yes
C7a C9a H9aa . . 95.41(11) yes
C7a C9a Caa . . 143.24(14) yes
C7a C9a Haab . . 124.77(10) yes
C7a C9a Haaa . . 125.13(9) yes
C7a C9a Cba . . 175.09(12) yes
C7a C9a O4am . . 159.54(8) yes
H7ab C9a H7aa . . 33.374(19) yes
H7ab C9a C8a . . 47.99(8) yes
H7ab C9a H8ab . . 57.66(4) yes
H7ab C9a H8aa . . 71.22(5) yes
H7ab C9a H9ab . . 91.29(10) yes
H7ab C9a H9aa . . 74.84(9) yes
H7ab C9a Caa . . 156.53(14) yes
H7ab C9a Haab . . 130.61(9) yes
H7ab C9a Haaa . . 145.60(9) yes
H7ab C9a Cba . . 162.34(9) yes
H7ab C9a O4am . . 138.71(7) yes
H7aa C9a C8a . . 46.81(9) yes
H7aa C9a H8ab . . 70.64(5) yes
H7aa C9a H8aa . . 55.69(4) yes
H7aa C9a H9ab . . 67.60(9) yes
H7aa C9a H9aa . . 104.65(11) yes
H7aa C9a Caa . . 145.20(12) yes
H7aa C9a Haab . . 138.63(9) yes
H7aa C9a Haaa . . 119.78(7) yes
H7aa C9a Cba . . 160.94(9) yes
H7aa C9a O4am . . 154.36(8) yes
C8a C9a H8ab . . 27.26(8) yes
C8a C9a H8aa . . 27.17(7) yes
C8a C9a H9ab . . 109.54(15) yes
C8a C9a H9aa . . 109.55(15) yes
C8a C9a Caa . . 111.36(16) yes
C8a C9a Haab . . 93.16(12) yes
C8a C9a Haaa . . 99.12(12) yes
C8a C9a Cba . . 142.68(14) yes
C8a C9a O4am . . 157.30(13) yes
H8ab C9a H8aa . . 45.68(4) yes
H8ab C9a H9ab . . 136.56(14) yes
H8ab C9a H9aa . . 92.52(12) yes
H8ab C9a Caa . . 98.88(13) yes
H8ab C9a Haab . . 74.32(7) yes
H8ab C9a Haaa . . 98.71(9) yes
H8ab C9a Cba . . 124.29(10) yes
H8ab C9a O4am . . 130.67(8) yes
H8aa C9a H9ab . . 98.82(12) yes
H8aa C9a H9aa . . 136.19(14) yes
H8aa C9a Caa . . 92.76(12) yes
H8aa C9a Haab . . 84.06(8) yes
H8aa C9a Haaa . . 74.44(6) yes
H8aa C9a Cba . . 123.90(10) yes
H8aa C9a O4am . . 147.84(8) yes
H9ab C9a H9aa . . 108.91(19) yes
H9ab C9a Caa . . 108.47(14) yes
H9ab C9a Haab . . 135.35(13) yes
H9ab C9a Haaa . . 91.83(10) yes
H9ab C9a Cba . . 94.78(12) yes
H9ab C9a O4am . . 92.77(11) yes
H9aa C9a Caa . . 108.98(15) yes
H9aa C9a Haab . . 98.08(12) yes
H9aa C9a Haaa . . 135.44(14) yes
H9aa C9a Cba . . 87.50(12) yes
H9aa C9a O4am . . 65.01(9) yes
Caa C9a Haab . . 27.27(8) yes
Caa C9a Haaa . . 26.77(7) yes
Caa C9a Cba . . 31.87(10) yes
Caa C9a O4am . . 55.08(9) yes
Haab C9a Haaa . . 45.72(4) yes
Haab C9a Cba . . 50.70(7) yes
Haab C9a O4am . . 66.97(5) yes
Haaa C9a Cba . . 50.86(6) yes
Haaa C9a O4am . . 75.30(5) yes
Cba C9a O4am . . 24.52(6) yes
O3a Caa O4a . . 52.88(12) yes
O3a Caa C8a . . 174.75(13) yes
O3a Caa H8ab . . 164.12(12) yes
O3a Caa H8aa . . 155.92(11) yes
O3a Caa C9a . . 142.77(17) yes
O3a Caa H9ab . . 122.62(13) yes
O3a Caa H9aa . . 127.28(13) yes
O3a Caa Haab . . 99.80(14) yes
O3a Caa Haaa . . 83.75(12) yes
O3a Caa Cba . . 29.76(13) yes
O3a Caa O3am . . 2.11(9) yes
O3a Caa O4am . . 54.82(10) yes
O4a Caa C8a . . 126.55(12) yes
O4a Caa H8ab . . 126.20(10) yes
O4a Caa H8aa . . 145.75(12) yes
O4a Caa C9a . . 94.11(14) yes
O4a Caa H9ab . . 87.80(12) yes
O4a Caa H9aa . . 74.41(10) yes
O4a Caa Haab . . 108.90(16) yes
O4a Caa Haaa . . 126.40(16) yes
O4a Caa Cba . . 23.14(12) yes
O4a Caa O3am . . 54.99(8) yes
O4a Caa O4am . . 3.29(10) yes
C8a Caa H8ab . . 21.13(5) yes
C8a Caa H8aa . . 22.09(4) yes
C8a Caa C9a . . 34.35(10) yes
C8a Caa H9ab . . 52.81(6) yes
C8a Caa H9aa . . 52.41(6) yes
C8a Caa Haab . . 85.33(11) yes
C8a Caa Haaa . . 93.65(11) yes
C8a Caa Cba . . 149.33(15) yes
C8a Caa O3am . . 174.43(9) yes
C8a Caa O4am . . 124.93(9) yes
H8ab Caa H8aa . . 34.58(2) yes
H8ab Caa C9a . . 47.82(9) yes
H8ab Caa H9ab . . 71.39(5) yes
H8ab Caa H9aa . . 55.39(4) yes
H8ab Caa Haab . . 64.80(9) yes
H8ab Caa Haaa . . 104.19(12) yes
H8ab Caa Cba . . 147.60(12) yes
H8ab Caa O3am . . 163.94(8) yes
H8ab Caa O4am . . 123.49(6) yes
H8aa Caa C9a . . 51.74(9) yes
H8aa Caa H9ab . . 60.80(4) yes
H8aa Caa H9aa . . 73.65(5) yes
H8aa Caa Haab . . 87.33(11) yes
H8aa Caa Haaa . . 72.19(9) yes
H8aa Caa Cba . . 164.10(15) yes
H8aa Caa O3am . . 154.08(7) yes
H8aa Caa O4am . . 144.92(8) yes
C9a Caa H9ab . . 27.06(8) yes
C9a Caa H9aa . . 26.44(7) yes
C9a Caa Haab . . 108.08(14) yes
C9a Caa Haaa . . 109.47(15) yes
C9a Caa Cba . . 115.67(18) yes
C9a Caa O3am . . 144.51(14) yes
C9a Caa O4am . . 93.18(11) yes
H9ab Caa H9aa . . 45.50(4) yes
H9ab Caa Haab . . 134.77(13) yes
H9ab Caa Haaa . . 92.57(11) yes
H9ab Caa Cba . . 103.52(14) yes
H9ab Caa O3am . . 123.69(9) yes
H9ab Caa O4am . . 88.38(7) yes
H9aa Caa Haab . . 97.64(11) yes
H9aa Caa Haaa . . 135.61(14) yes
H9aa Caa Cba . . 97.53(13) yes
H9aa Caa O3am . . 129.39(9) yes
H9aa Caa O4am . . 72.59(6) yes
Haab Caa Haaa . . 108.14(19) yes
Haab Caa Cba . . 107.21(15) yes
Haab Caa O3am . . 99.26(11) yes
Haab Caa O4am . . 106.26(12) yes
Haaa Caa Cba . . 108.03(15) yes
Haaa Caa O3am . . 81.96(9) yes
Haaa Caa O4am . . 129.61(13) yes
Cba Caa O3am . . 31.86(10) yes
Cba Caa O4am . . 25.23(10) yes
O3am Caa O4am . . 56.92(4) yes
O3a Cba Ho3a . . 31.4(9) yes
O3a Cba O4a . . 119.5(3) yes
O3a Cba C9a . . 143.9(2) yes
O3a Cba H9ab . . 137.93(19) yes
O3a Cba H9aa . . 163.5(2) yes
O3a Cba Caa . . 114.5(2) yes
O3a Cba Haab . . 106.8(2) yes
O3a Cba Haaa . . 91.7(2) yes
O3a Cba O3am . . 2.67(16) yes
O3a Cba O4am . . 122.2(2) yes
Ho3a Cba O4a . . 88.4(9) yes
Ho3a Cba C9a . . 173.5(8) yes
Ho3a Cba H9ab . . 154.5(9) yes
Ho3a Cba H9aa . . 164.6(8) yes
Ho3a Cba Caa . . 145.2(9) yes
Ho3a Cba Haab . . 129.5(9) yes
Ho3a Cba Haaa . . 123.0(8) yes
Ho3a Cba O3am . . 34.1(9) yes
Ho3a Cba O4am . . 90.8(9) yes
O4a Cba C9a . . 95.4(2) yes
O4a Cba H9ab . . 91.7(2) yes
O4a Cba H9aa . . 76.9(2) yes
O4a Cba Caa . . 125.9(3) yes
O4a Cba Haab . . 124.8(2) yes
O4a Cba Haaa . . 146.1(3) yes
O4a Cba O3am . . 122.2(2) yes
O4a Cba O4am . . 6.1(2) yes
C9a Cba H9ab . . 20.47(5) yes
C9a Cba H9aa . . 20.99(4) yes
C9a Cba Caa . . 32.46(10) yes
C9a Cba Haab . . 51.83(6) yes
C9a Cba Haaa . . 52.23(6) yes
C9a Cba O3am . . 141.35(14) yes
C9a Cba O4am . . 93.42(13) yes
H9ab Cba H9aa . . 33.45(3) yes
H9ab Cba Caa . . 45.35(10) yes
H9ab Cba Haab . . 69.87(6) yes
H9ab Cba Haaa . . 54.46(5) yes
H9ab Cba O3am . . 136.02(11) yes
H9ab Cba O4am . . 91.87(12) yes
H9aa Cba Caa . . 49.01(9) yes
H9aa Cba Haab . . 58.95(5) yes
H9aa Cba Haaa . . 72.45(6) yes
H9aa Cba O3am . . 160.84(14) yes
H9aa Cba O4am . . 74.08(10) yes
Caa Cba Haab . . 27.88(8) yes
Caa Cba Haaa . . 27.58(7) yes
Caa Cba O3am . . 111.83(17) yes
Caa Cba O4am . . 122.65(17) yes
Haab Cba Haaa . . 46.57(5) yes
Haab Cba O3am . . 104.53(14) yes
Haab Cba O4am . . 119.27(13) yes
Haaa Cba O3am . . 89.13(12) yes
Haaa Cba O4am . . 145.31(16) yes
O3am Cba O4am . . 124.90(15) yes
Ho1b O1b O2b . . 82.2(13) yes
Ho1b O1b C1b . . 109.9(13) yes
Ho1b O1b C2b . . 144.9(13) yes
Ho1b O1b H2ba . . 143.2(12) yes
Ho1b O1b H2bb . . 161.8(14) yes
Ho1b O1b O1bm . . 129(3) yes
Ho1b O1b O2bm . . 81.7(13) yes
Ho1b O1b N1a . 2_746 10.6(14) yes
Ho1b O1b Hfbb . 3_766 104.3(14) yes
O2b O1b C1b . . 27.90(15) yes
O2b O1b C2b . . 63.45(14) yes
O2b O1b H2ba . . 74.02(13) yes
O2b O1b H2bb . . 81.41(14) yes
O2b O1b O1bm . . 146(3) yes
O2b O1b O2bm . . 0.56(10) yes
O2b O1b N1a . 2_746 90.62(15) yes
O2b O1b Hfbb . 3_766 119.62(15) yes
C1b O1b C2b . . 35.56(13) yes
C1b O1b H2ba . . 48.73(13) yes
C1b O1b H2bb . . 54.49(14) yes
C1b O1b O1bm . . 120(3) yes
C1b O1b O2bm . . 28.43(12) yes
C1b O1b N1a . 2_746 117.8(2) yes
C1b O1b Hfbb . 3_766 108.05(18) yes
C2b O1b H2ba . . 22.05(5) yes
C2b O1b H2bb . . 23.18(5) yes
C2b O1b O1bm . . 86(3) yes
C2b O1b O2bm . . 63.97(10) yes
C2b O1b N1a . 2_746 150.73(16) yes
C2b O1b Hfbb . 3_766 87.71(11) yes
H2ba O1b H2bb . . 36.15(4) yes
H2ba O1b O1bm . . 84(3) yes
H2ba O1b O2bm . . 74.43(9) yes
H2ba O1b N1a . 2_746 142.29(12) yes
H2ba O1b Hfbb . 3_766 66.05(7) yes
H2bb O1b O1bm . . 65(3) yes
H2bb O1b O2bm . . 81.97(11) yes
H2bb O1b N1a . 2_746 171.93(17) yes
H2bb O1b Hfbb . 3_766 90.66(10) yes
O1bm O1b O2bm . . 146(3) yes
O1bm O1b N1a . 2_746 122(3) yes
O1bm O1b Hfbb . 3_766 72(3) yes
O2bm O1b N1a . 2_746 90.07(12) yes
O2bm O1b Hfbb . 3_766 119.59(12) yes
N1a O1b Hfbb 2_746 3_766 94.46(10) yes
O1b Ho1b O2b . . 68.4(12) yes
O1b Ho1b C1b . . 37.8(8) yes
O1b Ho1b O1bm . . 2.47(19) yes
O1b Ho1b O2bm . . 69.1(12) yes
O1b Ho1b N1a . 2_746 162(2) yes
O1b Ho1b Cca . 2_746 138.5(17) yes
O1b Ho1b Hcba . 2_746 133.9(15) yes
O1b Ho1b Hcaa . 2_746 117.0(16) yes
O1b Ho1b Cda . 2_746 129.3(19) yes
O1b Ho1b Hdaa . 2_746 110.3(17) yes
O1b Ho1b Hdba . 2_746 120.9(17) yes
O1b Ho1b Cea . 2_746 166.0(18) yes
O1b Ho1b Heaa . 2_746 146.7(17) yes
O1b Ho1b Heba . 2_746 155.0(19) yes
O2b Ho1b C1b . . 30.7(4) yes
O2b Ho1b O1bm . . 70.8(11) yes
O2b Ho1b O2bm . . 0.72(9) yes
O2b Ho1b N1a . 2_746 125.2(15) yes
O2b Ho1b Cca . 2_746 100.9(9) yes
O2b Ho1b Hcba . 2_746 80.7(8) yes
O2b Ho1b Hcaa . 2_746 100.0(9) yes
O2b Ho1b Cda . 2_746 158.3(12) yes
O2b Ho1b Hdaa . 2_746 153.9(11) yes
O2b Ho1b Hdba . 2_746 167.1(12) yes
O2b Ho1b Cea . 2_746 111.2(11) yes
O2b Ho1b Heaa . 2_746 117.0(11) yes
O2b Ho1b Heba . 2_746 91.5(9) yes
C1b Ho1b O1bm . . 40.2(8) yes
C1b Ho1b O2bm . . 31.4(4) yes
C1b Ho1b N1a . 2_746 153.4(16) yes
C1b Ho1b Cca . 2_746 120.9(11) yes
C1b Ho1b Hcba . 2_746 104.8(10) yes
C1b Ho1b Hcaa . 2_746 109.5(10) yes
C1b Ho1b Cda . 2_746 162.3(14) yes
C1b Ho1b Hdaa . 2_746 140.1(13) yes
C1b Ho1b Hdba . 2_746 158.1(13) yes
C1b Ho1b Cea . 2_746 141.1(13) yes
C1b Ho1b Heaa . 2_746 140.7(13) yes
C1b Ho1b Heba . 2_746 121.5(12) yes
O1bm Ho1b O2bm . . 71.5(11) yes
O1bm Ho1b N1a . 2_746 160(2) yes
O1bm Ho1b Cca . 2_746 139.5(16) yes
O1bm Ho1b Hcba . 2_746 135.9(15) yes
O1bm Ho1b Hcaa . 2_746 117.6(15) yes
O1bm Ho1b Cda . 2_746 127.2(18) yes
O1bm Ho1b Hdaa . 2_746 108.5(17) yes
O1bm Ho1b Hdba . 2_746 118.4(16) yes
O1bm Ho1b Cea . 2_746 165.1(17) yes
O1bm Ho1b Heaa . 2_746 145.3(16) yes
O1bm Ho1b Heba . 2_746 156.3(18) yes
O2bm Ho1b N1a . 2_746 124.5(15) yes
O2bm Ho1b Cca . 2_746 100.2(9) yes
O2bm Ho1b Hcba . 2_746 80.0(8) yes
O2bm Ho1b Hcaa . 2_746 99.6(9) yes
O2bm Ho1b Cda . 2_746 157.7(12) yes
O2bm Ho1b Hdaa . 2_746 153.8(11) yes
O2bm Ho1b Hdba . 2_746 166.6(12) yes
O2bm Ho1b Cea . 2_746 110.6(11) yes
O2bm Ho1b Heaa . 2_746 116.5(11) yes
O2bm Ho1b Heba . 2_746 90.9(9) yes
N1a Ho1b Cca 2_746 2_746 35.4(5) yes
N1a Ho1b Hcba 2_746 2_746 48.9(7) yes
N1a Ho1b Hcaa 2_746 2_746 52.9(7) yes
N1a Ho1b Cda 2_746 2_746 34.6(5) yes
N1a Ho1b Hdaa 2_746 2_746 51.9(7) yes
N1a Ho1b Hdba 2_746 2_746 48.3(6) yes
N1a Ho1b Cea 2_746 2_746 28.6(5) yes
N1a Ho1b Heaa 2_746 2_746 42.9(6) yes
N1a Ho1b Heba 2_746 2_746 43.1(7) yes
Cca Ho1b Hcba 2_746 2_746 21.4(2) yes
Cca Ho1b Hcaa 2_746 2_746 22.6(2) yes
Cca Ho1b Cda 2_746 2_746 57.9(6) yes
Cca Ho1b Hdaa 2_746 2_746 61.9(6) yes
Cca Ho1b Hdba 2_746 2_746 78.0(7) yes
Cca Ho1b Cea 2_746 2_746 55.3(5) yes
Cca Ho1b Heaa 2_746 2_746 74.5(7) yes
Cca Ho1b Heba 2_746 2_746 57.5(6) yes
Hcba Ho1b Hcaa 2_746 2_746 35.6(4) yes
Hcba Ho1b Cda 2_746 2_746 77.7(7) yes
Hcba Ho1b Hdaa 2_746 2_746 83.3(8) yes
Hcba Ho1b Hdba 2_746 2_746 96.2(8) yes
Hcba Ho1b Cea 2_746 2_746 57.7(5) yes
Hcba Ho1b Heaa 2_746 2_746 77.7(7) yes
Hcba Ho1b Heba 2_746 2_746 51.1(5) yes
Hcaa Ho1b Cda 2_746 2_746 62.2(6) yes
Hcaa Ho1b Hdaa 2_746 2_746 56.3(6) yes
Hcaa Ho1b Hdba 2_746 2_746 83.9(8) yes
Hcaa Ho1b Cea 2_746 2_746 77.0(7) yes
Hcaa Ho1b Heaa 2_746 2_746 95.1(8) yes
Hcaa Ho1b Heba 2_746 2_746 80.0(7) yes
Cda Ho1b Hdaa 2_746 2_746 22.2(2) yes
Cda Ho1b Hdba 2_746 2_746 21.7(2) yes
Cda Ho1b Cea 2_746 2_746 55.1(5) yes
Cda Ho1b Heaa 2_746 2_746 57.0(5) yes
Cda Ho1b Heba 2_746 2_746 74.0(6) yes
Hdaa Ho1b Hdba 2_746 2_746 35.6(3) yes
Hdaa Ho1b Cea 2_746 2_746 76.4(7) yes
Hdaa Ho1b Heaa 2_746 2_746 79.1(6) yes
Hdaa Ho1b Heba 2_746 2_746 94.3(8) yes
Hdba Ho1b Cea 2_746 2_746 57.4(5) yes
Hdba Ho1b Heaa 2_746 2_746 50.2(4) yes
Hdba Ho1b Heba 2_746 2_746 77.0(6) yes
Cea Ho1b Heaa 2_746 2_746 20.15(18) yes
Cea Ho1b Heba 2_746 2_746 19.7(2) yes
Heaa Ho1b Heba 2_746 2_746 32.4(3) yes
H2aa O2b O1b . . 94.76(13) yes
H2aa O2b Ho1b . . 81.5(6) yes
H2aa O2b C1b . . 110.7(2) yes
H2aa O2b C2b . . 122.47(14) yes
H2aa O2b H2ba . . 138.83(13) yes
H2aa O2b C3b . . 118.29(13) yes
H2aa O2b H3ba . . 125.25(14) yes
H2aa O2b O1bm . . 94.83(10) yes
H2aa O2b O2bm . . 78(6) yes
H2aa O2b Hdaa . 2_646 93.62(11) yes
H2aa O2b Hdba . 2_646 59.85(7) yes
H2aa O2b Hhbb . 3_666 150.24(15) yes
O1b O2b Ho1b . . 29.4(7) yes
O1b O2b C1b . . 31.43(16) yes
O1b O2b C2b . . 62.50(14) yes
O1b O2b H2ba . . 60.51(12) yes
O1b O2b C3b . . 93.72(16) yes
O1b O2b H3ba . . 109.76(17) yes
O1b O2b O1bm . . 0.95(8) yes
O1b O2b O2bm . . 135(7) yes
O1b O2b Hdaa . 2_646 134.52(18) yes
O1b O2b Hdba . 2_646 130.62(16) yes
O1b O2b Hhbb . 3_666 97.04(16) yes
Ho1b O2b C1b . . 60.7(7) yes
Ho1b O2b C2b . . 91.6(7) yes
Ho1b O2b H2ba . . 86.9(7) yes
Ho1b O2b C3b . . 123.1(7) yes
Ho1b O2b H3ba . . 138.0(7) yes
Ho1b O2b O1bm . . 30.2(7) yes
Ho1b O2b O2bm . . 107(6) yes
Ho1b O2b Hdaa . 2_646 109.3(7) yes
Ho1b O2b Hdba . 2_646 101.6(7) yes
Ho1b O2b Hhbb . 3_666 95.8(6) yes
C1b O2b C2b . . 31.09(15) yes
C1b O2b H2ba . . 32.84(14) yes
C1b O2b C3b . . 62.38(19) yes
C1b O2b H3ba . . 78.56(19) yes
C1b O2b O1bm . . 30.60(14) yes
C1b O2b O2bm . . 162(7) yes
C1b O2b Hdaa . 2_646 150.6(3) yes
C1b O2b Hdba . 2_646 161.9(2) yes
C1b O2b Hhbb . 3_666 93.1(2) yes
C2b O2b H2ba . . 18.38(5) yes
C2b O2b C3b . . 31.67(7) yes
C2b O2b H3ba . . 47.60(8) yes
C2b O2b O1bm . . 61.68(11) yes
C2b O2b O2bm . . 155(6) yes
C2b O2b Hdaa . 2_646 141.02(14) yes
C2b O2b Hdba . 2_646 166.78(16) yes
C2b O2b Hhbb . 3_666 87.13(12) yes
H2ba O2b C3b . . 41.71(6) yes
H2ba O2b H3ba . . 51.32(6) yes
H2ba O2b O1bm . . 59.92(9) yes
H2ba O2b O2bm . . 143(6) yes
H2ba O2b Hdaa . 2_646 127.41(12) yes
H2ba O2b Hdba . 2_646 161.06(13) yes
H2ba O2b Hhbb . 3_666 69.98(9) yes
C3b O2b H3ba . . 19.50(4) yes
C3b O2b O1bm . . 92.86(13) yes
C3b O2b O2bm . . 129(6) yes
C3b O2b Hdaa . 2_646 120.67(12) yes
C3b O2b Hdba . 2_646 135.13(14) yes
C3b O2b Hhbb . 3_666 88.11(10) yes
H3ba O2b O1bm . . 108.99(15) yes
H3ba O2b O2bm . . 110(6) yes
H3ba O2b Hdaa . 2_646 101.18(11) yes
H3ba O2b Hdba . 2_646 119.51(13) yes
H3ba O2b Hhbb . 3_666 75.60(8) yes
O1bm O2b O2bm . . 136(7) yes
O1bm O2b Hdaa . 2_646 135.45(16) yes
O1bm O2b Hdba . 2_646 131.42(14) yes
O1bm O2b Hhbb . 3_666 97.42(14) yes
O2bm O2b Hdaa . 2_646 16(6) yes
O2bm O2b Hdba . 2_646 18(6) yes
O2bm O2b Hhbb . 3_666 75(7) yes
Hdaa O2b Hdba 2_646 2_646 33.77(5) yes
Hdaa O2b Hhbb 2_646 3_666 59.08(8) yes
Hdba O2b Hhbb 2_646 3_666 92.15(11) yes
Ho3b O3b O4b . . 83.9(14) yes
Ho3b O3b H2ba . 3_766 94.3(14) yes
Ho3b O3b Cab . . 146.3(14) yes
Ho3b O3b Habb . . 146.4(13) yes
Ho3b O3b Haba . . 160.5(15) yes
Ho3b O3b Cbb . . 111.0(14) yes
Ho3b O3b O3bm . . 90(3) yes
Ho3b O3b O4bm . . 82.8(14) yes
Ho3b O3b N3b . . 7.1(15) yes
O4b O3b H2ba . 3_766 165.22(17) yes
O4b O3b Cab . . 63.37(13) yes
O4b O3b Habb . . 76.66(13) yes
O4b O3b Haba . . 78.92(14) yes
O4b O3b Cbb . . 27.33(16) yes
O4b O3b O3bm . . 147(3) yes
O4b O3b O4bm . . 1.09(10) yes
O4b O3b N3b . . 90.11(15) yes
H2ba O3b Cab 3_766 . 119.40(13) yes
H2ba O3b Habb 3_766 . 111.18(12) yes
H2ba O3b Haba 3_766 . 99.93(11) yes
H2ba O3b Cbb 3_766 . 152.3(2) yes
H2ba O3b O3bm 3_766 . 18(3) yes
H2ba O3b O4bm 3_766 . 164.94(14) yes
H2ba O3b N3b 3_766 . 89.19(9) yes
Cab O3b Habb . . 22.38(5) yes
Cab O3b Haba . . 22.80(5) yes
Cab O3b Cbb . . 36.06(13) yes
Cab O3b O3bm . . 122(3) yes
Cab O3b O4bm . . 64.47(9) yes
Cab O3b N3b . . 151.13(15) yes
Habb O3b Haba . . 36.13(4) yes
Habb O3b Cbb . . 51.50(14) yes
Habb O3b O3bm . . 121(3) yes
Habb O3b O4bm . . 77.68(9) yes
Habb O3b N3b . . 146.46(13) yes
Haba O3b Cbb . . 52.88(14) yes
Haba O3b O3bm . . 99(3) yes
Haba O3b O4bm . . 79.97(9) yes
Haba O3b N3b . . 167.60(16) yes
Cbb O3b O3bm . . 145(3) yes
Cbb O3b O4bm . . 28.42(13) yes
Cbb O3b N3b . . 117.0(2) yes
O3bm O3b O4bm . . 147(3) yes
O3bm O3b N3b . . 87(3) yes
O4bm O3b N3b . . 89.04(12) yes
O3b Ho3b O4b . . 69.1(12) yes
O3b Ho3b Cbb . . 38.7(9) yes
O3b Ho3b O3bm . . 3.52(19) yes
O3b Ho3b O4bm . . 70.5(12) yes
O3b Ho3b N3b . . 168(3) yes
O3b Ho3b Ccb . . 143.3(19) yes
O3b Ho3b Hcbb . . 124.1(18) yes
O3b Ho3b Hcab . . 134.4(16) yes
O3b Ho3b Cfb . . 137(2) yes
O3b Ho3b Hfab . . 119(2) yes
O3b Ho3b Hfbb . . 126.1(18) yes
O3b Ho3b Cgb . . 161(2) yes
O3b Ho3b Hgab . . 142.9(19) yes
O3b Ho3b Hgbb . . 147(2) yes
O4b Ho3b Cbb . . 30.4(4) yes
O4b Ho3b O3bm . . 72.1(12) yes
O4b Ho3b O4bm . . 1.47(10) yes
O4b Ho3b N3b . . 120.8(15) yes
O4b Ho3b Ccb . . 101.7(10) yes
O4b Ho3b Hcbb . . 105.5(9) yes
O4b Ho3b Hcab . . 80.6(8) yes
O4b Ho3b Cfb . . 153.9(13) yes
O4b Ho3b Hfab . . 159.2(12) yes
O4b Ho3b Hfbb . . 157.3(13) yes
O4b Ho3b Cgb . . 102.9(11) yes
O4b Ho3b Hgab . . 107.3(11) yes
O4b Ho3b Hgbb . . 82.8(9) yes
Cbb Ho3b O3bm . . 41.8(9) yes
Cbb Ho3b O4bm . . 31.9(4) yes
Cbb Ho3b N3b . . 150.4(16) yes
Cbb Ho3b Ccb . . 123.2(11) yes
Cbb Ho3b Hcbb . . 116.9(10) yes
Cbb Ho3b Hcab . . 104.4(10) yes
Cbb Ho3b Cfb . . 172.9(15) yes
Cbb Ho3b Hfab . . 151.3(14) yes
Cbb Ho3b Hfbb . . 161.0(13) yes
Cbb Ho3b Cgb . . 132.1(13) yes
Cbb Ho3b Hgab . . 130.7(13) yes
Cbb Ho3b Hgbb . . 112.5(12) yes
O3bm Ho3b O4bm . . 73.5(13) yes
O3bm Ho3b N3b . . 166(2) yes
O3bm Ho3b Ccb . . 145.5(19) yes
O3bm Ho3b Hcbb . . 125.6(19) yes
O3bm Ho3b Hcab . . 137.7(16) yes
O3bm Ho3b Cfb . . 133.9(19) yes
O3bm Ho3b Hfab . . 117.0(19) yes
O3bm Ho3b Hfbb . . 122.6(17) yes
O3bm Ho3b Cgb . . 160(2) yes
O3bm Ho3b Hgab . . 140.8(18) yes
O3bm Ho3b Hgbb . . 149(2) yes
O4bm Ho3b N3b . . 119.4(14) yes
O4bm Ho3b Ccb . . 100.6(9) yes
O4bm Ho3b Hcbb . . 104.8(9) yes
O4bm Ho3b Hcab . . 79.5(8) yes
O4bm Ho3b Cfb . . 152.4(13) yes
O4bm Ho3b Hfab . . 158.6(11) yes
O4bm Ho3b Hfbb . . 156.2(13) yes
O4bm Ho3b Cgb . . 101.4(10) yes
O4bm Ho3b Hgab . . 106.0(10) yes
O4bm Ho3b Hgbb . . 81.3(8) yes
N3b Ho3b Ccb . . 34.0(5) yes
N3b Ho3b Hcbb . . 49.9(7) yes
N3b Ho3b Hcab . . 48.3(7) yes
N3b Ho3b Cfb . . 33.0(5) yes
N3b Ho3b Hfab . . 49.4(7) yes
N3b Ho3b Hfbb . . 46.9(6) yes
N3b Ho3b Cgb . . 29.4(5) yes
N3b Ho3b Hgab . . 43.7(6) yes
N3b Ho3b Hgbb . . 44.2(7) yes
Ccb Ho3b Hcbb . . 21.5(2) yes
Ccb Ho3b Hcab . . 21.3(2) yes
Ccb Ho3b Cfb . . 56.0(5) yes
Ccb Ho3b Hfab . . 59.7(6) yes
Ccb Ho3b Hfbb . . 75.8(6) yes
Ccb Ho3b Cgb . . 54.3(5) yes
Ccb Ho3b Hgab . . 73.7(7) yes
Ccb Ho3b Hgbb . . 57.0(6) yes
Hcbb Ho3b Hcab . . 34.6(3) yes
Hcbb Ho3b Cfb . . 59.5(6) yes
Hcbb Ho3b Hfab . . 53.7(5) yes
Hcbb Ho3b Hfbb . . 80.6(7) yes
Hcbb Ho3b Cgb . . 74.8(7) yes
Hcbb Ho3b Hgab . . 92.9(8) yes
Hcbb Ho3b Hgbb . . 78.4(7) yes
Hcab Ho3b Cfb . . 76.0(7) yes
Hcab Ho3b Hfab . . 80.9(7) yes
Hcab Ho3b Hfbb . . 94.3(8) yes
Hcab Ho3b Cgb . . 57.3(6) yes
Hcab Ho3b Hgab . . 77.6(7) yes
Hcab Ho3b Hgbb . . 51.0(5) yes
Cfb Ho3b Hfab . . 21.6(2) yes
Cfb Ho3b Hfbb . . 21.12(18) yes
Cfb Ho3b Cgb . . 54.2(5) yes
Cfb Ho3b Hgab . . 56.5(5) yes
Cfb Ho3b Hgbb . . 73.5(7) yes
Hfab Ho3b Hfbb . . 34.6(3) yes
Hfab Ho3b Cgb . . 74.8(6) yes
Hfab Ho3b Hgab . . 77.9(6) yes
Hfab Ho3b Hgbb . . 93.0(8) yes
Hfbb Ho3b Cgb . . 57.0(5) yes
Hfbb Ho3b Hgab . . 50.1(4) yes
Hfbb Ho3b Hgbb . . 77.0(6) yes
Cgb Ho3b Hgab . . 20.4(2) yes
Cgb Ho3b Hgbb . . 20.2(2) yes
Hgab Ho3b Hgbb . . 32.9(3) yes
O3b O4b Ho3b . . 27.0(7) yes
O3b O4b H8bb . 1_455 138.36(17) yes
O3b O4b C9b . . 94.01(16) yes
O3b O4b H9bb . . 102.53(16) yes
O3b O4b H9ba . . 106.87(17) yes
O3b O4b Cab . . 62.15(14) yes
O3b O4b Habb . . 57.62(12) yes
O3b O4b Haba . . 56.15(12) yes
O3b O4b Cbb . . 30.97(15) yes
O3b O4b O3bm . . 0.91(8) yes
O3b O4b O4bm . . 139(3) yes
O3b O4b Hfaa . . 132.30(18) yes
O3b O4b Hfba . . 144.21(17) yes
O3b O4b Hhba . 1_655 88.59(15) yes
Ho3b O4b H8bb . 1_455 136.5(7) yes
Ho3b O4b C9b . . 120.8(7) yes
Ho3b O4b H9bb . . 129.0(7) yes
Ho3b O4b H9ba . . 131.4(7) yes
Ho3b O4b Cab . . 88.9(7) yes
Ho3b O4b Habb . . 82.1(7) yes
Ho3b O4b Haba . . 82.9(7) yes
Ho3b O4b Cbb . . 57.9(7) yes
Ho3b O4b O3bm . . 26.9(7) yes
Ho3b O4b O4bm . . 112(3) yes
Ho3b O4b Hfaa . . 112.8(7) yes
Ho3b O4b Hfba . . 117.2(7) yes
Ho3b O4b Hhba . 1_655 89.6(7) yes
H8bb O4b C9b 1_455 . 84.14(10) yes
H8bb O4b H9bb 1_455 . 65.95(7) yes
H8bb O4b H9ba 1_455 . 84.37(9) yes
H8bb O4b Cab 1_455 . 108.54(13) yes
H8bb O4b Habb 1_455 . 123.82(12) yes
H8bb O4b Haba 1_455 . 102.76(11) yes
H8bb O4b Cbb 1_455 . 127.8(3) yes
H8bb O4b O3bm 1_455 . 137.51(15) yes
H8bb O4b O4bm 1_455 . 58(3) yes
H8bb O4b Hfaa 1_455 . 86.06(10) yes
H8bb O4b Hfba 1_455 . 59.32(8) yes
H8bb O4b Hhba 1_455 1_655 131.69(11) yes
C9b O4b H9bb . . 19.65(4) yes
C9b O4b H9ba . . 19.59(4) yes
C9b O4b Cab . . 31.89(7) yes
C9b O4b Habb . . 41.27(7) yes
C9b O4b Haba . . 40.92(6) yes
C9b O4b Cbb . . 63.05(18) yes
C9b O4b O3bm . . 94.28(14) yes
C9b O4b O4bm . . 127(3) yes
C9b O4b Hfaa . . 110.24(10) yes
C9b O4b Hfba . . 121.18(12) yes
C9b O4b Hhba . 1_655 81.24(10) yes
H9bb O4b H9ba . . 32.17(4) yes
H9bb O4b Cab . . 44.45(7) yes
H9bb O4b Habb . . 58.01(7) yes
H9bb O4b Haba . . 46.40(6) yes
H9bb O4b Cbb . . 72.97(19) yes
H9bb O4b O3bm . . 102.51(14) yes
H9bb O4b O4bm . . 116(3) yes
H9bb O4b Hfaa . . 114.08(10) yes
H9bb O4b Hfba . . 112.92(11) yes
H9bb O4b Hhba . 1_655 99.13(10) yes
H9ba O4b Cab . . 46.68(7) yes
H9ba O4b Habb . . 49.52(6) yes
H9ba O4b Haba . . 58.94(7) yes
H9ba O4b Cbb . . 76.94(19) yes
H9ba O4b O3bm . . 107.35(15) yes
H9ba O4b O4bm . . 113(3) yes
H9ba O4b Hfaa . . 90.75(9) yes
H9ba O4b Hfba . . 105.75(10) yes
H9ba O4b Hhba . 1_655 67.59(8) yes
Cab O4b Habb . . 17.21(5) yes
Cab O4b Haba . . 16.30(5) yes
Cab O4b Cbb . . 31.20(15) yes
Cab O4b O3bm . . 62.43(11) yes
Cab O4b O4bm . . 159(3) yes
Cab O4b Hfaa . . 130.58(14) yes
Cab O4b Hfba . . 152.38(13) yes
Cab O4b Hhba . 1_655 80.37(12) yes
Habb O4b Haba . . 30.80(4) yes
Habb O4b Cbb . . 30.07(15) yes
Habb O4b O3bm . . 58.18(9) yes
Habb O4b O4bm . . 157(3) yes
Habb O4b Hfaa . . 119.15(12) yes
Habb O4b Hfba . . 149.31(12) yes
Habb O4b Hhba . 1_655 64.70(8) yes
Haba O4b Cbb . . 27.36(15) yes
Haba O4b O3bm . . 56.16(9) yes
Haba O4b O4bm . . 161(3) yes
Haba O4b Hfaa . . 146.70(12) yes
Haba O4b Hfba . . 159.14(13) yes
Haba O4b Hhba . 1_655 95.47(12) yes
Cbb O4b O3bm . . 31.24(13) yes
Cbb O4b O4bm . . 170(3) yes
Cbb O4b Hfaa . . 141.4(3) yes
Cbb O4b Hfba . . 172.8(3) yes
Cbb O4b Hhba . 1_655 84.4(2) yes
O3bm O4b O4bm . . 139(3) yes
O3bm O4b Hfaa . . 132.90(16) yes
O3bm O4b Hfba . . 144.09(15) yes
O3bm O4b Hhba . 1_655 89.50(13) yes
O4bm O4b Hfaa . . 40(3) yes
O4bm O4b Hfba . . 8(3) yes
O4bm O4b Hhba . 1_655 97(3) yes
Hfaa O4b Hfba . . 33.24(5) yes
Hfaa O4b Hhba . 1_655 57.26(7) yes
Hfba O4b Hhba . 1_655 90.49(11) yes
O1b C1b Ho1b . . 32.2(8) yes
O1b C1b O2b . . 120.7(3) yes
O1b C1b C2b . . 114.1(2) yes
O1b C1b H2ba . . 102.3(2) yes
O1b C1b H2bb . . 94.0(2) yes
O1b C1b C3b . . 145.3(2) yes
O1b C1b H3bb . . 142.98(18) yes
O1b C1b H3ba . . 162.0(2) yes
O1b C1b O1bm . . 2.42(14) yes
O1b C1b O2bm . . 120.4(2) yes
Ho1b C1b O2b . . 88.6(8) yes
Ho1b C1b C2b . . 145.8(8) yes
Ho1b C1b H2ba . . 127.2(8) yes
Ho1b C1b H2bb . . 125.5(8) yes
Ho1b C1b C3b . . 177.4(8) yes
Ho1b C1b H3bb . . 159.1(7) yes
Ho1b C1b H3ba . . 161.6(8) yes
Ho1b C1b O1bm . . 34.6(8) yes
Ho1b C1b O2bm . . 88.3(8) yes
O2b C1b C2b . . 125.2(3) yes
O2b C1b H2ba . . 128.8(2) yes
O2b C1b H2bb . . 141.7(2) yes
O2b C1b C3b . . 93.7(2) yes
O2b C1b H3bb . . 88.4(2) yes
O2b C1b H3ba . . 76.2(2) yes
O2b C1b O1bm . . 123.0(2) yes
O2b C1b O2bm . . 0.45(18) yes
C2b C1b H2ba . . 27.99(8) yes
C2b C1b H2bb . . 27.43(8) yes
C2b C1b C3b . . 32.15(10) yes
C2b C1b H3bb . . 44.36(10) yes
C2b C1b H3ba . . 49.22(10) yes
C2b C1b O1bm . . 111.84(19) yes
C2b C1b O2bm . . 125.4(2) yes
H2ba C1b H2bb . . 46.30(4) yes
H2ba C1b C3b . . 51.84(6) yes
H2ba C1b H3bb . . 69.27(5) yes
H2ba C1b H3ba . . 59.86(5) yes
H2ba C1b O1bm . . 100.61(14) yes
H2ba C1b O2bm . . 128.85(15) yes
H2bb C1b C3b . . 51.90(6) yes
H2bb C1b H3bb . . 53.38(5) yes
H2bb C1b H3ba . . 72.34(6) yes
H2bb C1b O1bm . . 91.54(13) yes
H2bb C1b O2bm . . 142.12(17) yes
C3b C1b H3bb . . 20.21(4) yes
C3b C1b H3ba . . 20.98(4) yes
C3b C1b O1bm . . 142.97(14) yes
C3b C1b O2bm . . 94.01(14) yes
H3bb C1b H3ba . . 33.13(3) yes
H3bb C1b O1bm . . 140.77(12) yes
H3bb C1b O2bm . . 88.84(13) yes
H3ba C1b O1bm . . 160.10(13) yes
H3ba C1b O2bm . . 76.39(12) yes
O1bm C1b O2bm . . 122.69(14) yes
O1b C2b O2b . . 54.05(13) yes
O1b C2b C1b . . 30.33(14) yes
O1b C2b H2ba . . 94.51(14) yes
O1b C2b H2bb . . 85.82(13) yes
O1b C2b C3b . . 145.48(16) yes
O1b C2b H3bb . . 127.61(12) yes
O1b C2b H3ba . . 127.07(12) yes
O1b C2b C4b . . 178.91(13) yes
O1b C2b H4bb . . 159.64(12) yes
O1b C2b H4ba . . 158.42(11) yes
O1b C2b O1bm . . 1.58(9) yes
O1b C2b O2bm . . 54.29(10) yes
O2b C2b C1b . . 23.73(14) yes
O2b C2b H2ba . . 112.36(15) yes
O2b C2b H2bb . . 123.86(14) yes
O2b C2b C3b . . 92.82(14) yes
O2b C2b H3bb . . 86.44(11) yes
O2b C2b H3ba . . 73.49(10) yes
O2b C2b C4b . . 125.03(13) yes
O2b C2b H4bb . . 142.29(12) yes
O2b C2b H4ba . . 127.10(11) yes
O2b C2b O1bm . . 55.57(9) yes
O2b C2b O2bm . . 0.30(8) yes
C1b C2b H2ba . . 106.59(15) yes
C1b C2b H2bb . . 107.74(15) yes
C1b C2b C3b . . 115.99(18) yes
C1b C2b H3bb . . 104.98(14) yes
C1b C2b H3ba . . 97.10(14) yes
C1b C2b C4b . . 148.75(17) yes
C1b C2b H4bb . . 163.24(15) yes
C1b C2b H4ba . . 147.35(13) yes
C1b C2b O1bm . . 31.84(11) yes
C1b C2b O2bm . . 23.97(11) yes
H2ba C2b H2bb . . 107.78(19) yes
H2ba C2b C3b . . 108.80(14) yes
H2ba C2b H3bb . . 135.17(13) yes
H2ba C2b H3ba . . 99.49(11) yes
H2ba C2b C4b . . 85.33(10) yes
H2ba C2b H4bb . . 88.13(10) yes
H2ba C2b H4ba . . 64.54(8) yes
H2ba C2b O1bm . . 94.29(11) yes
H2ba C2b O2bm . . 112.22(12) yes
H2bb C2b C3b . . 109.63(15) yes
H2bb C2b H3bb . . 91.72(12) yes
H2bb C2b H3ba . . 135.33(14) yes
H2bb C2b C4b . . 95.26(11) yes
H2bb C2b H4bb . . 74.18(9) yes
H2bb C2b H4ba . . 104.84(11) yes
H2bb C2b O1bm . . 84.39(10) yes
H2bb C2b O2bm . . 124.15(12) yes
C3b C2b H3bb . . 27.05(7) yes
C3b C2b H3ba . . 26.26(7) yes
C3b C2b C4b . . 33.86(9) yes
C3b C2b H4bb . . 49.78(8) yes
C3b C2b H4ba . . 48.52(8) yes
C3b C2b O1bm . . 146.75(13) yes
C3b C2b O2bm . . 92.63(11) yes
H3bb C2b H3ba . . 45.37(4) yes
H3bb C2b C4b . . 52.24(6) yes
H3bb C2b H4bb . . 58.28(4) yes
H3bb C2b H4ba . . 71.65(5) yes
H3bb C2b O1bm . . 128.25(8) yes
H3bb C2b O2bm . . 86.36(7) yes
H3ba C2b C4b . . 51.93(6) yes
H3ba C2b H4bb . . 72.05(5) yes
H3ba C2b H4ba . . 56.65(4) yes
H3ba C2b O1bm . . 128.64(9) yes
H3ba C2b O2bm . . 73.23(6) yes
C4b C2b H4bb . . 21.45(4) yes
C4b C2b H4ba . . 21.20(4) yes
C4b C2b O1bm . . 179.39(11) yes
C4b C2b O2bm . . 124.79(9) yes
H4bb C2b H4ba . . 34.14(2) yes
H4bb C2b O1bm . . 158.11(8) yes
H4bb C2b O2bm . . 142.12(9) yes
H4ba C2b O1bm . . 158.52(8) yes
H4ba C2b O2bm . . 126.81(8) yes
O1bm C2b O2bm . . 55.81(4) yes
O2b C3b C1b . . 23.92(9) yes
O2b C3b C2b . . 55.51(11) yes
O2b C3b H2ba . . 69.69(9) yes
O2b C3b H2bb . . 73.68(9) yes
O2b C3b H3bb . . 90.04(12) yes
O2b C3b H3ba . . 67.29(11) yes
O2b C3b C4b . . 161.11(14) yes
O2b C3b H4bb . . 151.01(12) yes
O2b C3b H4ba . . 134.34(11) yes
O2b C3b C5b . . 157.47(12) yes
O2b C3b H5bb . . 151.06(11) yes
O2b C3b H5ba . . 136.63(10) yes
O2b C3b O2bm . . 0.46(7) yes
C1b C3b C2b . . 31.85(10) yes
C1b C3b H2ba . . 50.51(6) yes
C1b C3b H2bb . . 50.72(7) yes
C1b C3b H3bb . . 96.48(11) yes
C1b C3b H3ba . . 87.08(11) yes
C1b C3b C4b . . 143.41(15) yes
C1b C3b H4bb . . 127.13(11) yes
C1b C3b H4ba . . 122.86(10) yes
C1b C3b C5b . . 173.60(10) yes
C1b C3b H5bb . . 165.59(8) yes
C1b C3b H5ba . . 157.10(9) yes
C1b C3b O2bm . . 24.36(6) yes
C2b C3b H2ba . . 27.06(7) yes
C2b C3b H2bb . . 26.62(7) yes
C2b C3b H3bb . . 108.81(14) yes
C2b C3b H3ba . . 109.66(15) yes
C2b C3b C4b . . 112.48(16) yes
C2b C3b H4bb . . 95.93(12) yes
C2b C3b H4ba . . 97.73(11) yes
C2b C3b C5b . . 144.51(13) yes
C2b C3b H5bb . . 149.36(12) yes
C2b C3b H5ba . . 154.59(12) yes
C2b C3b O2bm . . 55.93(8) yes
H2ba C3b H2bb . . 45.45(4) yes
H2ba C3b H3bb . . 135.20(14) yes
H2ba C3b H3ba . . 99.94(12) yes
H2ba C3b C4b . . 93.57(12) yes
H2ba C3b H4bb . . 86.63(7) yes
H2ba C3b H4ba . . 73.19(6) yes
H2ba C3b C5b . . 123.82(9) yes
H2ba C3b H5bb . . 139.22(8) yes
H2ba C3b H5ba . . 127.87(7) yes
H2ba C3b O2bm . . 69.98(5) yes
H2bb C3b H3bb . . 91.25(11) yes
H2bb C3b H3ba . . 135.71(14) yes
H2bb C3b C4b . . 101.19(12) yes
H2bb C3b H4bb . . 77.82(7) yes
H2bb C3b H4ba . . 98.13(8) yes
H2bb C3b C5b . . 128.85(9) yes
H2bb C3b H5bb . . 124.83(7) yes
H2bb C3b H5ba . . 148.98(8) yes
H2bb C3b O2bm . . 74.14(5) yes
H3bb C3b H3ba . . 108.49(19) yes
H3bb C3b C4b . . 108.42(15) yes
H3bb C3b H4bb . . 95.76(11) yes
H3bb C3b H4ba . . 135.53(13) yes
H3bb C3b C5b . . 89.90(11) yes
H3bb C3b H5bb . . 69.30(9) yes
H3bb C3b H5ba . . 94.57(11) yes
H3bb C3b O2bm . . 90.04(9) yes
H3ba C3b C4b . . 108.89(14) yes
H3ba C3b H4bb . . 135.75(12) yes
H3ba C3b H4ba . . 94.55(10) yes
H3ba C3b C5b . . 91.43(11) yes
H3ba C3b H5bb . . 99.38(12) yes
H3ba C3b H5ba . . 70.39(9) yes
H3ba C3b O2bm . . 66.85(9) yes
C4b C3b H4bb . . 26.91(8) yes
C4b C3b H4ba . . 27.11(7) yes
C4b C3b C5b . . 32.06(10) yes
C4b C3b H5bb . . 46.07(9) yes
C4b C3b H5ba . . 48.17(9) yes
C4b C3b O2bm . . 161.19(12) yes
H4bb C3b H4ba . . 45.33(4) yes
H4bb C3b C5b . . 51.23(6) yes
H4bb C3b H5bb . . 55.04(4) yes
H4bb C3b H5ba . . 71.30(5) yes
H4bb C3b O2bm . . 151.46(9) yes
H4ba C3b C5b . . 51.04(5) yes
H4ba C3b H5bb . . 69.76(4) yes
H4ba C3b H5ba . . 57.51(4) yes
H4ba C3b O2bm . . 134.35(8) yes
C5b C3b H5bb . . 20.68(4) yes
C5b C3b H5ba . . 21.14(5) yes
C5b C3b O2bm . . 157.00(9) yes
H5bb C3b H5ba . . 33.53(2) yes
H5bb C3b O2bm . . 150.75(8) yes
H5ba C3b O2bm . . 136.17(7) yes
C2b C4b H2ba . . 21.97(4) yes
C2b C4b H2bb . . 20.49(4) yes
C2b C4b C3b . . 33.66(10) yes
C2b C4b H3bb . . 52.17(6) yes
C2b C4b H3ba . . 52.01(6) yes
C2b C4b H4bb . . 87.86(11) yes
C2b C4b H4ba . . 89.64(12) yes
C2b C4b C5b . . 149.39(14) yes
C2b C4b H5bb . . 131.04(9) yes
C2b C4b H5ba . . 129.60(10) yes
C2b C4b C6b . . 176.98(11) yes
C2b C4b H6bb . . 157.82(10) yes
C2b C4b H6ba . . 156.21(9) yes
H2ba C4b H2bb . . 33.97(2) yes
H2ba C4b C3b . . 51.23(9) yes
H2ba C4b H3bb . . 73.49(5) yes
H2ba C4b H3ba . . 60.66(4) yes
H2ba C4b H4bb . . 90.56(12) yes
H2ba C4b H4ba . . 68.08(10) yes
H2ba C4b C5b . . 160.05(13) yes
H2ba C4b H5bb . . 152.48(8) yes
H2ba C4b H5ba . . 133.22(8) yes
H2ba C4b C6b . . 155.07(9) yes
H2ba C4b H6bb . . 147.40(8) yes
H2ba C4b H6ba . . 134.58(7) yes
H2bb C4b C3b . . 46.47(9) yes
H2bb C4b H3bb . . 54.29(4) yes
H2bb C4b H3ba . . 69.75(5) yes
H2bb C4b H4bb . . 67.74(9) yes
H2bb C4b H4ba . . 99.22(12) yes
H2bb C4b C5b . . 151.62(12) yes
H2bb C4b H5bb . . 125.47(7) yes
H2bb C4b H5ba . . 144.50(8) yes
H2bb C4b C6b . . 159.51(9) yes
H2bb C4b H6bb . . 138.31(7) yes
H2bb C4b H6ba . . 158.47(8) yes
C3b C4b H3bb . . 27.09(7) yes
C3b C4b H3ba . . 26.42(7) yes
C3b C4b H4bb . . 108.33(14) yes
C3b C4b H4ba . . 107.63(15) yes
C3b C4b C5b . . 115.76(17) yes
C3b C4b H5bb . . 101.89(12) yes
C3b C4b H5ba . . 98.37(13) yes
C3b C4b C6b . . 148.87(15) yes
C3b C4b H6bb . . 159.34(13) yes
C3b C4b H6ba . . 151.22(13) yes
H3bb C4b H3ba . . 45.36(4) yes
H3bb C4b H4bb . . 95.59(11) yes
H3bb C4b H4ba . . 134.71(14) yes
H3bb C4b C5b . . 99.64(12) yes
H3bb C4b H5bb . . 79.04(7) yes
H3bb C4b H5ba . . 92.64(8) yes
H3bb C4b C6b . . 130.86(10) yes
H3bb C4b H6bb . . 132.89(8) yes
H3bb C4b H6ba . . 147.05(10) yes
H3ba C4b H4bb . . 134.71(13) yes
H3ba C4b H4ba . . 93.78(12) yes
H3ba C4b C5b . . 100.97(13) yes
H3ba C4b H5bb . . 98.35(9) yes
H3ba C4b H5ba . . 77.64(7) yes
H3ba C4b C6b . . 129.42(10) yes
H3ba C4b H6bb . . 149.73(10) yes
H3ba C4b H6ba . . 125.14(8) yes
H4bb C4b H4ba . . 107.61(19) yes
H4bb C4b C5b . . 108.93(15) yes
H4bb C4b H5bb . . 93.75(12) yes
H4bb C4b H5ba . . 135.83(14) yes
H4bb C4b C6b . . 91.79(11) yes
H4bb C4b H6bb . . 70.58(9) yes
H4bb C4b H6ba . . 100.10(11) yes
H4ba C4b C5b . . 108.29(14) yes
H4ba C4b H5bb . . 135.19(14) yes
H4ba C4b H5ba . . 96.47(12) yes
H4ba C4b C6b . . 87.60(11) yes
H4ba C4b H6bb . . 91.92(10) yes
H4ba C4b H6ba . . 66.60(9) yes
C5b C4b H5bb . . 27.01(7) yes
C5b C4b H5ba . . 26.98(8) yes
C5b C4b C6b . . 33.29(9) yes
C5b C4b H6bb . . 49.23(9) yes
C5b C4b H6ba . . 47.82(8) yes
H5bb C4b H5ba . . 45.65(4) yes
H5bb C4b C6b . . 51.98(6) yes
H5bb C4b H6bb . . 58.21(4) yes
H5bb C4b H6ba . . 71.22(5) yes
H5ba C4b C6b . . 52.06(6) yes
H5ba C4b H6bb . . 72.18(5) yes
H5ba C4b H6ba . . 56.30(4) yes
C6b C4b H6bb . . 21.33(5) yes
C6b C4b H6ba . . 21.14(4) yes
H6bb C4b H6ba . . 34.05(2) yes
C3b C5b H3bb . . 21.03(4) yes
C3b C5b H3ba . . 20.34(4) yes
C3b C5b C4b . . 32.18(9) yes
C3b C5b H4bb . . 51.14(6) yes
C3b C5b H4ba . . 50.92(6) yes
C3b C5b H5bb . . 93.04(11) yes
C3b C5b H5ba . . 88.47(11) yes
C3b C5b C6b . . 145.52(15) yes
C3b C5b H6bb . . 127.28(10) yes
C3b C5b H6ba . . 126.22(10) yes
C3b C5b C7b . . 177.38(10) yes
C3b C5b H7bb . . 161.32(8) yes
C3b C5b H7ba . . 159.62(9) yes
H3bb C5b H3ba . . 33.32(2) yes
H3bb C5b C4b . . 47.50(8) yes
H3bb C5b H4bb . . 56.69(4) yes
H3bb C5b H4ba . . 70.59(5) yes
H3bb C5b H5bb . . 72.08(9) yes
H3bb C5b H5ba . . 93.22(10) yes
H3bb C5b C6b . . 155.78(14) yes
H3bb C5b H6bb . . 129.81(8) yes
H3bb C5b H6ba . . 145.94(9) yes
H3bb C5b C7b . . 161.36(9) yes
H3bb C5b H7bb . . 140.64(7) yes
H3bb C5b H7ba . . 154.81(8) yes
H3ba C5b C4b . . 46.52(9) yes
H3ba C5b H4bb . . 69.82(5) yes
H3ba C5b H4ba . . 55.32(4) yes
H3ba C5b H5bb . . 100.78(10) yes
H3ba C5b H5ba . . 68.23(9) yes
H3ba C5b C6b . . 149.56(13) yes
H3ba C5b H6bb . . 142.94(9) yes
H3ba C5b H6ba . . 123.16(8) yes
H3ba C5b C7b . . 159.69(9) yes
H3ba C5b H7bb . . 161.79(8) yes
H3ba C5b H7ba . . 139.31(8) yes
C4b C5b H4bb . . 26.77(8) yes
C4b C5b H4ba . . 26.96(7) yes
C4b C5b H5bb . . 109.04(14) yes
C4b C5b H5ba . . 108.73(16) yes
C4b C5b C6b . . 113.52(16) yes
C4b C5b H6bb . . 96.81(12) yes
C4b C5b H6ba . . 98.83(12) yes
C4b C5b C7b . . 145.54(14) yes
C4b C5b H7bb . . 149.84(13) yes
C4b C5b H7ba . . 155.66(12) yes
H4bb C5b H4ba . . 45.26(4) yes
H4bb C5b H5bb . . 93.99(12) yes
H4bb C5b H5ba . . 135.42(15) yes
H4bb C5b C6b . . 99.52(13) yes
H4bb C5b H6bb . . 76.47(7) yes
H4bb C5b H6ba . . 96.32(8) yes
H4bb C5b C7b . . 127.51(10) yes
H4bb C5b H7bb . . 124.13(8) yes
H4bb C5b H7ba . . 147.22(9) yes
H4ba C5b H5bb . . 135.88(14) yes
H4ba C5b H5ba . . 96.88(13) yes
H4ba C5b C6b . . 96.49(12) yes
H4ba C5b H6bb . . 89.90(8) yes
H4ba C5b H6ba . . 75.52(7) yes
H4ba C5b C7b . . 126.46(9) yes
H4ba C5b H7bb . . 142.40(8) yes
H4ba C5b H7ba . . 129.40(7) yes
H5bb C5b H5ba . . 107.91(19) yes
H5bb C5b C6b . . 108.52(16) yes
H5bb C5b H6bb . . 96.38(12) yes
H5bb C5b H6ba . . 135.76(14) yes
H5bb C5b C7b . . 89.29(12) yes
H5bb C5b H7bb . . 68.60(10) yes
H5bb C5b H7ba . . 93.53(12) yes
H5ba C5b C6b . . 108.98(14) yes
H5ba C5b H6bb . . 135.80(12) yes
H5ba C5b H6ba . . 94.12(11) yes
H5ba C5b C7b . . 91.96(12) yes
H5ba C5b H7bb . . 100.16(12) yes
H5ba C5b H7ba . . 71.15(10) yes
C6b C5b H6bb . . 26.88(8) yes
C6b C5b H6ba . . 27.28(7) yes
C6b C5b C7b . . 32.08(10) yes
C6b C5b H7bb . . 46.22(9) yes
C6b C5b H7ba . . 47.98(9) yes
H6bb C5b H6ba . . 45.55(4) yes
H6bb C5b C7b . . 51.14(6) yes
H6bb C5b H7bb . . 55.00(4) yes
H6bb C5b H7ba . . 71.00(5) yes
H6ba C5b C7b . . 51.17(5) yes
H6ba C5b H7bb . . 70.06(5) yes
H6ba C5b H7ba . . 57.42(4) yes
C7b C5b H7bb . . 20.81(4) yes
C7b C5b H7ba . . 20.93(5) yes
H7bb C5b H7ba . . 33.50(2) yes
C4b C6b H4bb . . 20.82(4) yes
C4b C6b H4ba . . 21.32(4) yes
C4b C6b C5b . . 33.19(10) yes
C4b C6b H5bb . . 52.07(6) yes
C4b C6b H5ba . . 51.82(6) yes
C4b C6b H6bb . . 88.29(12) yes
C4b C6b H6ba . . 90.16(12) yes
C4b C6b C7b . . 148.94(14) yes
C4b C6b H7bb . . 130.37(9) yes
C4b C6b H7ba . . 129.64(10) yes
C4b C6b C8b . . 177.48(11) yes
C4b C6b H8bb . . 158.00(10) yes
C4b C6b H8ba . . 156.64(9) yes
H4bb C6b H4ba . . 33.72(2) yes
H4bb C6b C5b . . 47.43(9) yes
H4bb C6b H5bb . . 56.08(4) yes
H4bb C6b H5ba . . 70.71(5) yes
H4bb C6b H6bb . . 67.59(9) yes
H4bb C6b H6ba . . 98.43(12) yes
H4bb C6b C7b . . 152.61(12) yes
H4bb C6b H7bb . . 126.21(7) yes
H4bb C6b H7ba . . 145.85(8) yes
H4bb C6b C8b . . 158.62(9) yes
H4bb C6b H8bb . . 137.47(8) yes
H4bb C6b H8ba . . 155.32(8) yes
H4ba C6b C5b . . 49.24(9) yes
H4ba C6b H5bb . . 72.26(5) yes
H4ba C6b H5ba . . 58.29(4) yes
H4ba C6b H6bb . . 92.56(12) yes
H4ba C6b H6ba . . 68.97(10) yes
H4ba C6b C7b . . 158.19(13) yes
H4ba C6b H7bb . . 150.65(8) yes
H4ba C6b H7ba . . 131.74(8) yes
H4ba C6b C8b . . 156.40(9) yes
H4ba C6b H8bb . . 151.00(8) yes
H4ba C6b H8ba . . 135.34(7) yes
C5b C6b H5bb . . 27.14(8) yes
C5b C6b H5ba . . 26.84(8) yes
C5b C6b H6bb . . 108.62(15) yes
C5b C6b H6ba . . 107.55(15) yes
C5b C6b C7b . . 115.80(17) yes
C5b C6b H7bb . . 101.82(12) yes
C5b C6b H7ba . . 98.69(13) yes
C5b C6b C8b . . 149.11(15) yes
C5b C6b H8bb . . 157.40(13) yes
C5b C6b H8ba . . 153.63(14) yes
H5bb C6b H5ba . . 45.60(4) yes
H5bb C6b H6bb . . 96.34(11) yes
H5bb C6b H6ba . . 134.65(14) yes
H5bb C6b C7b . . 99.08(12) yes
H5bb C6b H7bb . . 78.52(7) yes
H5bb C6b H7ba . . 92.17(8) yes
H5bb C6b C8b . . 130.44(10) yes
H5bb C6b H8bb . . 130.77(8) yes
H5bb C6b H8ba . . 148.12(10) yes
H5ba C6b H6bb . . 135.39(13) yes
H5ba C6b H6ba . . 93.06(12) yes
H5ba C6b C7b . . 101.13(13) yes
H5ba C6b H7bb . . 98.70(9) yes
H5ba C6b H7ba . . 77.94(7) yes
H5ba C6b C8b . . 129.68(10) yes
H5ba C6b H8bb . . 149.09(10) yes
H5ba C6b H8ba . . 127.13(8) yes
H6bb C6b H6ba . . 107.87(19) yes
H6bb C6b C7b . . 108.50(16) yes
H6bb C6b H7bb . . 93.35(12) yes
H6bb C6b H7ba . . 135.16(14) yes
H6bb C6b C8b . . 91.03(11) yes
H6bb C6b H8bb . . 69.88(9) yes
H6bb C6b H8ba . . 97.46(11) yes
H6ba C6b C7b . . 108.25(14) yes
H6ba C6b H7bb . . 135.27(14) yes
H6ba C6b H7ba . . 96.37(12) yes
H6ba C6b C8b . . 87.74(10) yes
H6ba C6b H8bb . . 93.93(10) yes
H6ba C6b H8ba . . 66.52(8) yes
C7b C6b H7bb . . 27.12(7) yes
C7b C6b H7ba . . 26.73(8) yes
C7b C6b C8b . . 33.46(9) yes
C7b C6b H8bb . . 48.21(9) yes
C7b C6b H8ba . . 49.21(8) yes
H7bb C6b H7ba . . 45.60(4) yes
H7bb C6b C8b . . 52.09(6) yes
H7bb C6b H8bb . . 56.52(4) yes
H7bb C6b H8ba . . 72.11(5) yes
H7ba C6b C8b . . 52.07(6) yes
H7ba C6b H8bb . . 71.37(5) yes
H7ba C6b H8ba . . 58.27(4) yes
C8b C6b H8bb . . 21.16(5) yes
C8b C6b H8ba . . 21.22(4) yes
H8bb C6b H8ba . . 33.86(2) yes
C5b C7b H5bb . . 21.17(4) yes
C5b C7b H5ba . . 20.68(5) yes
C5b C7b C6b . . 32.12(9) yes
C5b C7b H6bb . . 51.25(6) yes
C5b C7b H6ba . . 50.93(6) yes
C5b C7b H7bb . . 93.06(10) yes
C5b C7b H7ba . . 88.82(11) yes
C5b C7b C8b . . 145.18(15) yes
C5b C7b H8bb . . 128.48(10) yes
C5b C7b H8ba . . 124.87(10) yes
C5b C7b C9b . . 175.55(10) yes
C5b C7b H9bb . . 157.06(9) yes
C5b C7b H9ba . . 164.19(8) yes
H5bb C7b H5ba . . 33.564(19) yes
H5bb C7b C6b . . 47.84(8) yes
H5bb C7b H6bb . . 57.27(4) yes
H5bb C7b H6ba . . 70.91(5) yes
H5bb C7b H7bb . . 72.01(8) yes
H5bb C7b H7ba . . 93.15(10) yes
H5bb C7b C8b . . 155.69(14) yes
H5bb C7b H8bb . . 130.21(8) yes
H5bb C7b H8ba . . 144.32(9) yes
H5bb C7b C9b . . 163.26(9) yes
H5bb C7b H9bb . . 156.21(8) yes
H5bb C7b H9ba . . 143.05(7) yes
H5ba C7b C6b . . 46.56(9) yes
H5ba C7b H6bb . . 70.15(5) yes
H5ba C7b H6ba . . 55.12(4) yes
H5ba C7b H7bb . . 101.15(10) yes
H5ba C7b H7ba . . 68.27(9) yes
H5ba C7b C8b . . 149.31(13) yes
H5ba C7b H8bb . . 144.93(9) yes
H5ba C7b H8ba . . 122.89(8) yes
H5ba C7b C9b . . 157.22(9) yes
H5ba C7b H9bb . . 136.43(7) yes
H5ba C7b H9ba . . 159.42(8) yes
C6b C7b H6bb . . 26.95(8) yes
C6b C7b H6ba . . 27.07(7) yes
C6b C7b H7bb . . 109.08(14) yes
C6b C7b H7ba . . 108.92(16) yes
C6b C7b C8b . . 113.20(16) yes
C6b C7b H8bb . . 98.58(12) yes
C6b C7b H8ba . . 96.63(12) yes
C6b C7b C9b . . 145.28(13) yes
C6b C7b H9bb . . 151.42(12) yes
C6b C7b H9ba . . 153.65(13) yes
H6bb C7b H6ba . . 45.51(4) yes
H6bb C7b H7bb . . 93.99(12) yes
H6bb C7b H7ba . . 135.80(14) yes
H6bb C7b C8b . . 98.89(13) yes
H6bb C7b H8bb . . 77.35(7) yes
H6bb C7b H8ba . . 93.12(8) yes
H6bb C7b C9b . . 128.34(10) yes
H6bb C7b H9bb . . 146.44(8) yes
H6bb C7b H9ba . . 128.30(8) yes
H6ba C7b H7bb . . 136.05(14) yes
H6ba C7b H7ba . . 96.82(12) yes
H6ba C7b C8b . . 96.35(12) yes
H6ba C7b H8bb . . 92.51(8) yes
H6ba C7b H8ba . . 73.96(6) yes
H6ba C7b C9b . . 125.07(9) yes
H6ba C7b H9bb . . 124.76(7) yes
H6ba C7b H9ba . . 142.85(8) yes
H7bb C7b H7ba . . 107.99(19) yes
H7bb C7b C8b . . 108.31(15) yes
H7bb C7b H8bb . . 93.75(12) yes
H7bb C7b H8ba . . 135.09(14) yes
H7bb C7b C9b . . 91.39(11) yes
H7bb C7b H9bb . . 98.26(12) yes
H7bb C7b H9ba . . 71.14(9) yes
H7ba C7b C8b . . 109.22(14) yes
H7ba C7b H8bb . . 136.13(13) yes
H7ba C7b H8ba . . 96.97(11) yes
H7ba C7b C9b . . 89.87(11) yes
H7ba C7b H9bb . . 68.73(9) yes
H7ba C7b H9ba . . 95.42(11) yes
C8b C7b H8bb . . 26.95(8) yes
C8b C7b H8ba . . 26.85(7) yes
C8b C7b C9b . . 32.13(10) yes
C8b C7b H9bb . . 47.57(9) yes
C8b C7b H9ba . . 46.53(9) yes
H8bb C7b H8ba . . 45.21(4) yes
H8bb C7b C9b . . 51.02(6) yes
H8bb C7b H9bb . . 70.79(5) yes
H8bb C7b H9ba . . 55.65(4) yes
H8ba C7b C9b . . 51.12(5) yes
H8ba C7b H9bb . . 56.70(4) yes
H8ba C7b H9ba . . 69.81(5) yes
C9b C7b H9bb . . 21.15(4) yes
C9b C7b H9ba . . 20.26(4) yes
H9bb C7b H9ba . . 33.20(2) yes
C6b C8b H6bb . . 20.98(5) yes
C6b C8b H6ba . . 21.44(4) yes
C6b C8b C7b . . 33.34(10) yes
C6b C8b H7bb . . 52.28(6) yes
C6b C8b H7ba . . 51.79(6) yes
C6b C8b H8bb . . 90.99(12) yes
C6b C8b H8ba . . 87.92(12) yes
C6b C8b C9b . . 148.86(14) yes
C6b C8b H9bb . . 128.63(10) yes
C6b C8b H9ba . . 131.56(9) yes
C6b C8b Cab . . 176.65(10) yes
C6b C8b Habb . . 158.21(10) yes
C6b C8b Haba . . 155.84(9) yes
H6bb C8b H6ba . . 34.00(2) yes
H6bb C8b C7b . . 47.77(9) yes
H6bb C8b H7bb . . 56.34(4) yes
H6bb C8b H7ba . . 70.82(5) yes
H6bb C8b H8bb . . 70.01(9) yes
H6bb C8b H8ba . . 94.47(12) yes
H6bb C8b C9b . . 155.80(12) yes
H6bb C8b H9bb . . 147.02(9) yes
H6bb C8b H9ba . . 130.35(7) yes
H6bb C8b Cab . . 158.96(9) yes
H6bb C8b Habb . . 137.61(8) yes
H6bb C8b Haba . . 154.91(8) yes
H6ba C8b C7b . . 49.35(9) yes
H6ba C8b H7bb . . 72.54(5) yes
H6ba C8b H7ba . . 58.23(4) yes
H6ba C8b H8bb . . 97.05(12) yes
H6ba C8b H8ba . . 66.48(9) yes
H6ba C8b C9b . . 154.68(13) yes
H6ba C8b H9bb . . 127.65(8) yes
H6ba C8b H9ba . . 150.19(9) yes
H6ba C8b Cab . . 155.30(8) yes
H6ba C8b Habb . . 150.57(8) yes
H6ba C8b Haba . . 134.42(7) yes
C7b C8b H7bb . . 27.33(7) yes
C7b C8b H7ba . . 26.57(8) yes
C7b C8b H8bb . . 108.82(14) yes
C7b C8b H8ba . . 108.17(15) yes
C7b C8b C9b . . 115.57(16) yes
C7b C8b H9bb . . 99.28(13) yes
C7b C8b H9ba . . 100.87(12) yes
C7b C8b Cab . . 149.29(15) yes
C7b C8b Habb . . 158.12(13) yes
C7b C8b Haba . . 153.13(13) yes
H7bb C8b H7ba . . 45.57(4) yes
H7bb C8b H8bb . . 94.00(11) yes
H7bb C8b H8ba . . 135.43(14) yes
H7bb C8b C9b . . 100.67(12) yes
H7bb C8b H9bb . . 95.69(8) yes
H7bb C8b H9ba . . 79.32(7) yes
H7bb C8b Cab . . 131.05(10) yes
H7bb C8b Habb . . 131.38(8) yes
H7bb C8b Haba . . 148.41(9) yes
H7ba C8b H8bb . . 135.35(13) yes
H7ba C8b H8ba . . 96.15(12) yes
H7ba C8b C9b . . 99.22(12) yes
H7ba C8b H9bb . . 76.93(7) yes
H7ba C8b H9ba . . 94.82(8) yes
H7ba C8b Cab . . 129.53(10) yes
H7ba C8b Habb . . 149.19(10) yes
H7ba C8b Haba . . 126.81(8) yes
H8bb C8b H8ba . . 107.38(19) yes
H8bb C8b C9b . . 107.87(15) yes
H8bb C8b H9bb . . 135.11(14) yes
H8bb C8b H9ba . . 94.46(12) yes
H8bb C8b Cab . . 89.16(11) yes
H8bb C8b Habb . . 67.92(9) yes
H8bb C8b Haba . . 97.39(11) yes
H8ba C8b C9b . . 108.75(14) yes
H8ba C8b H9bb . . 95.66(12) yes
H8ba C8b H9ba . . 134.92(14) yes
H8ba C8b Cab . . 88.85(11) yes
H8ba C8b Habb . . 93.12(10) yes
H8ba C8b Haba . . 67.96(9) yes
C9b C8b H9bb . . 27.25(8) yes
C9b C8b H9ba . . 26.18(7) yes
C9b C8b Cab . . 33.74(9) yes
C9b C8b Habb . . 50.04(8) yes
C9b C8b Haba . . 47.76(8) yes
H9bb C8b H9ba . . 45.20(4) yes
H9bb C8b Cab . . 52.61(6) yes
H9bb C8b Habb . . 72.95(5) yes
H9bb C8b Haba . . 56.16(4) yes
H9ba C8b Cab . . 51.75(6) yes
H9ba C8b Habb . . 58.91(4) yes
H9ba C8b Haba . . 70.51(5) yes
Cab C8b Habb . . 21.35(5) yes
Cab C8b Haba . . 21.01(4) yes
Habb C8b Haba . . 33.90(2) yes
O4b C9b C7b . . 159.10(11) yes
O4b C9b H7bb . . 140.45(9) yes
O4b C9b H7ba . . 146.01(11) yes
O4b C9b C8b . . 166.12(15) yes
O4b C9b H8bb . . 140.09(11) yes
O4b C9b H8ba . . 149.21(10) yes
O4b C9b H9bb . . 83.81(13) yes
O4b C9b H9ba . . 71.40(12) yes
O4b C9b Cab . . 55.52(12) yes
O4b C9b Habb . . 70.96(9) yes
O4b C9b Haba . . 72.85(8) yes
O4b C9b Cbb . . 23.88(9) yes
O4b C9b O4bm . . 1.02(7) yes
C7b C9b H7bb . . 21.07(4) yes
C7b C9b H7ba . . 20.82(5) yes
C7b C9b C8b . . 32.30(9) yes
C7b C9b H8bb . . 51.64(6) yes
C7b C9b H8ba . . 51.09(6) yes
C7b C9b H9bb . . 89.59(11) yes
C7b C9b H9ba . . 91.98(10) yes
C7b C9b Cab . . 144.82(14) yes
C7b C9b Habb . . 125.36(10) yes
C7b C9b Haba . . 127.51(9) yes
C7b C9b Cbb . . 175.51(11) yes
C7b C9b O4bm . . 158.09(9) yes
H7bb C9b H7ba . . 33.620(18) yes
H7bb C9b C8b . . 46.94(8) yes
H7bb C9b H8bb . . 55.88(4) yes
H7bb C9b H8ba . . 70.30(5) yes
H7bb C9b H9bb . . 96.54(10) yes
H7bb C9b H9ba . . 70.93(8) yes
H7bb C9b Cab . . 152.04(13) yes
H7bb C9b Habb . . 125.92(8) yes
H7bb C9b Haba . . 146.00(9) yes
H7bb C9b Cbb . . 158.40(8) yes
H7bb C9b O4bm . . 139.56(7) yes
H7ba C9b C8b . . 47.79(9) yes
H7ba C9b H8bb . . 71.27(5) yes
H7ba C9b H8ba . . 57.08(4) yes
H7ba C9b H9bb . . 68.77(8) yes
H7ba C9b H9ba . . 97.55(10) yes
H7ba C9b Cab . . 152.32(12) yes
H7ba C9b Habb . . 143.03(9) yes
H7ba C9b Haba . . 126.72(8) yes
H7ba C9b Cbb . . 163.43(9) yes
H7ba C9b O4bm . . 145.10(8) yes
C8b C9b H8bb . . 27.36(8) yes
C8b C9b H8ba . . 26.73(7) yes
C8b C9b H9bb . . 108.34(15) yes
C8b C9b H9ba . . 109.75(14) yes
C8b C9b Cab . . 112.54(16) yes
C8b C9b Habb . . 95.29(12) yes
C8b C9b Haba . . 99.08(12) yes
C8b C9b Cbb . . 143.92(14) yes
C8b C9b O4bm . . 166.93(13) yes
H8bb C9b H8ba . . 45.41(4) yes
H8bb C9b H9bb . . 135.70(13) yes
H8bb C9b H9ba . . 95.55(12) yes
H8bb C9b Cab . . 97.11(12) yes
H8bb C9b Habb . . 73.89(7) yes
H8bb C9b Haba . . 95.18(8) yes
H8bb C9b Cbb . . 123.88(10) yes
H8bb C9b O4bm . . 140.65(8) yes
H8ba C9b H9bb . . 95.55(11) yes
H8ba C9b H9ba . . 136.47(13) yes
H8ba C9b Cab . . 96.61(12) yes
H8ba C9b Habb . . 89.35(8) yes
H8ba C9b Haba . . 76.48(6) yes
H8ba C9b Cbb . . 126.83(9) yes
H8ba C9b O4bm . . 150.12(7) yes
H9bb C9b H9ba . . 107.80(19) yes
H9bb C9b Cab . . 109.55(14) yes
H9bb C9b Habb . . 135.98(12) yes
H9bb C9b Haba . . 93.61(10) yes
H9bb C9b Cbb . . 94.67(11) yes
H9bb C9b O4bm . . 83.36(10) yes
H9ba C9b Cab . . 108.75(15) yes
H9ba C9b Habb . . 97.75(12) yes
H9ba C9b Haba . . 135.54(13) yes
H9ba C9b Cbb . . 88.08(11) yes
H9ba C9b O4bm . . 70.72(10) yes
Cab C9b Habb . . 26.66(8) yes
Cab C9b Haba . . 26.97(7) yes
Cab C9b Cbb . . 31.67(10) yes
Cab C9b O4bm . . 56.54(9) yes
Habb C9b Haba . . 45.20(4) yes
Habb C9b Cbb . . 50.22(6) yes
Habb C9b O4bm . . 71.87(5) yes
Haba C9b Cbb . . 50.87(6) yes
Haba C9b O4bm . . 73.80(5) yes
Cbb C9b O4bm . . 24.90(6) yes
O3b Cab O4b . . 54.48(12) yes
O3b Cab C8b . . 177.41(12) yes
O3b Cab H8bb . . 155.99(11) yes
O3b Cab H8ba . . 160.12(11) yes
O3b Cab C9b . . 146.99(16) yes
O3b Cab H9bb . . 129.82(13) yes
O3b Cab H9ba . . 127.32(12) yes
O3b Cab Habb . . 90.58(13) yes
O3b Cab Haba . . 89.74(12) yes
O3b Cab Cbb . . 30.80(13) yes
O3b Cab O3bm . . 1.32(8) yes
O3b Cab O4bm . . 55.03(9) yes
O4b Cab C8b . . 125.92(11) yes
O4b Cab H8bb . . 132.19(10) yes
O4b Cab H8ba . . 139.75(11) yes
O4b Cab C9b . . 92.58(14) yes
O4b Cab H9bb . . 82.40(11) yes
O4b Cab H9ba . . 75.77(9) yes
O4b Cab Habb . . 116.44(16) yes
O4b Cab Haba . . 121.12(15) yes
O4b Cab Cbb . . 23.70(12) yes
O4b Cab O3bm . . 55.53(8) yes
O4b Cab O4bm . . 0.55(7) yes
C8b Cab H8bb . . 21.53(5) yes
C8b Cab H8ba . . 21.24(4) yes
C8b Cab C9b . . 33.73(10) yes
C8b Cab H9bb . . 52.07(6) yes
C8b Cab H9ba . . 52.15(6) yes
C8b Cab Habb . . 87.04(11) yes
C8b Cab Haba . . 91.94(11) yes
C8b Cab Cbb . . 149.60(15) yes
C8b Cab O3bm . . 177.71(10) yes
C8b Cab O4bm . . 125.36(9) yes
H8bb Cab H8ba . . 34.18(2) yes
H8bb Cab C9b . . 48.96(9) yes
H8bb Cab H9bb . . 71.91(5) yes
H8bb Cab H9ba . . 57.41(4) yes
H8bb Cab Habb . . 65.63(9) yes
H8bb Cab Haba . . 100.21(12) yes
H8bb Cab Cbb . . 151.32(12) yes
H8bb Cab O3bm . . 156.24(8) yes
H8bb Cab O4bm . . 131.69(7) yes
H8ba Cab C9b . . 49.26(9) yes
H8ba Cab H9bb . . 57.79(4) yes
H8ba Cab H9ba . . 71.94(5) yes
H8ba Cab Habb . . 91.41(11) yes
H8ba Cab Haba . . 70.82(9) yes
H8ba Cab Cbb . . 160.36(14) yes
H8ba Cab O3bm . . 158.80(8) yes
H8ba Cab O4bm . . 139.23(8) yes
C9b Cab H9bb . . 26.82(8) yes
C9b Cab H9ba . . 26.51(7) yes
C9b Cab Habb . . 108.65(14) yes
C9b Cab Haba . . 108.56(15) yes
C9b Cab Cbb . . 116.22(17) yes
C9b Cab O3bm . . 147.96(14) yes
C9b Cab O4bm . . 92.03(11) yes
H9bb Cab H9ba . . 45.15(4) yes
H9bb Cab Habb . . 135.25(12) yes
H9bb Cab Haba . . 92.79(12) yes
H9bb Cab Cbb . . 103.18(14) yes
H9bb Cab O3bm . . 130.17(9) yes
H9bb Cab O4bm . . 81.92(7) yes
H9ba Cab Habb . . 97.72(11) yes
H9ba Cab Haba . . 134.90(14) yes
H9ba Cab Cbb . . 98.51(13) yes
H9ba Cab O3bm . . 128.59(9) yes
H9ba Cab O4bm . . 75.24(6) yes
Habb Cab Haba . . 107.68(19) yes
Habb Cab Cbb . . 107.11(15) yes
Habb Cab O3bm . . 90.69(10) yes
Habb Cab O4bm . . 116.60(13) yes
Haba Cab Cbb . . 108.32(15) yes
Haba Cab O3bm . . 88.45(10) yes
Haba Cab O4bm . . 121.38(13) yes
Cbb Cab O3bm . . 31.83(9) yes
Cbb Cab O4bm . . 24.25(10) yes
O3bm Cab O4bm . . 56.08(4) yes
O3b Cbb Ho3b . . 30.2(9) yes
O3b Cbb O4b . . 121.7(3) yes
O3b Cbb C9b . . 145.2(2) yes
O3b Cbb H9bb . . 149.45(18) yes
O3b Cbb H9ba . . 155.6(2) yes
O3b Cbb Cab . . 113.1(2) yes
O3b Cbb Habb . . 97.99(19) yes
O3b Cbb Haba . . 96.39(19) yes
O3b Cbb O3bm . . 1.58(13) yes
O3b Cbb O4bm . . 121.2(2) yes
O3b Cbb Hhba . 1_655 104.41(16) yes
Ho3b Cbb O4b . . 91.7(9) yes
Ho3b Cbb C9b . . 173.8(9) yes
Ho3b Cbb H9bb . . 165.0(8) yes
Ho3b Cbb H9ba . . 158.9(7) yes
Ho3b Cbb Cab . . 142.7(9) yes
Ho3b Cbb Habb . . 122.4(9) yes
Ho3b Cbb Haba . . 125.7(8) yes
Ho3b Cbb O3bm . . 31.1(8) yes
Ho3b Cbb O4bm . . 91.2(9) yes
Ho3b Cbb Hhba . 1_655 93.4(7) yes
O4b Cbb C9b . . 93.1(2) yes
O4b Cbb H9bb . . 83.8(2) yes
O4b Cbb H9ba . . 78.30(18) yes
O4b Cbb Cab . . 125.1(2) yes
O4b Cbb Habb . . 133.1(2) yes
O4b Cbb Haba . . 137.4(2) yes
O4b Cbb O3bm . . 122.4(2) yes
O4b Cbb O4bm . . 0.51(16) yes
O4b Cbb Hhba . 1_655 72.9(2) yes
C9b Cbb H9bb . . 20.52(4) yes
C9b Cbb H9ba . . 20.82(4) yes
C9b Cbb Cab . . 32.10(9) yes
C9b Cbb Habb . . 51.42(6) yes
C9b Cbb Haba . . 51.54(6) yes
C9b Cbb O3bm . . 144.54(14) yes
C9b Cbb O4bm . . 93.59(12) yes
C9b Cbb Hhba . 1_655 84.24(7) yes
H9bb Cbb H9ba . . 33.13(2) yes
H9bb Cbb Cab . . 45.67(9) yes
H9bb Cbb Habb . . 69.80(5) yes
H9bb Cbb Haba . . 54.66(4) yes
H9bb Cbb O3bm . . 148.05(12) yes
H9bb Cbb O4bm . . 84.29(10) yes
H9bb Cbb Hhba . 1_655 98.92(6) yes
H9ba Cbb Cab . . 48.26(9) yes
H9ba Cbb Habb . . 58.24(5) yes
H9ba Cbb Haba . . 71.49(5) yes
H9ba Cbb O3bm . . 155.94(14) yes
H9ba Cbb O4bm . . 78.79(10) yes
H9ba Cbb Hhba . 1_655 66.02(5) yes
Cab Cbb Habb . . 27.42(8) yes
Cab Cbb Haba . . 27.29(7) yes
Cab Cbb O3bm . . 112.52(17) yes
Cab Cbb O4bm . . 125.62(17) yes
Cab Cbb Hhba . 1_655 92.44(10) yes
Habb Cbb Haba . . 45.83(5) yes
Habb Cbb O3bm . . 98.01(13) yes
Habb Cbb O4bm . . 133.48(14) yes
Habb Cbb Hhba . 1_655 73.82(6) yes
Haba Cbb O3bm . . 95.27(12) yes
Haba Cbb O4bm . . 137.85(14) yes
Haba Cbb Hhba . 1_655 118.32(8) yes
O3bm Cbb O4bm . . 121.85(15) yes
O3bm Cbb Hhba . 1_655 105.94(9) yes
O4bm Cbb Hhba . 1_655 72.93(8) yes
O1a O1am Ho1a . . 61(3) yes
O1a O1am O2a . . 47(2) yes
O1a O1am C1a . . 62(2) yes
O1a O1am C2a . . 90(3) yes
O1a O1am H2aa . . 106(2) yes
O1a O1am H2ab . . 99(3) yes
O1a O1am H7ab . 3_867 97(3) yes
O1a O1am O2am . . 48(2) yes
O1a O1am Heaa . 2_746 143(3) yes
O1a O1am N1b . 2_746 71(3) yes
Ho1a O1am O2a . . 80.2(12) yes
Ho1a O1am C1a . . 107.0(12) yes
Ho1a O1am C2a . . 142.9(12) yes
Ho1a O1am H2aa . . 142.3(11) yes
Ho1a O1am H2ab . . 160.4(13) yes
Ho1a O1am H7ab . 3_867 121.4(11) yes
Ho1a O1am O2am . . 79.8(11) yes
Ho1a O1am Heaa . 2_746 95.2(13) yes
Ho1a O1am N1b . 2_746 9.8(13) yes
O2a O1am C1a . . 26.77(12) yes
O2a O1am C2a . . 62.66(10) yes
O2a O1am H2aa . . 68.25(9) yes
O2a O1am H2ab . . 83.97(9) yes
O2a O1am H7ab . 3_867 125.54(9) yes
O2a O1am O2am . . 2.27(9) yes
O2a O1am Heaa . 2_746 104.33(9) yes
O2a O1am N1b . 2_746 86.80(9) yes
C1a O1am C2a . . 35.92(10) yes
C1a O1am H2aa . . 44.59(9) yes
C1a O1am H2ab . . 57.52(8) yes
C1a O1am H7ab . 3_867 107.98(8) yes
C1a O1am O2am . . 27.44(9) yes
C1a O1am Heaa . 2_746 102.91(9) yes
C1a O1am N1b . 2_746 113.51(9) yes
C2a O1am H2aa . . 20.56(5) yes
C2a O1am H2ab . . 23.69(4) yes
C2a O1am H7ab . 3_867 83.02(4) yes
C2a O1am O2am . . 63.17(5) yes
C2a O1am Heaa . 2_746 94.63(5) yes
C2a O1am N1b . 2_746 148.81(5) yes
H2aa O1am H2ab . . 35.265 yes
H2aa O1am H7ab . 3_867 94.29 yes
H2aa O1am O2am . . 67.903 yes
H2aa O1am Heaa . 2_746 74.093(17) yes
H2aa O1am N1b . 2_746 142.665(19) yes
H2ab O1am H7ab . 3_867 60.343 yes
H2ab O1am O2am . . 84.873 yes
H2ab O1am Heaa . 2_746 99.874(18) yes
H2ab O1am N1b . 2_746 169.84(2) yes
H7ab O1am O2am 3_867 . 127.665 yes
H7ab O1am Heaa 3_867 2_746 120.285(19) yes
H7ab O1am N1b 3_867 2_746 123.025(19) yes
O2am O1am Heaa . 2_746 102.137(19) yes
O2am O1am N1b . 2_746 86.07(2) yes
Heaa O1am N1b 2_746 2_746 86.52(3) yes
O1a O2am Ho1a . . 28.2(6) yes
O1a O2am O2a . . 65(2) yes
O1a O2am C1a . . 30.39(12) yes
O1a O2am C2a . . 61.32(9) yes
O1a O2am H2aa . . 65.36(8) yes
O1a O2am C3a . . 89.60(9) yes
O1a O2am H3aa . . 107.49(8) yes
O1a O2am O1am . . 1.28(9) yes
O1a O2am Heaa . 2_646 157.22(8) yes
O1a O2am Hhaa . 2_646 124.08(9) yes
O1a O2am Hcbb . 2_746 88.07(8) yes
O1a O2am Hdab . 2_646 139.37(8) yes
O1a O2am Hdbb . 2_646 115.55(9) yes
Ho1a O2am O2a . . 74(2) yes
Ho1a O2am C1a . . 58.6(6) yes
Ho1a O2am C2a . . 89.5(6) yes
Ho1a O2am H2aa . . 91.7(6) yes
Ho1a O2am C3a . . 117.1(6) yes
Ho1a O2am H3aa . . 135.5(6) yes
Ho1a O2am O1am . . 28.8(6) yes
Ho1a O2am Heaa . 2_646 165.1(6) yes
Ho1a O2am Hhaa . 2_646 111.1(6) yes
Ho1a O2am Hcbb . 2_746 60.5(6) yes
Ho1a O2am Hdab . 2_646 111.9(6) yes
Ho1a O2am Hdbb . 2_646 94.1(6) yes
O2a O2am C1a . . 60(2) yes
O2a O2am C2a . . 67(2) yes
O2a O2am H2aa . . 87(2) yes
O2a O2am C3a . . 66.2(19) yes
O2a O2am H3aa . . 80.3(19) yes
O2a O2am O1am . . 66(2) yes
O2a O2am Heaa . 2_646 121(2) yes
O2a O2am Hhaa . 2_646 170(2) yes
O2a O2am Hcbb . 2_746 111.5(19) yes
O2a O2am Hdab . 2_646 108(2) yes
O2a O2am Hdbb . 2_646 77(2) yes
C1a O2am C2a . . 31.06(10) yes
C1a O2am H2aa . . 39.38(8) yes
C1a O2am C3a . . 59.61(11) yes
C1a O2am H3aa . . 77.12(10) yes
C1a O2am O1am . . 29.90(10) yes
C1a O2am Heaa . 2_646 129.63(9) yes
C1a O2am Hhaa . 2_646 130.66(10) yes
C1a O2am Hcbb . 2_746 118.19(10) yes
C1a O2am Hdab . 2_646 164.91(8) yes
C1a O2am Hdbb . 2_646 132.89(9) yes
C2a O2am H2aa . . 19.85(4) yes
C2a O2am C3a . . 30.90(6) yes
C2a O2am H3aa . . 46.64(4) yes
C2a O2am O1am . . 60.73(4) yes
C2a O2am Heaa . 2_646 98.94(4) yes
C2a O2am Hhaa . 2_646 120.74(5) yes
C2a O2am Hcbb . 2_746 147.40(5) yes
C2a O2am Hdab . 2_646 156.31(5) yes
C2a O2am Hdbb . 2_646 141.57(5) yes
H2aa O2am C3a . . 41.47(4) yes
H2aa O2am H3aa . . 50.517 yes
H2aa O2am O1am . . 64.391 yes
H2aa O2am Heaa . 2_646 92.20(2) yes
H2aa O2am Hhaa . 2_646 101.73(2) yes
H2aa O2am Hcbb . 2_746 138.05(2) yes
H2aa O2am Hdab . 2_646 154.727(18) yes
H2aa O2am Hdbb . 2_646 160.546(19) yes
C3a O2am H3aa . . 18.89(3) yes
C3a O2am O1am . . 89.28(4) yes
C3a O2am Heaa . 2_646 74.58(4) yes
C3a O2am Hhaa . 2_646 116.66(4) yes
C3a O2am Hcbb . 2_746 177.33(4) yes
C3a O2am Hdab . 2_646 125.41(4) yes
C3a O2am Hdbb . 2_646 120.25(4) yes
H3aa O2am O1am . . 107.025 yes
H3aa O2am Heaa . 2_646 55.700(19) yes
H3aa O2am Hhaa . 2_646 100.46(2) yes
H3aa O2am Hcbb . 2_746 163.722(19) yes
H3aa O2am Hdab . 2_646 110.366(19) yes
H3aa O2am Hdbb . 2_646 114.994(19) yes
O1am O2am Heaa . 2_646 156.11(2) yes
O1am O2am Hhaa . 2_646 123.21(3) yes
O1am O2am Hcbb . 2_746 88.43(2) yes
O1am O2am Hdab . 2_646 140.232(18) yes
O1am O2am Hdbb . 2_646 116.758(18) yes
Heaa O2am Hhaa 2_646 2_646 54.00(3) yes
Heaa O2am Hcbb 2_646 2_746 108.02(3) yes
Heaa O2am Hdab 2_646 2_646 62.68(3) yes
Heaa O2am Hdbb 2_646 2_646 86.86(3) yes
Hhaa O2am Hcbb 2_646 2_746 65.82(3) yes
Hhaa O2am Hdab 2_646 2_646 62.21(3) yes
Hhaa O2am Hdbb 2_646 2_646 93.43(3) yes
Hcbb O2am Hdab 2_746 2_646 56.27(3) yes
Hcbb O2am Hdbb 2_746 2_646 59.78(3) yes
Hdab O2am Hdbb 2_646 2_646 32.29(3) yes
O3a O3am Ho3a . . 62(2) yes
O3a O3am O4a . . 16(2) yes
O3a O3am Caa . . 79(2) yes
O3a O3am Haab . . 85(2) yes
O3a O3am Haaa . . 99(2) yes
O3a O3am Cba . . 43(2) yes
O3a O3am O4am . . 17(2) yes
O3a O3am N3a . . 74(2) yes
O3a O3am Hgaa . 1_655 122(2) yes
Ho3a O3am O4a . . 78.1(13) yes
Ho3a O3am Caa . . 139.9(13) yes
Ho3a O3am Haab . . 136.6(13) yes
Ho3a O3am Haaa . . 160.7(14) yes
Ho3a O3am Cba . . 104.3(13) yes
Ho3a O3am O4am . . 78.4(13) yes
Ho3a O3am N3a . . 12.5(13) yes
Ho3a O3am Hgaa . 1_655 105.5(15) yes
O4a O3am Caa . . 62.75(12) yes
O4a O3am Haab . . 70.50(11) yes
O4a O3am Haaa . . 83.18(11) yes
O4a O3am Cba . . 26.46(14) yes
O4a O3am O4am . . 2.92(12) yes
O4a O3am N3a . . 90.54(12) yes
O4a O3am Hgaa . 1_655 119.50(12) yes
Caa O3am Haab . . 21.33(5) yes
Caa O3am Haaa . . 23.95(4) yes
Caa O3am Cba . . 36.31(10) yes
Caa O3am O4am . . 62.08(5) yes
Caa O3am N3a . . 151.61(5) yes
Caa O3am Hgaa . 1_655 87.83(5) yes
Haab O3am Haaa . . 36.133 yes
Haab O3am Cba . . 46.78(10) yes
Haab O3am O4am . . 68.808 yes
Haab O3am N3a . . 143.59(3) yes
Haab O3am Hgaa . 1_655 67.652(17) yes
Haaa O3am Cba . . 57.35(9) yes
Haaa O3am O4am . . 83.145 yes
Haaa O3am N3a . . 172.99(4) yes
Haaa O3am Hgaa . 1_655 87.540(18) yes
Cba O3am O4am . . 25.97(9) yes
Cba O3am N3a . . 116.69(9) yes
Cba O3am Hgaa . 1_655 108.58(10) yes
O4am O3am N3a . . 90.75(4) yes
O4am O3am Hgaa . 1_655 116.595(17) yes
N3a O3am Hgaa . 1_655 98.30(4) yes
O3a O4am Ho3a . . 28.0(7) yes
O3a O4am O4a . . 54.1(17) yes
O3a O4am C9a . . 91.73(9) yes
O3a O4am H9aa . . 109.64(9) yes
O3a O4am Caa . . 61.67(10) yes
O3a O4am Haab . . 63.69(9) yes
O3a O4am Cba . . 29.79(13) yes
O3a O4am O3am . . 0.67(9) yes
O3a O4am Hdbb . 4_665 144.65(10) yes
O3a O4am Hebb . 4_565 137.55(9) yes
O3a O4am Hhab . 4_665 102.89(9) yes
Ho3a O4am O4a . . 56.5(17) yes
Ho3a O4am C9a . . 119.6(7) yes
Ho3a O4am H9aa . . 137.5(7) yes
Ho3a O4am Caa . . 89.5(7) yes
Ho3a O4am Haab . . 88.6(8) yes
Ho3a O4am Cba . . 57.8(7) yes
Ho3a O4am O3am . . 28.6(7) yes
Ho3a O4am Hdbb . 4_665 142.8(7) yes
Ho3a O4am Hebb . 4_565 109.7(7) yes
Ho3a O4am Hhab . 4_665 92.4(7) yes
O4a O4am C9a . . 92.2(18) yes
O4a O4am H9aa . . 108.6(17) yes
O4a O4am Caa . . 82.7(19) yes
O4a O4am Haab . . 98.6(19) yes
O4a O4am Cba . . 62.4(19) yes
O4a O4am O3am . . 54.4(17) yes
O4a O4am Hdbb . 4_665 159.7(16) yes
O4a O4am Hebb . 4_565 108.5(19) yes
O4a O4am Hhab . 4_665 147.7(16) yes
C9a O4am H9aa . . 19.43(3) yes
C9a O4am Caa . . 31.74(5) yes
C9a O4am Haab . . 42.29(4) yes
C9a O4am Cba . . 62.05(10) yes
C9a O4am O3am . . 91.08(3) yes
C9a O4am Hdbb . 4_665 81.37(4) yes
C9a O4am Hebb . 4_565 129.87(4) yes
C9a O4am Hhab . 4_665 112.63(4) yes
H9aa O4am Caa . . 48.05(4) yes
H9aa O4am Haab . . 52.006 yes
H9aa O4am Cba . . 79.88(9) yes
H9aa O4am O3am . . 108.97 yes
H9aa O4am Hdbb . 4_665 62.447(19) yes
H9aa O4am Hebb . 4_565 112.77(2) yes
H9aa O4am Hhab . 4_665 100.25(2) yes
Caa O4am Haab . . 19.77(4) yes
Caa O4am Cba . . 32.11(10) yes
Caa O4am O3am . . 61.00(4) yes
Caa O4am Hdbb . 4_665 100.76(4) yes
Caa O4am Hebb . 4_565 160.78(4) yes
Caa O4am Hhab . 4_665 107.44(5) yes
Haab O4am Cba . . 38.89(9) yes
Haab O4am O3am . . 63.046 yes
Haab O4am Hdbb . 4_665 89.58(2) yes
Haab O4am Hebb . 4_565 152.50(2) yes
Haab O4am Hhab . 4_665 87.73(2) yes
Cba O4am O3am . . 29.13(10) yes
Cba O4am Hdbb . 4_665 128.43(10) yes
Cba O4am Hebb . 4_565 166.92(10) yes
Cba O4am Hhab . 4_665 110.45(10) yes
O3am O4am Hdbb . 4_665 144.32(2) yes
O3am O4am Hebb . 4_565 138.216(19) yes
O3am O4am Hhab . 4_665 102.98(2) yes
Hdbb O4am Hebb 4_665 4_565 63.34(3) yes
Hdbb O4am Hhab 4_665 4_665 50.44(3) yes
Hebb O4am Hhab 4_565 4_665 71.69(3) yes
O1b O1bm Ho1b . . 49(3) yes
O1b O1bm O2b . . 33(3) yes
O1b O1bm C1b . . 58(3) yes
O1b O1bm C2b . . 92(3) yes
O1b O1bm H2ba . . 95(3) yes
O1b O1bm H2bb . . 113(3) yes
O1b O1bm O2bm . . 33(3) yes
O1b O1bm N1a . 2_746 57(3) yes
O1b O1bm Hfbb . 3_766 107(3) yes
Ho1b O1bm O2b . . 79.0(13) yes
Ho1b O1bm C1b . . 105.2(13) yes
Ho1b O1bm C2b . . 140.8(12) yes
Ho1b O1bm H2ba . . 139.8(11) yes
Ho1b O1bm H2bb . . 158.7(13) yes
Ho1b O1bm O2bm . . 78.4(13) yes
Ho1b O1bm N1a . 2_746 11.4(13) yes
Ho1b O1bm Hfbb . 3_766 104.0(13) yes
O2b O1bm C1b . . 26.44(12) yes
O2b O1bm C2b . . 62.75(10) yes
O2b O1bm H2ba . . 73.35(9) yes
O2b O1bm H2bb . . 80.97(9) yes
O2b O1bm O2bm . . 0.53(9) yes
O2b O1bm N1a . 2_746 88.58(10) yes
O2b O1bm Hfbb . 3_766 118.41(9) yes
C1b O1bm C2b . . 36.31(10) yes
C1b O1bm H2ba . . 49.27(8) yes
C1b O1bm H2bb . . 55.53(8) yes
C1b O1bm O2bm . . 26.94(8) yes
C1b O1bm N1a . 2_746 114.23(9) yes
C1b O1bm Hfbb . 3_766 107.90(8) yes
C2b O1bm H2ba . . 22.12(4) yes
C2b O1bm H2bb . . 23.39(4) yes
C2b O1bm O2bm . . 63.25(5) yes
C2b O1bm N1a . 2_746 148.08(5) yes
C2b O1bm Hfbb . 3_766 88.24(5) yes
H2ba O1bm H2bb . . 36.35 yes
H2ba O1bm O2bm . . 73.738 yes
H2ba O1bm N1a . 2_746 140.524(19) yes
H2ba O1bm Hfbb . 3_766 66.428(18) yes
H2bb O1bm O2bm . . 81.505 yes
H2bb O1bm N1a . 2_746 169.51(2) yes
H2bb O1bm Hfbb . 3_766 91.666(19) yes
O2bm O1bm N1a . 2_746 88.05(2) yes
O2bm O1bm Hfbb . 3_766 118.38(2) yes
N1a O1bm Hfbb 2_746 3_766 94.15(3) yes
H2aa O2bm O1b . . 94.48(8) yes
H2aa O2bm Ho1b . . 81.5(6) yes
H2aa O2bm O2b . . 102(6) yes
H2aa O2bm C1b . . 109.95(8) yes
H2aa O2bm C2b . . 121.69(4) yes
H2aa O2bm H2ba . . 137.921 yes
H2aa O2bm C3b . . 117.88(3) yes
H2aa O2bm H3ba . . 125.085 yes
H2aa O2bm O1bm . . 94.533 yes
H2aa O2bm Hdaa . 2_646 94.36(2) yes
H2aa O2bm Hdba . 2_646 60.225(19) yes
H2aa O2bm Hhbb . 3_666 151.32(2) yes
O1b O2bm Ho1b . . 29.2(7) yes
O1b O2bm O2b . . 44(7) yes
O1b O2bm C1b . . 31.18(13) yes
O1b O2bm C2b . . 61.75(9) yes
O1b O2bm H2ba . . 59.89(8) yes
O1b O2bm C3b . . 92.74(9) yes
O1b O2bm H3ba . . 108.70(8) yes
O1b O2bm O1bm . . 0.93(8) yes
O1b O2bm Hdaa . 2_646 135.01(8) yes
O1b O2bm Hdba . 2_646 131.05(8) yes
O1b O2bm Hhbb . 3_666 96.75(8) yes
Ho1b O2bm O2b . . 73(6) yes
Ho1b O2bm C1b . . 60.3(7) yes
Ho1b O2bm C2b . . 90.7(7) yes
Ho1b O2bm H2ba . . 86.2(7) yes
Ho1b O2bm C3b . . 121.9(7) yes
Ho1b O2bm H3ba . . 136.9(7) yes
Ho1b O2bm O1bm . . 30.0(7) yes
Ho1b O2bm Hdaa . 2_646 110.0(7) yes
Ho1b O2bm Hdba . 2_646 102.2(7) yes
Ho1b O2bm Hhbb . 3_666 95.8(6) yes
O2b O2bm C1b . . 18(7) yes
O2b O2bm C2b . . 25(6) yes
O2b O2bm H2ba . . 37(6) yes
O2b O2bm C3b . . 51(6) yes
O2b O2bm H3ba . . 69(6) yes
O2b O2bm O1bm . . 43(7) yes
O2b O2bm Hdaa . 2_646 164(6) yes
O2b O2bm Hdba . 2_646 162(6) yes
O2b O2bm Hhbb . 3_666 105(7) yes
C1b O2bm C2b . . 30.58(11) yes
C1b O2bm H2ba . . 32.54(9) yes
C1b O2bm C3b . . 61.63(11) yes
C1b O2bm H3ba . . 77.75(10) yes
C1b O2bm O1bm . . 30.37(10) yes
C1b O2bm Hdaa . 2_646 150.86(9) yes
C1b O2bm Hdba . 2_646 162.04(10) yes
C1b O2bm Hhbb . 3_666 92.84(9) yes
C2b O2bm H2ba . . 18.24(4) yes
C2b O2bm C3b . . 31.45(6) yes
C2b O2bm H3ba . . 47.27(4) yes
C2b O2bm O1bm . . 60.94(4) yes
C2b O2bm Hdaa . 2_646 141.15(4) yes
C2b O2bm Hdba . 2_646 167.03(5) yes
C2b O2bm Hhbb . 3_666 86.77(4) yes
H2ba O2bm C3b . . 41.39(4) yes
H2ba O2bm H3ba . . 50.955 yes
H2ba O2bm O1bm . . 59.308 yes
H2ba O2bm Hdaa . 2_646 127.59(2) yes
H2ba O2bm Hdba . 2_646 161.601(18) yes
H2ba O2bm Hhbb . 3_666 69.72(2) yes
C3b O2bm H3ba . . 19.36(4) yes
C3b O2bm O1bm . . 91.89(4) yes
C3b O2bm Hdaa . 2_646 121.01(4) yes
C3b O2bm Hdba . 2_646 135.59(4) yes
C3b O2bm Hhbb . 3_666 87.87(4) yes
H3ba O2bm O1bm . . 107.949 yes
H3ba O2bm Hdaa . 2_646 101.668(19) yes
H3ba O2bm Hdba . 2_646 120.17(2) yes
H3ba O2bm Hhbb . 3_666 75.564(19) yes
O1bm O2bm Hdaa . 2_646 135.91(2) yes
O1bm O2bm Hdba . 2_646 131.83(2) yes
O1bm O2bm Hhbb . 3_666 97.11(2) yes
Hdaa O2bm Hdba 2_646 2_646 34.13(3) yes
Hdaa O2bm Hhbb 2_646 3_666 59.52(3) yes
Hdba O2bm Hhbb 2_646 3_666 92.95(3) yes
O3b O3bm Ho3b . . 87(3) yes
O3b O3bm O4b . . 32(3) yes
O3b O3bm H2ba . 3_766 161(3) yes
O3b O3bm Cab . . 57(3) yes
O3b O3bm Habb . . 58(3) yes
O3b O3bm Haba . . 79(3) yes
O3b O3bm Cbb . . 34(3) yes
O3b O3bm O4bm . . 33(3) yes
O3b O3bm N3b . . 92(3) yes
Ho3b O3bm O4b . . 81.1(14) yes
Ho3b O3bm H2ba . 3_766 97.7(13) yes
Ho3b O3bm Cab . . 141.7(13) yes
Ho3b O3bm Habb . . 142.0(13) yes
Ho3b O3bm Haba . . 157.7(15) yes
Ho3b O3bm Cbb . . 107.1(14) yes
Ho3b O3bm O4bm . . 80.0(14) yes
Ho3b O3bm N3b . . 8.4(15) yes
O4b O3bm H2ba . 3_766 166.53(9) yes
O4b O3bm Cab . . 62.04(10) yes
O4b O3bm Habb . . 75.04(9) yes
O4b O3bm Haba . . 77.71(9) yes
O4b O3bm Cbb . . 26.40(13) yes
O4b O3bm O4bm . . 1.07(9) yes
O4b O3bm N3b . . 89.06(10) yes
H2ba O3bm Cab 3_766 . 120.54(5) yes
H2ba O3bm Habb 3_766 . 112.116 yes
H2ba O3bm Haba 3_766 . 101.276 yes
H2ba O3bm Cbb 3_766 . 153.67(8) yes
H2ba O3bm O4bm 3_766 . 166.239 yes
H2ba O3bm N3b 3_766 . 90.54(4) yes
Cab O3bm Habb . . 22.07(5) yes
Cab O3bm Haba . . 22.68(4) yes
Cab O3bm Cbb . . 35.64(10) yes
Cab O3bm O4bm . . 63.11(5) yes
Cab O3bm N3b . . 148.50(6) yes
Habb O3bm Haba . . 35.795 yes
Habb O3bm Cbb . . 50.56(9) yes
Habb O3bm O4bm . . 76.051 yes
Habb O3bm N3b . . 144.33(3) yes
Haba O3bm Cbb . . 52.69(8) yes
Haba O3bm O4bm . . 78.743 yes
Haba O3bm N3b . . 166.05(4) yes
Cbb O3bm O4bm . . 27.47(9) yes
Cbb O3bm N3b . . 114.79(9) yes
O4bm O3bm N3b . . 88.01(4) yes
O3b O4bm Ho3b . . 26.6(7) yes
O3b O4bm O4b . . 40(3) yes
O3b O4bm H8bb . 1_455 137.56(8) yes
O3b O4bm C9b . . 91.90(8) yes
O3b O4bm H9bb . . 100.40(8) yes
O3b O4bm H9ba . . 104.60(8) yes
O3b O4bm Cab . . 60.50(9) yes
O3b O4bm Habb . . 56.21(8) yes
O3b O4bm Cbb . . 30.39(12) yes
O3b O4bm O3bm . . 0.90(8) yes
O3b O4bm Hfaa . . 132.44(8) yes
O3b O4bm Hfba . . 145.40(8) yes
O3b O4bm Hhba . 1_655 87.45(8) yes
Ho3b O4bm O4b . . 66(3) yes
Ho3b O4bm H8bb . 1_455 137.0(7) yes
Ho3b O4bm C9b . . 118.3(7) yes
Ho3b O4bm H9bb . . 126.5(7) yes
Ho3b O4bm H9ba . . 128.9(7) yes
Ho3b O4bm Cab . . 86.9(7) yes
Ho3b O4bm Habb . . 80.4(7) yes
Ho3b O4bm Cbb . . 56.9(7) yes
Ho3b O4bm O3bm . . 26.5(7) yes
Ho3b O4bm Hfaa . . 113.7(7) yes
Ho3b O4bm Hfba . . 118.8(7) yes
Ho3b O4bm Hhba . 1_655 88.9(6) yes
O4b O4bm H8bb . 1_455 121(3) yes
O4b O4bm C9b . . 52(3) yes
O4b O4bm H9bb . . 63(3) yes
O4b O4bm H9ba . . 66(3) yes
O4b O4bm Cab . . 21(3) yes
O4b O4bm Habb . . 22(3) yes
O4b O4bm Cbb . . 9(3) yes
O4b O4bm O3bm . . 40(3) yes
O4b O4bm Hfaa . . 139(3) yes
O4b O4bm Hfba . . 172(3) yes
O4b O4bm Hhba . 1_655 82(3) yes
H8bb O4bm C9b 1_455 . 84.07(4) yes
H8bb O4bm H9bb 1_455 . 66.024 yes
H8bb O4bm H9ba 1_455 . 84.578 yes
H8bb O4bm Cab 1_455 . 107.92(4) yes
H8bb O4bm Habb 1_455 . 122.91 yes
H8bb O4bm Cbb 1_455 . 126.51(8) yes
H8bb O4bm O3bm 1_455 . 136.745 yes
H8bb O4bm Hfaa 1_455 . 87.59(2) yes
H8bb O4bm Hfba 1_455 . 60.40(2) yes
H8bb O4bm Hhba 1_455 1_655 132.82(2) yes
C9b O4bm H9bb . . 19.43(4) yes
C9b O4bm H9ba . . 19.32(3) yes
C9b O4bm Cab . . 31.43(5) yes
C9b O4bm Habb . . 40.54(4) yes
C9b O4bm Cbb . . 61.52(9) yes
C9b O4bm O3bm . . 92.19(4) yes
C9b O4bm Hfaa . . 110.53(4) yes
C9b O4bm Hfba . . 122.05(4) yes
C9b O4bm Hhba . 1_655 80.44(4) yes
H9bb O4bm H9ba . . 31.842 yes
H9bb O4bm Cab . . 43.84(4) yes
H9bb O4bm Habb . . 57.064 yes
H9bb O4bm Cbb . . 71.37(9) yes
H9bb O4bm O3bm . . 100.407 yes
H9bb O4bm Hfaa . . 114.679(18) yes
H9bb O4bm Hfba . . 113.940(19) yes
H9bb O4bm Hhba . 1_655 98.267(18) yes
H9ba O4bm Cab . . 45.98(4) yes
H9ba O4bm Habb . . 48.683 yes
H9ba O4bm Cbb . . 75.21(9) yes
H9ba O4bm O3bm . . 105.087 yes
H9ba O4bm Hfaa . . 91.280(18) yes
H9ba O4bm Hfba . . 106.828(19) yes
H9ba O4bm Hhba . 1_655 67.144(18) yes
Cab O4bm Habb . . 16.83(4) yes
Cab O4bm Cbb . . 30.13(10) yes
Cab O4bm O3bm . . 60.81(4) yes
Cab O4bm Hfaa . . 130.16(4) yes
Cab O4bm Hfba . . 152.77(4) yes
Cab O4bm Hhba . 1_655 79.25(5) yes
Habb O4bm Cbb . . 29.20(9) yes
Habb O4bm O3bm . . 56.779 yes
Habb O4bm Hfaa . . 118.79(2) yes
Habb O4bm Hfba . . 149.608(19) yes
Habb O4bm Hhba . 1_655 63.84(2) yes
Cbb O4bm O3bm . . 30.68(9) yes
Cbb O4bm Hfaa . . 140.60(9) yes
Cbb O4bm Hfba . . 173.09(9) yes
Cbb O4bm Hhba . 1_655 83.08(9) yes
O3bm O4bm Hfaa . . 133.03(2) yes
O3bm O4bm Hfba . . 145.264(19) yes
O3bm O4bm Hhba . 1_655 88.34(2) yes
Hfaa O4bm Hfba . . 33.91(3) yes
Hfaa O4bm Hhba . 1_655 57.70(3) yes
Hfba O4bm Hhba . 1_655 91.61(3) yes
O1b N1a Ho1b 2_756 2_756 7.4(10) yes
O1b N1a O1bm 2_756 2_756 1.15(8) yes
O1b N1a N2a 2_756 . 160.37(9) yes
O1b N1a N3a 2_756 . 136.75(8) yes
O1b N1a N4a 2_756 . 133.28(10) yes
O1b N1a Cca 2_756 . 104.19(10) yes
O1b N1a Hcba 2_756 . 95.98(8) yes
O1b N1a Hcaa 2_756 . 84.16(7) yes
O1b N1a Cda 2_756 . 100.57(11) yes
O1b N1a Hdaa 2_756 . 81.58(9) yes
O1b N1a Hdba 2_756 . 91.48(9) yes
O1b N1a Cea 2_756 . 126.72(11) yes
O1b N1a Heaa 2_756 . 109.19(8) yes
O1b N1a Heba 2_756 . 111.07(9) yes
O1b N1a Cfa 2_756 . 157.59(9) yes
O1b N1a Cga 2_756 . 134.88(9) yes
O1b N1a Cha 2_756 . 152.85(9) yes
Ho1b N1a O1bm 2_756 2_756 8.3(10) yes
Ho1b N1a N2a 2_756 . 153.7(10) yes
Ho1b N1a N3a 2_756 . 139.1(8) yes
Ho1b N1a N4a 2_756 . 140.1(10) yes
Ho1b N1a Cca 2_756 . 105.4(8) yes
Ho1b N1a Hcba 2_756 . 93.8(9) yes
Ho1b N1a Hcaa 2_756 . 87.7(8) yes
Ho1b N1a Cda 2_756 . 106.9(10) yes
Ho1b N1a Hdaa 2_756 . 88.9(10) yes
Ho1b N1a Hdba 2_756 . 95.4(9) yes
Ho1b N1a Cea 2_756 . 120.0(10) yes
Ho1b N1a Heaa 2_756 . 104.3(9) yes
Ho1b N1a Heba 2_756 . 103.6(10) yes
Ho1b N1a Cfa 2_756 . 153.7(9) yes
Ho1b N1a Cga 2_756 . 141.7(9) yes
Ho1b N1a Cha 2_756 . 155.1(8) yes
O1bm N1a N2a 2_756 . 160.56(6) yes
O1bm N1a N3a 2_756 . 137.24(5) yes
O1bm N1a N4a 2_756 . 132.25(6) yes
O1bm N1a Cca 2_756 . 104.90(8) yes
O1bm N1a Hcba 2_756 . 97.01(4) yes
O1bm N1a Hcaa 2_756 . 84.55(4) yes
O1bm N1a Cda 2_756 . 99.47(8) yes
O1bm N1a Hdaa 2_756 . 80.65(4) yes
O1bm N1a Hdba 2_756 . 90.35(4) yes
O1bm N1a Cea 2_756 . 127.03(9) yes
O1bm N1a Heaa 2_756 . 109.01(5) yes
O1bm N1a Heba 2_756 . 111.83(5) yes
O1bm N1a Cfa 2_756 . 158.68(5) yes
O1bm N1a Cga 2_756 . 134.48(5) yes
O1bm N1a Cha 2_756 . 151.75(6) yes
N2a N1a N3a . . 59.89(6) yes
N2a N1a N4a . . 60.15(7) yes
N2a N1a Cca . . 88.96(9) yes
N2a N1a Hcba . . 89.13(6) yes
N2a N1a Hcaa . . 112.55(6) yes
N2a N1a Cda . . 88.77(9) yes
N2a N1a Hdaa . . 112.39(7) yes
N2a N1a Hdba . . 88.86(6) yes
N2a N1a Cea . . 33.75(8) yes
N2a N1a Heaa . . 52.52(5) yes
N2a N1a Heba . . 52.47(6) yes
N2a N1a Cfa . . 31.08(5) yes
N2a N1a Cga . . 64.56(6) yes
N2a N1a Cha . . 31.39(6) yes
N3a N1a N4a . . 59.76(6) yes
N3a N1a Cca . . 34.19(8) yes
N3a N1a Hcba . . 52.69(5) yes
N3a N1a Hcaa . . 52.87(5) yes
N3a N1a Cda . . 88.67(9) yes
N3a N1a Hdaa . . 89.21(6) yes
N3a N1a Hdba . . 112.56(7) yes
N3a N1a Cea . . 88.54(9) yes
N3a N1a Heaa . . 112.26(6) yes
N3a N1a Heba . . 89.25(6) yes
N3a N1a Cfa . . 31.56(5) yes
N3a N1a Cga . . 31.42(6) yes
N3a N1a Cha . . 64.10(6) yes
N4a N1a Cca . . 88.76(9) yes
N4a N1a Hcba . . 112.24(6) yes
N4a N1a Hcaa . . 89.22(6) yes
N4a N1a Cda . . 33.83(8) yes
N4a N1a Hdaa . . 52.46(6) yes
N4a N1a Hdba . . 52.92(5) yes
N4a N1a Cea . . 88.96(9) yes
N4a N1a Heaa . . 89.06(6) yes
N4a N1a Heba . . 112.43(6) yes
N4a N1a Cfa . . 64.35(6) yes
N4a N1a Cga . . 31.16(5) yes
N4a N1a Cha . . 31.48(6) yes
Cca N1a Hcba . . 27.26(8) yes
Cca N1a Hcaa . . 27.23(8) yes
Cca N1a Cda . . 108.09(12) yes
Cca N1a Hdaa . . 94.20(10) yes
Cca N1a Hdba . . 135.97(10) yes
Cca N1a Cea . . 107.97(12) yes
Cca N1a Heaa . . 135.65(10) yes
Cca N1a Heba . . 94.34(10) yes
Cca N1a Cfa . . 57.88(8) yes
Cca N1a Cga . . 57.60(9) yes
Cca N1a Cha . . 98.30(9) yes
Hcba N1a Hcaa . . 46.47(5) yes
Hcba N1a Cda . . 135.34(9) yes
Hcba N1a Hdaa . . 119.15(6) yes
Hcba N1a Hdba . . 163.17(7) yes
Hcba N1a Cea . . 93.90(9) yes
Hcba N1a Heaa . . 119.32(7) yes
Hcba N1a Heba . . 72.94(5) yes
Hcba N1a Cfa . . 61.85(5) yes
Hcba N1a Cga . . 81.93(6) yes
Hcba N1a Cha . . 110.86(6) yes
Hcaa N1a Cda . . 94.32(9) yes
Hcaa N1a Hdaa . . 73.02(5) yes
Hcaa N1a Hdba . . 119.86(7) yes
Hcaa N1a Cea . . 135.19(10) yes
Hcaa N1a Heaa . . 162.84(7) yes
Hcaa N1a Heba . . 119.13(7) yes
Hcaa N1a Cfa . . 82.28(5) yes
Hcaa N1a Cga . . 61.85(5) yes
Hcaa N1a Cha . . 111.11(6) yes
Cda N1a Hdaa . . 27.28(7) yes
Cda N1a Hdba . . 27.89(7) yes
Cda N1a Cea . . 108.10(11) yes
Cda N1a Heaa . . 93.72(8) yes
Cda N1a Heba . . 135.16(9) yes
Cda N1a Cfa . . 98.17(9) yes
Cda N1a Cga . . 57.25(9) yes
Cda N1a Cha . . 57.38(8) yes
Hdaa N1a Hdba . . 47.12(5) yes
Hdaa N1a Cea . . 135.38(10) yes
Hdaa N1a Heaa . . 118.59(6) yes
Hdaa N1a Heba . . 162.42(6) yes
Hdaa N1a Cfa . . 111.12(6) yes
Hdaa N1a Cga . . 61.51(6) yes
Hdaa N1a Cha . . 81.80(6) yes
Hdba N1a Cea . . 93.68(9) yes
Hdba N1a Heaa . . 71.78(5) yes
Hdba N1a Heba . . 118.22(6) yes
Hdba N1a Cfa . . 110.75(6) yes
Hdba N1a Cga . . 82.11(6) yes
Hdba N1a Cha . . 61.57(5) yes
Cea N1a Heaa . . 27.70(8) yes
Cea N1a Heba . . 27.06(8) yes
Cea N1a Cfa . . 56.98(8) yes
Cea N1a Cga . . 98.32(9) yes
Cea N1a Cha . . 57.49(9) yes
Heaa N1a Heba . . 46.71(5) yes
Heaa N1a Cfa . . 81.60(5) yes
Heaa N1a Cga . . 110.88(6) yes
Heaa N1a Cha . . 61.51(5) yes
Heba N1a Cfa . . 61.52(6) yes
Heba N1a Cga . . 111.20(6) yes
Heba N1a Cha . . 81.78(6) yes
Cfa N1a Cga . . 50.17(6) yes
Cfa N1a Cha . . 49.56(6) yes
Cga N1a Cha . . 49.80(5) yes
N1a N2a N3a . . 60.02(6) yes
N1a N2a N4a . . 59.84(6) yes
N1a N2a Cca . . 31.40(5) yes
N1a N2a Cda . . 31.36(5) yes
N1a N2a Cea . . 34.13(8) yes
N1a N2a Heaa . . 53.09(5) yes
N1a N2a Heba . . 52.39(5) yes
N1a N2a Cfa . . 89.04(10) yes
N1a N2a Hfaa . . 89.34(6) yes
N1a N2a Hfba . . 113.27(7) yes
N1a N2a Cga . . 64.17(6) yes
N1a N2a Cha . . 88.64(11) yes
N1a N2a Hhba . . 113.39(9) yes
N1a N2a Hhaa . . 89.37(7) yes
N1a N2a Hcab . . 129.63(8) yes
N1a N2a Hdab . . 124.90(7) yes
N3a N2a N4a . . 59.70(7) yes
N3a N2a Cca . . 31.43(5) yes
N3a N2a Cda . . 64.33(7) yes
N3a N2a Cea . . 88.99(10) yes
N3a N2a Heaa . . 112.97(8) yes
N3a N2a Heba . . 89.29(7) yes
N3a N2a Cfa . . 34.14(9) yes
N3a N2a Hfaa . . 53.04(6) yes
N3a N2a Hfba . . 53.40(6) yes
N3a N2a Cga . . 31.32(6) yes
N3a N2a Cha . . 88.38(11) yes
N3a N2a Hhba . . 89.40(8) yes
N3a N2a Hhaa . . 113.26(10) yes
N3a N2a Hcab . . 128.69(9) yes
N3a N2a Hdab . . 174.29(8) yes
N4a N2a Cca . . 64.19(7) yes
N4a N2a Cda . . 31.28(6) yes
N4a N2a Cea . . 88.99(12) yes
N4a N2a Heaa . . 89.20(8) yes
N4a N2a Heba . . 112.04(9) yes
N4a N2a Cfa . . 88.78(12) yes
N4a N2a Hfaa . . 112.56(8) yes
N4a N2a Hfba . . 89.25(8) yes
N4a N2a Cga . . 31.04(6) yes
N4a N2a Cha . . 33.83(8) yes
N4a N2a Hhba . . 53.73(7) yes
N4a N2a Hhaa . . 53.73(6) yes
N4a N2a Hcab . . 168.70(8) yes
N4a N2a Hdab . . 119.15(8) yes
Cca N2a Cda . . 49.87(6) yes
Cca N2a Cea . . 57.56(9) yes
Cca N2a Heaa . . 82.46(7) yes
Cca N2a Heba . . 61.59(6) yes
Cca N2a Cfa . . 57.64(9) yes
Cca N2a Hfaa . . 61.87(6) yes
Cca N2a Hfba . . 82.76(7) yes
Cca N2a Cga . . 49.75(6) yes
Cca N2a Cha . . 98.02(11) yes
Cca N2a Hhba . . 111.71(8) yes
Cca N2a Hhaa . . 111.62(9) yes
Cca N2a Hcab . . 127.08(8) yes
Cca N2a Hdab . . 154.17(8) yes
Cda N2a Cea . . 57.71(10) yes
Cda N2a Heaa . . 61.84(7) yes
Cda N2a Heba . . 81.63(7) yes
Cda N2a Cfa . . 98.48(11) yes
Cda N2a Hfaa . . 111.27(7) yes
Cda N2a Hfba . . 111.50(8) yes
Cda N2a Cga . . 49.61(6) yes
Cda N2a Cha . . 57.28(10) yes
Cda N2a Hhba . . 82.89(8) yes
Cda N2a Hhaa . . 62.14(6) yes
Cda N2a Hcab . . 154.60(8) yes
Cda N2a Hdab . . 117.98(7) yes
Cea N2a Heaa . . 27.97(8) yes
Cea N2a Heba . . 26.80(9) yes
Cea N2a Cfa . . 108.23(13) yes
Cea N2a Hfaa . . 93.93(11) yes
Cea N2a Hfba . . 136.32(12) yes
Cea N2a Cga . . 98.30(11) yes
Cea N2a Cha . . 108.31(16) yes
Cea N2a Hhba . . 136.62(14) yes
Cea N2a Hhaa . . 93.89(12) yes
Cea N2a Hcab . . 98.27(12) yes
Cea N2a Hdab . . 96.62(10) yes
Heaa N2a Heba . . 46.88(6) yes
Heaa N2a Cfa . . 136.20(12) yes
Heaa N2a Hfaa . . 119.48(9) yes
Heaa N2a Hfba . . 164.25(9) yes
Heaa N2a Cga . . 111.03(8) yes
Heaa N2a Cha . . 93.90(12) yes
Heaa N2a Hhba . . 119.33(10) yes
Heaa N2a Hhaa . . 71.61(7) yes
Heaa N2a Hcab . . 93.17(7) yes
Heaa N2a Hdab . . 72.22(6) yes
Heba N2a Cfa . . 94.39(11) yes
Heba N2a Hfaa . . 72.82(7) yes
Heba N2a Hfba . . 120.04(9) yes
Heba N2a Cga . . 110.77(7) yes
Heba N2a Cha . . 135.09(13) yes
Heba N2a Hhba . . 163.40(11) yes
Heba N2a Hhaa . . 118.20(9) yes
Heba N2a Hcab . . 77.26(7) yes
Heba N2a Hdab . . 96.20(7) yes
Cfa N2a Hfaa . . 27.62(9) yes
Cfa N2a Hfba . . 28.09(8) yes
Cfa N2a Cga . . 57.74(11) yes
Cfa N2a Cha . . 107.82(15) yes
Cfa N2a Hhba . . 93.79(12) yes
Cfa N2a Hhaa . . 136.45(14) yes
Cfa N2a Hcab . . 97.08(12) yes
Cfa N2a Hdab . . 143.11(13) yes
Hfaa N2a Hfba . . 47.50(6) yes
Hfaa N2a Cga . . 82.36(7) yes
Hfaa N2a Cha . . 135.43(13) yes
Hfaa N2a Hhba . . 118.81(9) yes
Hfaa N2a Hhaa . . 164.05(11) yes
Hfaa N2a Hcab . . 75.75(7) yes
Hfaa N2a Hdab . . 127.24(9) yes
Hfba N2a Cga . . 62.29(7) yes
Hfba N2a Cha . . 93.52(12) yes
Hfba N2a Hhba . . 71.57(7) yes
Hfba N2a Hhaa . . 119.30(10) yes
Hfba N2a Hcab . . 91.41(7) yes
Hfba N2a Hdab . . 121.83(8) yes
Cga N2a Cha . . 57.06(9) yes
Cga N2a Hhba . . 62.33(6) yes
Cga N2a Hhaa . . 82.78(8) yes
Cga N2a Hcab . . 153.30(8) yes
Cga N2a Hdab . . 145.63(8) yes
Cha N2a Hhba . . 28.31(8) yes
Cha N2a Hhaa . . 28.64(8) yes
Cha N2a Hcab . . 134.89(11) yes
Cha N2a Hdab . . 88.86(9) yes
Hhba N2a Hhaa . . 47.98(6) yes
Hhba N2a Hcab . . 115.97(7) yes
Hhba N2a Hdab . . 85.80(6) yes
Hhaa N2a Hcab . . 116.75(7) yes
Hhaa N2a Hdab . . 65.44(5) yes
Hcab N2a Hdab . . 51.62(4) yes
O3a N3a Ho3a . . 6.9(10) yes
O3a N3a O3am . . 1.80(7) yes
O3a N3a N1a . . 144.09(10) yes
O3a N3a N2a . . 132.71(11) yes
O3a N3a N4a . . 153.96(12) yes
O3a N3a Cca . . 111.40(12) yes
O3a N3a Hcba . . 92.01(10) yes
O3a N3a Hcaa . . 101.43(9) yes
O3a N3a Cda . . 161.88(10) yes
O3a N3a Cea . . 139.77(12) yes
O3a N3a Cfa . . 99.27(13) yes
O3a N3a Hfaa . . 83.01(10) yes
O3a N3a Hfba . . 87.10(9) yes
O3a N3a Cga . . 120.97(14) yes
O3a N3a Hgaa . . 102.17(10) yes
O3a N3a Hgba . . 107.91(11) yes
O3a N3a Cha . . 147.09(10) yes
Ho3a N3a O3am . . 8.7(10) yes
Ho3a N3a N1a . . 142.3(10) yes
Ho3a N3a N2a . . 139.6(10) yes
Ho3a N3a N4a . . 151.3(11) yes
Ho3a N3a Cca . . 108.5(9) yes
Ho3a N3a Hcba . . 91.4(10) yes
Ho3a N3a Hcaa . . 96.1(9) yes
Ho3a N3a Cda . . 155.2(10) yes
Ho3a N3a Cea . . 144.0(11) yes
Ho3a N3a Cfa . . 106.2(10) yes
Ho3a N3a Hfaa . . 89.4(11) yes
Ho3a N3a Hfba . . 93.4(9) yes
Ho3a N3a Cga . . 117.6(11) yes
Ho3a N3a Hgaa . . 101.4(10) yes
Ho3a N3a Hgba . . 102.3(11) yes
Ho3a N3a Cha . . 152.0(9) yes
O3am N3a N1a . . 144.58(7) yes
O3am N3a N2a . . 130.94(9) yes
O3am N3a N4a . . 154.22(9) yes
O3am N3a Cca . . 112.29(10) yes
O3am N3a Hcba . . 92.35(7) yes
O3am N3a Hcaa . . 102.93(6) yes
O3am N3a Cda . . 163.65(7) yes
O3am N3a Cea . . 138.72(9) yes
O3am N3a Cfa . . 97.49(11) yes
O3am N3a Hfaa . . 81.43(6) yes
O3am N3a Hfba . . 85.39(6) yes
O3am N3a Cga . . 121.62(11) yes
O3am N3a Hgaa . . 102.15(7) yes
O3am N3a Hgba . . 109.24(7) yes
O3am N3a Cha . . 145.59(7) yes
N1a N3a N2a . . 60.08(6) yes
N1a N3a N4a . . 60.06(6) yes
N1a N3a Cca . . 34.16(7) yes
N1a N3a Hcba . . 52.32(5) yes
N1a N3a Hcaa . . 52.86(5) yes
N1a N3a Cda . . 31.40(5) yes
N1a N3a Cea . . 31.60(5) yes
N1a N3a Cfa . . 88.63(10) yes
N1a N3a Hfaa . . 88.99(7) yes
N1a N3a Hfba . . 112.40(8) yes
N1a N3a Cga . . 88.59(10) yes
N1a N3a Hgaa . . 112.26(8) yes
N1a N3a Hgba . . 89.11(7) yes
N1a N3a Cha . . 64.52(6) yes
N2a N3a N4a . . 60.31(7) yes
N2a N3a Cca . . 89.12(10) yes
N2a N3a Hcba . . 89.03(8) yes
N2a N3a Hcaa . . 112.72(8) yes
N2a N3a Cda . . 64.48(7) yes
N2a N3a Cea . . 31.27(5) yes
N2a N3a Cfa . . 33.61(9) yes
N2a N3a Hfaa . . 52.41(6) yes
N2a N3a Hfba . . 52.48(6) yes
N2a N3a Cga . . 89.14(11) yes
N2a N3a Hgaa . . 88.84(7) yes
N2a N3a Hgba . . 112.82(9) yes
N2a N3a Cha . . 31.51(6) yes
N4a N3a Cca . . 89.02(11) yes
N4a N3a Hcba . . 112.17(8) yes
N4a N3a Hcaa . . 89.42(8) yes
N4a N3a Cda . . 31.33(6) yes
N4a N3a Cea . . 64.67(7) yes
N4a N3a Cfa . . 88.90(11) yes
N4a N3a Hfaa . . 112.55(8) yes
N4a N3a Hfba . . 89.10(7) yes
N4a N3a Cga . . 33.75(9) yes
N4a N3a Hgaa . . 52.35(6) yes
N4a N3a Hgba . . 52.68(7) yes
N4a N3a Cha . . 31.60(6) yes
Cca N3a Hcba . . 26.99(9) yes
Cca N3a Hcaa . . 27.23(8) yes
Cca N3a Cda . . 57.69(9) yes
Cca N3a Cea . . 57.85(9) yes
Cca N3a Cfa . . 108.09(15) yes
Cca N3a Hfaa . . 94.00(12) yes
Cca N3a Hfba . . 135.70(13) yes
Cca N3a Cga . . 107.79(15) yes
Cca N3a Hgaa . . 135.56(14) yes
Cca N3a Hgba . . 93.81(12) yes
Cca N3a Cha . . 98.68(10) yes
Hcba N3a Hcaa . . 46.34(6) yes
Hcba N3a Cda . . 81.64(7) yes
Hcba N3a Cea . . 61.51(6) yes
Hcba N3a Cfa . . 94.02(12) yes
Hcba N3a Hfaa . . 72.69(7) yes
Hcba N3a Hfba . . 119.34(10) yes
Hcba N3a Cga . . 134.76(13) yes
Hcba N3a Hgaa . . 162.47(11) yes
Hcba N3a Hgba . . 118.54(9) yes
Hcba N3a Cha . . 110.92(8) yes
Hcaa N3a Cda . . 62.05(6) yes
Hcaa N3a Cea . . 82.28(7) yes
Hcaa N3a Cfa . . 135.31(13) yes
Hcaa N3a Hfaa . . 118.79(9) yes
Hcaa N3a Hfba . . 162.90(10) yes
Hcaa N3a Cga . . 93.91(12) yes
Hcaa N3a Hgaa . . 119.48(10) yes
Hcaa N3a Hgba . . 72.55(7) yes
Hcaa N3a Cha . . 111.47(8) yes
Cda N3a Cea . . 50.07(6) yes
Cda N3a Cfa . . 98.09(11) yes
Cda N3a Hfaa . . 110.86(8) yes
Cda N3a Hfba . . 110.83(7) yes
Cda N3a Cga . . 57.19(10) yes
Cda N3a Hgaa . . 81.75(7) yes
Cda N3a Hgba . . 61.70(7) yes
Cda N3a Cha . . 49.92(6) yes
Cea N3a Cfa . . 57.03(9) yes
Cea N3a Hfaa . . 61.27(6) yes
Cea N3a Hfba . . 81.70(7) yes
Cea N3a Cga . . 98.41(11) yes
Cea N3a Hgaa . . 110.72(8) yes
Cea N3a Hgba . . 111.31(8) yes
Cea N3a Cha . . 49.96(6) yes
Cfa N3a Hfaa . . 27.40(9) yes
Cfa N3a Hfba . . 27.62(8) yes
Cfa N3a Cga . . 108.44(14) yes
Cfa N3a Hgaa . . 93.80(11) yes
Cfa N3a Hgba . . 135.78(13) yes
Cfa N3a Cha . . 57.30(10) yes
Hfaa N3a Hfba . . 46.98(6) yes
Hfaa N3a Cga . . 135.82(12) yes
Hfaa N3a Hgaa . . 118.85(8) yes
Hfaa N3a Hgba . . 163.13(9) yes
Hfaa N3a Cha . . 81.84(7) yes
Hfba N3a Cga . . 94.30(11) yes
Hfba N3a Hgaa . . 72.20(7) yes
Hfba N3a Hgba . . 119.20(9) yes
Hfba N3a Cha . . 61.39(6) yes
Cga N3a Hgaa . . 27.80(8) yes
Cga N3a Hgba . . 27.35(8) yes
Cga N3a Cha . . 57.63(9) yes
Hgaa N3a Hgba . . 47.26(6) yes
Hgaa N3a Cha . . 61.21(6) yes
Hgba N3a Cha . . 82.21(7) yes
N1a N4a N2a . . 60.02(6) yes
N1a N4a N3a . . 60.18(6) yes
N1a N4a Cca . . 31.50(5) yes
N1a N4a Hcba . 1_455 121.63(7) yes
N1a N4a Cda . . 33.92(9) yes
N1a N4a Hdaa . . 52.57(6) yes
N1a N4a Hdba . . 53.00(5) yes
N1a N4a Cea . . 31.52(5) yes
N1a N4a Cfa . . 64.47(6) yes
N1a N4a Hfaa . 1_455 161.69(8) yes
N1a N4a Cga . . 88.97(11) yes
N1a N4a Hgaa . . 113.61(8) yes
N1a N4a Hgba . . 89.34(7) yes
N1a N4a Cha . . 88.73(11) yes
N1a N4a Hhba . . 112.82(9) yes
N1a N4a Hhaa . . 88.84(7) yes
N2a N4a N3a . . 59.99(7) yes
N2a N4a Cca . . 64.54(7) yes
N2a N4a Hcba . 1_455 161.26(8) yes
N2a N4a Cda . . 88.73(12) yes
N2a N4a Hdaa . . 112.37(9) yes
N2a N4a Hdba . . 88.82(8) yes
N2a N4a Cea . . 31.18(6) yes
N2a N4a Cfa . . 31.12(6) yes
N2a N4a Hfaa . 1_455 119.66(7) yes
N2a N4a Cga . . 89.10(13) yes
N2a N4a Hgaa . . 89.37(8) yes
N2a N4a Hgba . . 112.75(9) yes
N2a N4a Cha . . 33.74(9) yes
N2a N4a Hhba . . 52.98(6) yes
N2a N4a Hhaa . . 52.68(6) yes
N3a N4a Cca . . 31.53(6) yes
N3a N4a Hcba . 1_455 138.48(8) yes
N3a N4a Cda . . 89.15(11) yes
N3a N4a Hdaa . . 89.58(7) yes
N3a N4a Hdba . . 113.06(9) yes
N3a N4a Cea . . 64.38(7) yes
N3a N4a Cfa . . 31.60(6) yes
N3a N4a Hfaa . 1_455 137.31(8) yes
N3a N4a Cga . . 34.05(10) yes
N3a N4a Hgaa . . 53.57(6) yes
N3a N4a Hgba . . 52.92(6) yes
N3a N4a Cha . . 88.57(12) yes
N3a N4a Hhba . . 89.14(8) yes
N3a N4a Hhaa . . 112.50(10) yes
Cca N4a Hcba . 1_455 128.00(7) yes
Cca N4a Cda . . 57.62(10) yes
Cca N4a Hdaa . . 61.77(6) yes
Cca N4a Hdba . . 82.52(7) yes
Cca N4a Cea . . 50.03(6) yes
Cca N4a Cfa . . 50.15(6) yes
Cca N4a Hfaa . 1_455 166.72(8) yes
Cca N4a Cga . . 57.47(10) yes
Cca N4a Hgaa . . 83.05(7) yes
Cca N4a Hgba . . 61.74(6) yes
Cca N4a Cha . . 98.28(12) yes
Cca N4a Hhba . . 111.37(9) yes
Cca N4a Hhaa . . 111.01(9) yes
Hcba N4a Cda 1_455 . 88.51(11) yes
Hcba N4a Hdaa 1_455 . 70.66(7) yes
Hcba N4a Hdba 1_455 . 80.17(7) yes
Hcba N4a Cea 1_455 . 141.88(8) yes
Hcba N4a Cfa 1_455 . 166.94(8) yes
Hcba N4a Hfaa 1_455 1_455 52.02(4) yes
Hcba N4a Cga 1_455 . 109.35(13) yes
Hcba N4a Hgaa 1_455 . 105.17(8) yes
Hcba N4a Hgba 1_455 . 85.95(7) yes
Hcba N4a Cha 1_455 . 131.28(12) yes
Hcba N4a Hhba 1_455 . 120.03(8) yes
Hcba N4a Hhaa 1_455 . 109.02(8) yes
Cda N4a Hdaa . . 27.33(8) yes
Cda N4a Hdba . . 27.91(7) yes
Cda N4a Cea . . 57.54(10) yes
Cda N4a Cfa . . 98.38(12) yes
Cda N4a Hfaa . 1_455 132.47(12) yes
Cda N4a Cga . . 108.31(13) yes
Cda N4a Hgaa . . 136.92(12) yes
Cda N4a Hgba . . 94.33(10) yes
Cda N4a Cha . . 107.87(15) yes
Cda N4a Hhba . . 135.62(14) yes
Cda N4a Hhaa . . 93.39(11) yes
Hdaa N4a Hdba . . 47.19(5) yes
Hdaa N4a Cea . . 81.97(7) yes
Hdaa N4a Cfa . . 111.33(8) yes
Hdaa N4a Hfaa . 1_455 122.24(9) yes
Hdaa N4a Cga . . 94.31(11) yes
Hdaa N4a Hgaa . . 120.44(8) yes
Hdaa N4a Hgba . . 72.92(6) yes
Hdaa N4a Cha . . 135.19(14) yes
Hdaa N4a Hhba . . 162.93(11) yes
Hdaa N4a Hhaa . . 118.27(9) yes
Hdba N4a Cea . . 61.72(7) yes
Hdba N4a Cfa . . 110.92(9) yes
Hdba N4a Hfaa . 1_455 109.57(8) yes
Hdba N4a Cga . . 136.20(12) yes
Hdba N4a Hgaa . . 164.77(9) yes
Hdba N4a Hgba . . 119.84(9) yes
Hdba N4a Cha . . 93.42(11) yes
Hdba N4a Hhba . . 118.54(9) yes
Hdba N4a Hhaa . . 71.39(7) yes
Cea N4a Cfa . . 49.57(6) yes
Cea N4a Hfaa . 1_455 140.26(7) yes
Cea N4a Cga . . 98.43(12) yes
Cea N4a Hgaa . . 111.52(9) yes
Cea N4a Hgba . . 111.26(8) yes
Cea N4a Cha . . 57.21(10) yes
Cea N4a Hhba . . 82.13(8) yes
Cea N4a Hhaa . . 61.40(6) yes
Cfa N4a Hfaa . 1_455 126.05(7) yes
Cfa N4a Cga . . 57.98(11) yes
Cfa N4a Hgaa . . 62.34(7) yes
Cfa N4a Hgba . . 82.50(7) yes
Cfa N4a Cha . . 56.97(10) yes
Cfa N4a Hhba . . 61.63(7) yes
Cfa N4a Hhaa . . 81.77(8) yes
Hfaa N4a Cga 1_455 . 109.30(12) yes
Hfaa N4a Hgaa 1_455 . 84.39(7) yes
Hfaa N4a Hgba 1_455 . 106.23(8) yes
Hfaa N4a Cha 1_455 . 86.74(10) yes
Hfaa N4a Hhba 1_455 . 68.33(6) yes
Hfaa N4a Hhaa 1_455 . 78.94(6) yes
Cga N4a Hgaa . . 28.62(8) yes
Cga N4a Hgba . . 27.39(9) yes
Cga N4a Cha . . 108.16(16) yes
Cga N4a Hhba . . 94.13(11) yes
Cga N4a Hhaa . . 135.99(14) yes
Hgaa N4a Hgba . . 47.75(5) yes
Hgaa N4a Cha . . 93.45(12) yes
Hgaa N4a Hhba . . 71.60(7) yes
Hgaa N4a Hhaa . . 118.73(9) yes
Hgba N4a Cha . . 135.55(13) yes
Hgba N4a Hhba . . 119.02(9) yes
Hgba N4a Hhaa . . 163.33(11) yes
Cha N4a Hhba . . 27.76(8) yes
Cha N4a Hhaa . . 27.84(8) yes
Hhba N4a Hhaa . . 47.39(5) yes
Ho3a Cca Ho1b . 2_756 172.0(8) yes
Ho3a Cca N1a . . 148.8(6) yes
Ho3a Cca N2a . . 91.0(6) yes
Ho3a Cca N3a . . 37.6(6) yes
Ho3a Cca N4a . . 94.6(6) yes
Ho3a Cca Hcba . . 85.1(7) yes
Ho3a Cca Hcaa . . 91.6(6) yes
Ho3a Cca Cda . . 124.9(7) yes
Ho3a Cca Hdaa . . 122.9(7) yes
Ho3a Cca Cea . . 119.7(6) yes
Ho3a Cca Heba . . 115.4(6) yes
Ho3a Cca Cfa . . 60.6(6) yes
Ho3a Cca Hfaa . . 60.7(6) yes
Ho3a Cca Cga . . 65.3(7) yes
Ho3a Cca Hgba . . 67.8(7) yes
Ho1b Cca N1a 2_756 . 39.2(5) yes
Ho1b Cca N2a 2_756 . 96.5(5) yes
Ho1b Cca N3a 2_756 . 150.3(5) yes
Ho1b Cca N4a 2_756 . 92.4(6) yes
Ho1b Cca Hcba 2_756 . 90.8(6) yes
Ho1b Cca Hcaa 2_756 . 83.3(6) yes
Ho1b Cca Cda 2_756 . 61.5(6) yes
Ho1b Cca Hdaa 2_756 . 60.8(6) yes
Ho1b Cca Cea 2_756 . 67.0(6) yes
Ho1b Cca Heba 2_756 . 69.0(6) yes
Ho1b Cca Cfa 2_756 . 126.4(6) yes
Ho1b Cca Hfaa 2_756 . 123.9(6) yes
Ho1b Cca Cga 2_756 . 120.7(6) yes
Ho1b Cca Hgba 2_756 . 115.4(6) yes
N1a Cca N2a . . 59.64(7) yes
N1a Cca N3a . . 111.64(12) yes
N1a Cca N4a . . 59.74(8) yes
N1a Cca Hcba . . 108.32(16) yes
N1a Cca Hcaa . . 109.25(16) yes
N1a Cca Cda . . 35.88(8) yes
N1a Cca Hdaa . . 50.95(8) yes
N1a Cca Cea . . 36.08(7) yes
N1a Cca Heba . . 50.83(7) yes
N1a Cca Cfa . . 90.63(9) yes
N1a Cca Hfaa . . 97.66(9) yes
N1a Cca Cga . . 90.85(10) yes
N1a Cca Hgba . . 98.00(10) yes
N2a Cca N3a . . 59.46(9) yes
N2a Cca N4a . . 51.28(6) yes
N2a Cca Hcba . . 99.23(13) yes
N2a Cca Hcaa . . 151.43(16) yes
N2a Cca Cda . . 64.92(7) yes
N2a Cca Hdaa . . 86.37(6) yes
N2a Cca Cea . . 31.16(6) yes
N2a Cca Heba . . 43.21(5) yes
N2a Cca Cfa . . 31.00(6) yes
N2a Cca Hfaa . . 43.15(5) yes
N2a Cca Cga . . 65.07(7) yes
N2a Cca Hgba . . 86.72(6) yes
N3a Cca N4a . . 59.45(9) yes
N3a Cca Hcba . . 109.07(17) yes
N3a Cca Hcaa . . 109.19(17) yes
N3a Cca Cda . . 90.75(11) yes
N3a Cca Hdaa . . 97.85(12) yes
N3a Cca Cea . . 90.62(10) yes
N3a Cca Heba . . 97.79(10) yes
N3a Cca Cfa . . 35.99(9) yes
N3a Cca Hfaa . . 51.27(9) yes
N3a Cca Cga . . 36.02(10) yes
N3a Cca Hgba . . 51.30(10) yes
N4a Cca Hcba . . 150.51(14) yes
N4a Cca Hcaa . . 100.15(14) yes
N4a Cca Cda . . 31.30(6) yes
N4a Cca Hdaa . . 43.24(5) yes
N4a Cca Cea . . 65.13(7) yes
N4a Cca Heba . . 86.38(6) yes
N4a Cca Cfa . . 64.90(7) yes
N4a Cca Hfaa . . 86.53(6) yes
N4a Cca Cga . . 31.11(6) yes
N4a Cca Hgba . . 43.36(5) yes
Hcba Cca Hcaa . . 109.34(17) yes
Hcba Cca Cda . . 144.18(15) yes
Hcba Cca Hdaa . . 151.55(15) yes
Hcba Cca Cea . . 89.40(13) yes
Hcba Cca Heba . . 67.51(11) yes
Hcba Cca Cfa . . 89.92(14) yes
Hcba Cca Hfaa . . 67.58(11) yes
Hcba Cca Cga . . 145.07(16) yes
Hcba Cca Hgba . . 152.39(15) yes
Hcaa Cca Cda . . 90.66(14) yes
Hcaa Cca Hdaa . . 68.52(12) yes
Hcaa Cca Cea . . 145.32(16) yes
Hcaa Cca Heba . . 151.81(15) yes
Hcaa Cca Cfa . . 145.18(16) yes
Hcaa Cca Hfaa . . 152.00(15) yes
Hcaa Cca Cga . . 90.37(14) yes
Hcaa Cca Hgba . . 68.04(12) yes
Cda Cca Hdaa . . 22.14(5) yes
Cda Cca Cea . . 60.02(8) yes
Cda Cca Heba . . 80.76(7) yes
Cda Cca Cfa . . 89.55(8) yes
Cda Cca Hfaa . . 107.65(7) yes
Cda Cca Cga . . 59.70(8) yes
Cda Cca Hgba . . 62.39(7) yes
Hdaa Cca Cea . . 81.08(7) yes
Hdaa Cca Heba . . 100.53(6) yes
Hdaa Cca Cfa . . 107.61(8) yes
Hdaa Cca Hfaa . . 127.96(7) yes
Hdaa Cca Cga . . 62.18(7) yes
Hdaa Cca Hgba . . 55.12(5) yes
Cea Cca Heba . . 21.89(6) yes
Cea Cca Cfa . . 59.39(7) yes
Cea Cca Hfaa . . 61.87(6) yes
Cea Cca Cga . . 89.82(8) yes
Cea Cca Hgba . . 108.04(8) yes
Heba Cca Cfa . . 62.12(6) yes
Heba Cca Hfaa . . 54.93(5) yes
Heba Cca Cga . . 107.76(7) yes
Heba Cca Hgba . . 128.17(7) yes
Cfa Cca Hfaa . . 22.33(6) yes
Cfa Cca Cga . . 60.17(8) yes
Cfa Cca Hgba . . 81.41(7) yes
Hfaa Cca Cga . . 81.41(7) yes
Hfaa Cca Hgba . . 101.36(7) yes
Cga Cca Hgba . . 22.33(5) yes
Ho1b Cda N1a 2_756 . 38.5(6) yes
Ho1b Cda N2a 2_756 . 96.2(6) yes
Ho1b Cda N3a 2_756 . 91.7(6) yes
Ho1b Cda N4a 2_756 . 149.9(6) yes
Ho1b Cda Cca 2_756 . 60.6(6) yes
Ho1b Cda Hcaa 2_756 . 60.0(6) yes
Ho1b Cda Hdaa 2_756 . 83.0(6) yes
Ho1b Cda Hdba 2_756 . 92.0(6) yes
Ho1b Cda Cea 2_756 . 66.7(6) yes
Ho1b Cda Heaa 2_756 . 69.5(6) yes
Ho1b Cda Cga 2_756 . 120.2(6) yes
Ho1b Cda Hgba 2_756 . 114.8(6) yes
Ho1b Cda Cha 2_756 . 126.6(6) yes
Ho1b Cda Hhaa 2_756 . 123.9(6) yes
N1a Cda N2a . . 59.86(8) yes
N1a Cda N3a . . 59.93(8) yes
N1a Cda N4a . . 112.26(15) yes
N1a Cda Cca . . 36.02(7) yes
N1a Cda Hcaa . . 51.18(6) yes
N1a Cda Hdaa . . 108.73(15) yes
N1a Cda Hdba . . 108.65(17) yes
N1a Cda Cea . . 36.08(7) yes
N1a Cda Heaa . . 51.64(7) yes
N1a Cda Cga . . 91.33(10) yes
N1a Cda Hgba . . 98.18(9) yes
N1a Cda Cha . . 91.22(11) yes
N1a Cda Hhaa . . 98.10(10) yes
N2a Cda N3a . . 51.18(6) yes
N2a Cda N4a . . 59.99(10) yes
N2a Cda Cca . . 65.21(7) yes
N2a Cda Hcaa . . 86.75(7) yes
N2a Cda Hdaa . . 151.16(15) yes
N2a Cda Hdba . . 99.14(13) yes
N2a Cda Cea . . 31.25(6) yes
N2a Cda Heaa . . 43.43(5) yes
N2a Cda Cga . . 65.29(7) yes
N2a Cda Hgba . . 86.88(7) yes
N2a Cda Cha . . 31.35(6) yes
N2a Cda Hhaa . . 43.69(5) yes
N3a Cda N4a . . 59.52(10) yes
N3a Cda Cca . . 31.55(6) yes
N3a Cda Hcaa . . 43.65(5) yes
N3a Cda Hdaa . . 99.97(13) yes
N3a Cda Hdba . . 150.32(15) yes
N3a Cda Cea . . 65.01(7) yes
N3a Cda Heaa . . 86.88(7) yes
N3a Cda Cga . . 31.40(7) yes
N3a Cda Hgba . . 43.54(5) yes
N3a Cda Cha . . 64.83(7) yes
N3a Cda Hhaa . . 87.15(7) yes
N4a Cda Cca . . 91.07(11) yes
N4a Cda Hcaa . . 97.96(10) yes
N4a Cda Hdaa . . 108.74(17) yes
N4a Cda Hdba . . 108.73(15) yes
N4a Cda Cea . . 91.24(12) yes
N4a Cda Heaa . . 98.23(11) yes
N4a Cda Cga . . 35.73(8) yes
N4a Cda Hgba . . 51.05(8) yes
N4a Cda Cha . . 36.16(9) yes
N4a Cda Hhaa . . 52.27(8) yes
Cca Cda Hcaa . . 22.25(5) yes
Cca Cda Hdaa . . 90.03(13) yes
Cca Cda Hdba . . 144.65(17) yes
Cca Cda Cea . . 60.10(7) yes
Cca Cda Heaa . . 81.69(8) yes
Cca Cda Cga . . 60.07(8) yes
Cca Cda Hgba . . 62.44(6) yes
Cca Cda Cha . . 90.01(9) yes
Cca Cda Hhaa . . 108.55(8) yes
Hcaa Cda Hdaa . . 67.78(11) yes
Hcaa Cda Hdba . . 152.00(15) yes
Hcaa Cda Cea . . 81.26(7) yes
Hcaa Cda Heaa . . 101.57(7) yes
Hcaa Cda Cga . . 62.52(6) yes
Hcaa Cda Hgba . . 55.11(5) yes
Hcaa Cda Cha . . 108.04(8) yes
Hcaa Cda Hhaa . . 129.00(8) yes
Hdaa Cda Hdba . . 109.7(2) yes
Hdaa Cda Cea . . 144.80(15) yes
Hdaa Cda Heaa . . 151.94(15) yes
Hdaa Cda Cga . . 90.11(13) yes
Hdaa Cda Hgba . . 67.77(11) yes
Hdaa Cda Cha . . 144.89(16) yes
Hdaa Cda Hhaa . . 152.24(16) yes
Hdba Cda Cea . . 89.68(14) yes
Hdba Cda Heaa . . 67.02(12) yes
Hdba Cda Cga . . 144.44(14) yes
Hdba Cda Hgba . . 151.87(16) yes
Hdba Cda Cha . . 89.65(12) yes
Hdba Cda Hhaa . . 66.51(10) yes
Cea Cda Heaa . . 22.66(5) yes
Cea Cda Cga . . 90.08(9) yes
Cea Cda Hgba . . 108.14(8) yes
Cea Cda Cha . . 59.91(8) yes
Cea Cda Hhaa . . 62.23(6) yes
Heaa Cda Cga . . 108.33(9) yes
Heaa Cda Hgba . . 128.77(8) yes
Heaa Cda Cha . . 62.33(7) yes
Heaa Cda Hhaa . . 54.34(5) yes
Cga Cda Hgba . . 22.34(5) yes
Cga Cda Cha . . 60.02(7) yes
Cga Cda Hhaa . . 82.11(7) yes
Hgba Cda Cha . . 81.30(7) yes
Hgba Cda Hhaa . . 102.12(7) yes
Cha Cda Hhaa . . 23.14(5) yes
Ho1b Cea N1a 2_756 . 31.4(6) yes
Ho1b Cea N2a 2_756 . 143.5(6) yes
Ho1b Cea N3a 2_756 . 87.6(5) yes
Ho1b Cea N4a 2_756 . 87.7(6) yes
Ho1b Cea Cca 2_756 . 57.6(5) yes
Ho1b Cea Hcba 2_756 . 60.7(5) yes
Ho1b Cea Cda 2_756 . 58.2(6) yes
Ho1b Cea Hdba 2_756 . 61.8(6) yes
Ho1b Cea Heaa 2_756 . 91.9(5) yes
Ho1b Cea Heba 2_756 . 90.4(6) yes
Ho1b Cea Cfa 2_756 . 118.0(5) yes
Ho1b Cea Hfaa 2_756 . 116.2(5) yes
Ho1b Cea Cha 2_756 . 118.0(6) yes
Ho1b Cea Hhaa 2_756 . 116.7(6) yes
N1a Cea N2a . . 112.12(14) yes
N1a Cea N3a . . 59.85(8) yes
N1a Cea N4a . . 59.51(8) yes
N1a Cea Cca . . 35.95(7) yes
N1a Cea Hcba . . 51.01(7) yes
N1a Cea Cda . . 35.82(7) yes
N1a Cea Hdba . . 51.47(8) yes
N1a Cea Heaa . . 108.55(17) yes
N1a Cea Heba . . 108.44(14) yes
N1a Cea Cfa . . 91.44(10) yes
N1a Cea Hfaa . . 98.47(9) yes
N1a Cea Cha . . 90.89(11) yes
N1a Cea Hhaa . . 98.43(11) yes
N2a Cea N3a . . 59.74(9) yes
N2a Cea N4a . . 59.82(11) yes
N2a Cea Cca . . 91.27(11) yes
N2a Cea Hcba . . 98.26(10) yes
N2a Cea Cda . . 91.04(13) yes
N2a Cea Hdba . . 97.98(12) yes
N2a Cea Heaa . . 108.31(15) yes
N2a Cea Heba . . 109.72(18) yes
N2a Cea Cfa . . 35.78(8) yes
N2a Cea Hfaa . . 51.29(9) yes
N2a Cea Cha . . 35.91(10) yes
N2a Cea Hhaa . . 51.61(9) yes
N3a Cea N4a . . 50.95(6) yes
N3a Cea Cca . . 31.53(6) yes
N3a Cea Hcba . . 43.48(5) yes
N3a Cea Cda . . 64.93(7) yes
N3a Cea Hdba . . 86.91(7) yes
N3a Cea Heaa . . 150.20(17) yes
N3a Cea Heba . . 100.13(13) yes
N3a Cea Cfa . . 31.58(6) yes
N3a Cea Hfaa . . 43.76(5) yes
N3a Cea Cha . . 64.77(7) yes
N3a Cea Hhaa . . 87.38(7) yes
N4a Cea Cca . . 64.84(7) yes
N4a Cea Hcba . . 86.22(7) yes
N4a Cea Cda . . 31.22(6) yes
N4a Cea Hdba . . 43.60(5) yes
N4a Cea Heaa . . 99.24(15) yes
N4a Cea Heba . . 151.07(15) yes
N4a Cea Cfa . . 65.04(8) yes
N4a Cea Hfaa . . 86.81(7) yes
N4a Cea Cha . . 31.37(6) yes
N4a Cea Hhaa . . 44.37(5) yes
Cca Cea Hcba . . 22.08(5) yes
Cca Cea Cda . . 59.87(7) yes
Cca Cea Hdba . . 81.56(8) yes
Cca Cea Heaa . . 144.48(17) yes
Cca Cea Heba . . 89.99(12) yes
Cca Cea Cfa . . 60.35(7) yes
Cca Cea Hfaa . . 62.81(6) yes
Cca Cea Cha . . 89.82(9) yes
Cca Cea Hhaa . . 108.83(9) yes
Hcba Cea Cda . . 80.86(7) yes
Hcba Cea Hdba . . 101.26(7) yes
Hcba Cea Heaa . . 151.96(14) yes
Hcba Cea Heba . . 67.91(11) yes
Hcba Cea Cfa . . 62.81(6) yes
Hcba Cea Hfaa . . 55.51(5) yes
Hcba Cea Cha . . 107.75(8) yes
Hcba Cea Hhaa . . 129.09(8) yes
Cda Cea Hdba . . 22.77(5) yes
Cda Cea Heaa . . 89.66(15) yes
Cda Cea Heba . . 144.26(14) yes
Cda Cea Cfa . . 90.02(9) yes
Cda Cea Hfaa . . 108.25(8) yes
Cda Cea Cha . . 59.81(8) yes
Cda Cea Hhaa . . 62.83(7) yes
Hdba Cea Heaa . . 66.89(13) yes
Hdba Cea Heba . . 151.23(15) yes
Hdba Cea Cfa . . 108.30(9) yes
Hdba Cea Hfaa . . 128.95(8) yes
Hdba Cea Cha . . 62.29(7) yes
Hdba Cea Hhaa . . 54.89(5) yes
Heaa Cea Heba . . 109.7(2) yes
Heaa Cea Cfa . . 144.08(15) yes
Heaa Cea Hfaa . . 151.61(15) yes
Heaa Cea Cha . . 89.57(13) yes
Heaa Cea Hhaa . . 66.30(11) yes
Heba Cea Cfa . . 90.75(14) yes
Heba Cea Hfaa . . 68.22(12) yes
Heba Cea Cha . . 145.61(16) yes
Heba Cea Hhaa . . 152.30(15) yes
Cfa Cea Hfaa . . 22.54(6) yes
Cfa Cea Cha . . 59.78(8) yes
Cfa Cea Hhaa . . 81.78(7) yes
Hfaa Cea Cha . . 81.27(7) yes
Hfaa Cea Hhaa . . 101.85(7) yes
Cha Cea Hhaa . . 23.28(5) yes
Ho3a Cfa N1a . . 92.9(6) yes
Ho3a Cfa N2a . . 150.8(7) yes
Ho3a Cfa N3a . . 38.8(7) yes
Ho3a Cfa N4a . . 95.4(7) yes
Ho3a Cfa Cca . . 62.1(6) yes
Ho3a Cfa Hcba . . 62.2(6) yes
Ho3a Cfa Cea . . 122.0(6) yes
Ho3a Cfa Heba . . 116.9(6) yes
Ho3a Cfa Hfaa . . 84.5(7) yes
Ho3a Cfa Hfba . . 90.2(6) yes
Ho3a Cfa Cga . . 65.7(7) yes
Ho3a Cfa Hgaa . . 68.0(7) yes
Ho3a Cfa Cha . . 125.5(7) yes
Ho3a Cfa Hhba . . 122.5(7) yes
N1a Cfa N2a . . 59.88(9) yes
N1a Cfa N3a . . 59.81(9) yes
N1a Cfa N4a . . 51.19(5) yes
N1a Cfa Cca . . 31.49(5) yes
N1a Cfa Hcba . . 43.18(4) yes
N1a Cfa Cea . . 31.58(5) yes
N1a Cfa Heba . . 43.28(4) yes
N1a Cfa Hfaa . . 99.69(13) yes
N1a Cfa Hfba . . 150.82(17) yes
N1a Cfa Cga . . 64.81(7) yes
N1a Cfa Hgaa . . 86.73(7) yes
N1a Cfa Cha . . 65.15(7) yes
N1a Cfa Hhba . . 87.76(6) yes
N2a Cfa N3a . . 112.25(16) yes
N2a Cfa N4a . . 60.10(11) yes
N2a Cfa Cca . . 91.37(11) yes
N2a Cfa Hcba . . 98.03(11) yes
N2a Cfa Cea . . 35.98(8) yes
N2a Cfa Heba . . 51.12(9) yes
N2a Cfa Hfaa . . 108.88(18) yes
N2a Cfa Hfba . . 108.44(15) yes
N2a Cfa Cga . . 91.23(13) yes
N2a Cfa Hgaa . . 97.85(13) yes
N2a Cfa Cha . . 36.26(10) yes
N2a Cfa Hhba . . 51.94(9) yes
N3a Cfa N4a . . 59.50(10) yes
N3a Cfa Cca . . 35.92(9) yes
N3a Cfa Hcba . . 51.08(9) yes
N3a Cfa Cea . . 91.39(11) yes
N3a Cfa Heba . . 98.05(11) yes
N3a Cfa Hfaa . . 108.76(16) yes
N3a Cfa Hfba . . 108.99(17) yes
N3a Cfa Cga . . 35.66(9) yes
N3a Cfa Hgaa . . 51.52(9) yes
N3a Cfa Cha . . 90.97(12) yes
N3a Cfa Hhba . . 98.55(12) yes
N4a Cfa Cca . . 64.95(7) yes
N4a Cfa Hcba . . 86.20(7) yes
N4a Cfa Cea . . 65.39(8) yes
N4a Cfa Heba . . 86.56(7) yes
N4a Cfa Hfaa . . 150.87(15) yes
N4a Cfa Hfba . . 99.64(15) yes
N4a Cfa Cga . . 31.13(6) yes
N4a Cfa Hgaa . . 43.14(5) yes
N4a Cfa Cha . . 31.47(6) yes
N4a Cfa Hhba . . 44.52(5) yes
Cca Cfa Hcba . . 21.99(5) yes
Cca Cfa Cea . . 60.26(7) yes
Cca Cfa Heba . . 62.45(6) yes
Cca Cfa Hfaa . . 89.94(13) yes
Cca Cfa Hfba . . 144.90(17) yes
Cca Cfa Cga . . 59.68(8) yes
Cca Cfa Hgaa . . 81.47(8) yes
Cca Cfa Cha . . 90.08(9) yes
Cca Cfa Hhba . . 109.10(9) yes
Hcba Cfa Cea . . 62.38(6) yes
Hcba Cfa Heba . . 55.09(5) yes
Hcba Cfa Hfaa . . 67.95(11) yes
Hcba Cfa Hfba . . 152.25(14) yes
Hcba Cfa Cga . . 80.66(7) yes
Hcba Cfa Hgaa . . 101.26(7) yes
Hcba Cfa Cha . . 107.84(8) yes
Hcba Cfa Hhba . . 129.19(8) yes
Cea Cfa Heba . . 21.96(6) yes
Cea Cfa Hfaa . . 89.91(13) yes
Cea Cfa Hfba . . 144.42(15) yes
Cea Cfa Cga . . 90.04(9) yes
Cea Cfa Hgaa . . 108.18(9) yes
Cea Cfa Cha . . 60.33(8) yes
Cea Cfa Hhba . . 82.30(7) yes
Heba Cfa Hfaa . . 67.95(11) yes
Heba Cfa Hfba . . 151.63(15) yes
Heba Cfa Cga . . 107.65(8) yes
Heba Cfa Hgaa . . 128.23(8) yes
Heba Cfa Cha . . 81.30(7) yes
Heba Cfa Hhba . . 101.93(7) yes
Hfaa Cfa Hfba . . 109.5(2) yes
Hfaa Cfa Cga . . 144.41(15) yes
Hfaa Cfa Hgaa . . 152.13(14) yes
Hfaa Cfa Cha . . 145.12(16) yes
Hfaa Cfa Hhba . . 151.78(15) yes
Hfba Cfa Cga . . 90.41(15) yes
Hfba Cfa Hgaa . . 67.63(13) yes
Hfba Cfa Cha . . 89.66(14) yes
Hfba Cfa Hhba . . 66.40(12) yes
Cga Cfa Hgaa . . 22.78(5) yes
Cga Cfa Cha . . 59.87(8) yes
Cga Cfa Hhba . . 63.07(7) yes
Hgaa Cfa Cha . . 61.85(7) yes
Hgaa Cfa Hhba . . 54.64(5) yes
Cha Cfa Hhba . . 23.26(5) yes
Ho3a Cga N1a . . 89.6(6) yes
Ho3a Cga N2a . . 88.4(6) yes
Ho3a Cga N3a . . 32.8(6) yes
Ho3a Cga N4a . . 145.0(6) yes
Ho3a Cga Cca . . 59.7(6) yes
Ho3a Cga Hcaa . . 62.8(6) yes
Ho3a Cga Cda . . 119.9(6) yes
Ho3a Cga Hdaa . . 118.3(6) yes
Ho3a Cga Cfa . . 58.7(6) yes
Ho3a Cga Hfba . . 61.3(6) yes
Ho3a Cga Hgaa . . 90.7(6) yes
Ho3a Cga Hgba . . 91.3(6) yes
Ho3a Cga Cha . . 118.2(6) yes
Ho3a Cga Hhba . . 115.4(6) yes
N1a Cga N2a . . 51.26(5) yes
N1a Cga N3a . . 59.98(9) yes
N1a Cga N4a . . 59.87(9) yes
N1a Cga Cca . . 31.55(5) yes
N1a Cga Hcaa . . 43.71(4) yes
N1a Cga Cda . . 31.43(6) yes
N1a Cga Hdaa . . 43.41(4) yes
N1a Cga Cfa . . 65.03(7) yes
N1a Cga Hfba . . 86.84(7) yes
N1a Cga Hgaa . . 150.10(16) yes
N1a Cga Hgba . . 100.02(13) yes
N1a Cga Cha . . 65.14(6) yes
N1a Cga Hhba . . 87.41(6) yes
N2a Cga N3a . . 59.55(10) yes
N2a Cga N4a . . 59.86(11) yes
N2a Cga Cca . . 65.18(7) yes
N2a Cga Hcaa . . 86.82(7) yes
N2a Cga Cda . . 65.10(7) yes
N2a Cga Hdaa . . 86.62(7) yes
N2a Cga Cfa . . 31.03(6) yes
N2a Cga Hfba . . 43.24(5) yes
N2a Cga Hgaa . . 98.86(14) yes
N2a Cga Hgba . . 151.28(15) yes
N2a Cga Cha . . 31.30(6) yes
N2a Cga Hhba . . 43.83(5) yes
N3a Cga N4a . . 112.21(16) yes
N3a Cga Cca . . 36.19(9) yes
N3a Cga Hcaa . . 51.45(9) yes
N3a Cga Cda . . 91.41(12) yes
N3a Cga Hdaa . . 98.47(11) yes
N3a Cga Cfa . . 35.90(9) yes
N3a Cga Hfba . . 51.36(9) yes
N3a Cga Hgaa . . 109.14(18) yes
N3a Cga Hgba . . 109.00(16) yes
N3a Cga Cha . . 90.84(12) yes
N3a Cga Hhba . . 97.78(11) yes
N4a Cga Cca . . 91.42(12) yes
N4a Cga Hcaa . . 98.53(11) yes
N4a Cga Cda . . 35.96(9) yes
N4a Cga Hdaa . . 51.13(9) yes
N4a Cga Cfa . . 90.89(12) yes
N4a Cga Hfba . . 97.71(12) yes
N4a Cga Hgaa . . 107.28(16) yes
N4a Cga Hgba . . 109.31(18) yes
N4a Cga Cha . . 36.13(10) yes
N4a Cga Hhba . . 51.96(9) yes
Cca Cga Hcaa . . 22.32(5) yes
Cca Cga Cda . . 60.23(7) yes
Cca Cga Hdaa . . 62.63(7) yes
Cca Cga Cfa . . 60.15(8) yes
Cca Cga Hfba . . 81.65(8) yes
Cca Cga Hgaa . . 145.30(18) yes
Cca Cga Hgba . . 90.07(13) yes
Cca Cga Cha . . 90.15(9) yes
Cca Cga Hhba . . 108.68(9) yes
Hcaa Cga Cda . . 62.86(6) yes
Hcaa Cga Hdaa . . 55.52(5) yes
Hcaa Cga Cfa . . 81.38(8) yes
Hcaa Cga Hfba . . 101.58(8) yes
Hcaa Cga Hgaa . . 152.88(15) yes
Hcaa Cga Hgba . . 67.75(11) yes
Hcaa Cga Cha . . 108.36(9) yes
Hcaa Cga Hhba . . 129.26(8) yes
Cda Cga Hdaa . . 22.24(5) yes
Cda Cga Cfa . . 89.85(9) yes
Cda Cga Hfba . . 107.99(9) yes
Cda Cga Hgaa . . 143.23(15) yes
Cda Cga Hgba . . 90.54(13) yes
Cda Cga Cha . . 60.10(7) yes
Cda Cga Hhba . . 82.03(7) yes
Hdaa Cga Cfa . . 107.93(9) yes
Hdaa Cga Hfba . . 128.42(8) yes
Hdaa Cga Hgaa . . 150.72(17) yes
Hdaa Cga Hgba . . 68.30(11) yes
Hdaa Cga Cha . . 81.26(7) yes
Hdaa Cga Hhba . . 101.89(7) yes
Cfa Cga Hfba . . 22.58(5) yes
Cfa Cga Hgaa . . 89.91(15) yes
Cfa Cga Hgba . . 144.89(17) yes
Cfa Cga Cha . . 59.52(8) yes
Cfa Cga Hhba . . 62.06(6) yes
Hfba Cga Hgaa . . 67.33(13) yes
Hfba Cga Hgba . . 151.94(16) yes
Hfba Cga Cha . . 61.83(7) yes
Hfba Cga Hhba . . 54.12(5) yes
Hgaa Cga Hgba . . 109.9(2) yes
Hgaa Cga Cha . . 88.62(12) yes
Hgaa Cga Hhba . . 65.60(10) yes
Hgba Cga Cha . . 145.43(17) yes
Hgba Cga Hhba . . 152.39(17) yes
Cha Cga Hhba . . 23.03(5) yes
N1a Cha N2a . . 59.97(9) yes
N1a Cha N3a . . 51.38(5) yes
N1a Cha N4a . . 59.79(9) yes
N1a Cha Cda . . 31.40(6) yes
N1a Cha Hdba . . 43.80(4) yes
N1a Cha Cea . . 31.63(5) yes
N1a Cha Heaa . . 43.88(4) yes
N1a Cha Cfa . . 65.28(6) yes
N1a Cha Hfba . . 87.49(6) yes
N1a Cha Cga . . 65.05(6) yes
N1a Cha Hgaa . . 87.50(5) yes
N1a Cha Hhba . . 151.98(14) yes
N1a Cha Hhaa . . 99.73(13) yes
N2a Cha N3a . . 60.11(9) yes
N2a Cha N4a . . 112.43(14) yes
N2a Cha Cda . . 91.37(11) yes
N2a Cha Hdba . . 98.31(11) yes
N2a Cha Cea . . 35.78(9) yes
N2a Cha Heaa . . 51.34(9) yes
N2a Cha Cfa . . 35.93(9) yes
N2a Cha Hfba . . 51.56(9) yes
N2a Cha Cga . . 91.64(11) yes
N2a Cha Hgaa . . 99.11(11) yes
N2a Cha Hhba . . 108.60(18) yes
N2a Cha Hhaa . . 107.69(18) yes
N3a Cha N4a . . 59.83(9) yes
N3a Cha Cda . . 65.25(7) yes
N3a Cha Hdba . . 87.36(6) yes
N3a Cha Cea . . 65.27(7) yes
N3a Cha Heaa . . 87.27(7) yes
N3a Cha Cfa . . 31.73(6) yes
N3a Cha Hfba . . 44.21(5) yes
N3a Cha Cga . . 31.53(7) yes
N3a Cha Hgaa . . 44.23(5) yes
N3a Cha Hhba . . 100.61(13) yes
N3a Cha Hhaa . . 151.09(15) yes
N4a Cha Cda . . 35.97(9) yes
N4a Cha Hdba . . 51.72(9) yes
N4a Cha Cea . . 91.42(11) yes
N4a Cha Heaa . . 98.44(11) yes
N4a Cha Cfa . . 91.56(11) yes
N4a Cha Hfba . . 98.84(11) yes
N4a Cha Cga . . 35.71(9) yes
N4a Cha Hgaa . . 51.42(9) yes
N4a Cha Hhba . . 109.99(18) yes
N4a Cha Hhaa . . 109.75(18) yes
Cda Cha Hdba . . 22.87(5) yes
Cda Cha Cea . . 60.28(8) yes
Cda Cha Heaa . . 62.74(7) yes
Cda Cha Cfa . . 90.36(8) yes
Cda Cha Hfba . . 109.01(8) yes
Cda Cha Cga . . 59.88(7) yes
Cda Cha Hgaa . . 81.79(7) yes
Cda Cha Hhba . . 145.96(16) yes
Cda Cha Hhaa . . 90.54(13) yes
Hdba Cha Cea . . 62.75(7) yes
Hdba Cha Heaa . . 55.02(5) yes
Hdba Cha Cfa . . 108.74(8) yes
Hdba Cha Hfba . . 129.83(7) yes
Hdba Cha Cga . . 81.64(7) yes
Hdba Cha Hgaa . . 102.12(7) yes
Hdba Cha Hhba . . 152.42(17) yes
Hdba Cha Hhaa . . 67.68(11) yes
Cea Cha Heaa . . 22.75(5) yes
Cea Cha Cfa . . 59.89(8) yes
Cea Cha Hfba . . 81.63(8) yes
Cea Cha Cga . . 90.22(8) yes
Cea Cha Hgaa . . 109.07(8) yes
Cea Cha Hhba . . 144.38(18) yes
Cea Cha Hhaa . . 89.55(14) yes
Heaa Cha Cfa . . 81.50(8) yes
Heaa Cha Hfba . . 101.84(8) yes
Heaa Cha Cga . . 108.54(8) yes
Heaa Cha Hgaa . . 129.81(7) yes
Heaa Cha Hhba . . 150.67(16) yes
Heaa Cha Hhaa . . 66.80(12) yes
Cfa Cha Hfba . . 22.92(5) yes
Cfa Cha Cga . . 60.61(8) yes
Cfa Cha Hgaa . . 63.44(7) yes
Cfa Cha Hhba . . 90.46(14) yes
Cfa Cha Hhaa . . 143.62(17) yes
Hfba Cha Cga . . 63.38(7) yes
Hfba Cha Hgaa . . 55.87(5) yes
Hfba Cha Hhba . . 67.54(12) yes
Hfba Cha Hhaa . . 150.28(16) yes
Cga Cha Hgaa . . 23.13(5) yes
Cga Cha Hhba . . 91.43(13) yes
Cga Cha Hhaa . . 145.43(17) yes
Hgaa Cha Hhba . . 68.30(11) yes
Hgaa Cha Hhaa . . 152.30(17) yes
Hhba Cha Hhaa . . 108.27(16) yes
O1a N1b Ho1a 2_756 2_756 5.6(9) yes
O1a N1b O1am 2_756 2_756 1.32(8) yes
O1a N1b N2b 2_756 . 147.95(9) yes
O1a N1b N3b 2_756 . 146.73(8) yes
O1a N1b N4b 2_756 . 138.98(10) yes
O1a N1b Ccb 2_756 . 112.81(10) yes
O1a N1b Hcbb 2_756 . 99.83(8) yes
O1a N1b Hcab 2_756 . 95.34(7) yes
O1a N1b Cdb 2_756 . 105.16(11) yes
O1a N1b Hdab 2_756 . 90.07(9) yes
O1a N1b Hdbb 2_756 . 90.65(8) yes
O1a N1b Ceb 2_756 . 114.42(11) yes
O1a N1b Heab 2_756 . 97.14(8) yes
O1a N1b Hebb 2_756 . 100.72(9) yes
O1a N1b Cfb 2_756 . 156.66(10) yes
O1a N1b Cgb 2_756 . 146.89(9) yes
O1a N1b Chb 2_756 . 148.37(8) yes
Ho1a N1b O1am 2_756 2_756 6.9(9) yes
Ho1a N1b N2b 2_756 . 143.8(9) yes
Ho1a N1b N3b 2_756 . 146.3(8) yes
Ho1a N1b N4b 2_756 . 144.2(9) yes
Ho1a N1b Ccb 2_756 . 112.1(8) yes
Ho1a N1b Hcbb 2_756 . 96.9(8) yes
Ho1a N1b Hcab 2_756 . 96.8(8) yes
Ho1a N1b Cdb 2_756 . 110.4(9) yes
Ho1a N1b Hdab 2_756 . 95.7(9) yes
Ho1a N1b Hdbb 2_756 . 94.6(9) yes
Ho1a N1b Ceb 2_756 . 110.1(9) yes
Ho1a N1b Heab 2_756 . 94.6(8) yes
Ho1a N1b Hebb 2_756 . 95.3(9) yes
Ho1a N1b Cfb 2_756 . 151.4(9) yes
Ho1a N1b Cgb 2_756 . 151.6(9) yes
Ho1a N1b Chb 2_756 . 149.6(8) yes
O1am N1b N2b 2_756 . 148.80(6) yes
O1am N1b N3b 2_756 . 146.79(5) yes
O1am N1b N4b 2_756 . 137.72(6) yes
O1am N1b Ccb 2_756 . 113.02(8) yes
O1am N1b Hcbb 2_756 . 100.57(4) yes
O1am N1b Hcab 2_756 . 95.06(4) yes
O1am N1b Cdb 2_756 . 103.91(9) yes
O1am N1b Hdab 2_756 . 88.75(4) yes
O1am N1b Hdbb 2_756 . 89.68(4) yes
O1am N1b Ceb 2_756 . 115.37(9) yes
O1am N1b Heab 2_756 . 97.68(5) yes
O1am N1b Hebb 2_756 . 101.96(5) yes
O1am N1b Cfb 2_756 . 157.90(6) yes
O1am N1b Cgb 2_756 . 145.80(6) yes
O1am N1b Chb 2_756 . 147.88(5) yes
N2b N1b N3b . . 59.89(6) yes
N2b N1b N4b . . 60.15(6) yes
N2b N1b Ccb . . 88.96(9) yes
N2b N1b Hcbb . . 89.13(6) yes
N2b N1b Hcab . . 112.55(6) yes
N2b N1b Cdb . . 88.77(9) yes
N2b N1b Hdab . . 112.39(7) yes
N2b N1b Hdbb . . 88.86(6) yes
N2b N1b Ceb . . 33.75(8) yes
N2b N1b Heab . . 52.52(5) yes
N2b N1b Hebb . . 52.47(6) yes
N2b N1b Cfb . . 31.08(5) yes
N2b N1b Cgb . . 64.56(6) yes
N2b N1b Chb . . 31.39(6) yes
N3b N1b N4b . . 59.76(6) yes
N3b N1b Ccb . . 34.19(7) yes
N3b N1b Hcbb . . 52.69(5) yes
N3b N1b Hcab . . 52.87(5) yes
N3b N1b Cdb . . 88.67(9) yes
N3b N1b Hdab . . 89.21(6) yes
N3b N1b Hdbb . . 112.56(7) yes
N3b N1b Ceb . . 88.54(9) yes
N3b N1b Heab . . 112.26(6) yes
N3b N1b Hebb . . 89.25(6) yes
N3b N1b Cfb . . 31.56(5) yes
N3b N1b Cgb . . 31.42(6) yes
N3b N1b Chb . . 64.10(6) yes
N4b N1b Ccb . . 88.76(9) yes
N4b N1b Hcbb . . 112.24(6) yes
N4b N1b Hcab . . 89.22(6) yes
N4b N1b Cdb . . 33.83(8) yes
N4b N1b Hdab . . 52.46(6) yes
N4b N1b Hdbb . . 52.92(5) yes
N4b N1b Ceb . . 88.96(9) yes
N4b N1b Heab . . 89.06(6) yes
N4b N1b Hebb . . 112.43(6) yes
N4b N1b Cfb . . 64.35(6) yes
N4b N1b Cgb . . 31.16(6) yes
N4b N1b Chb . . 31.48(6) yes
Ccb N1b Hcbb . . 27.26(8) yes
Ccb N1b Hcab . . 27.23(8) yes
Ccb N1b Cdb . . 108.09(12) yes
Ccb N1b Hdab . . 94.20(9) yes
Ccb N1b Hdbb . . 135.97(10) yes
Ccb N1b Ceb . . 107.97(12) yes
Ccb N1b Heab . . 135.65(10) yes
Ccb N1b Hebb . . 94.34(10) yes
Ccb N1b Cfb . . 57.88(8) yes
Ccb N1b Cgb . . 57.60(8) yes
Ccb N1b Chb . . 98.30(8) yes
Hcbb N1b Hcab . . 46.47(5) yes
Hcbb N1b Cdb . . 135.34(10) yes
Hcbb N1b Hdab . . 119.15(6) yes
Hcbb N1b Hdbb . . 163.17(7) yes
Hcbb N1b Ceb . . 93.90(9) yes
Hcbb N1b Heab . . 119.32(7) yes
Hcbb N1b Hebb . . 72.94(5) yes
Hcbb N1b Cfb . . 61.85(5) yes
Hcbb N1b Cgb . . 81.93(6) yes
Hcbb N1b Chb . . 110.86(6) yes
Hcab N1b Cdb . . 94.32(9) yes
Hcab N1b Hdab . . 73.02(5) yes
Hcab N1b Hdbb . . 119.86(7) yes
Hcab N1b Ceb . . 135.19(10) yes
Hcab N1b Heab . . 162.84(7) yes
Hcab N1b Hebb . . 119.13(7) yes
Hcab N1b Cfb . . 82.28(5) yes
Hcab N1b Cgb . . 61.85(5) yes
Hcab N1b Chb . . 111.11(6) yes
Cdb N1b Hdab . . 27.28(7) yes
Cdb N1b Hdbb . . 27.89(8) yes
Cdb N1b Ceb . . 108.10(11) yes
Cdb N1b Heab . . 93.72(8) yes
Cdb N1b Hebb . . 135.16(9) yes
Cdb N1b Cfb . . 98.17(9) yes
Cdb N1b Cgb . . 57.25(9) yes
Cdb N1b Chb . . 57.38(8) yes
Hdab N1b Hdbb . . 47.12(5) yes
Hdab N1b Ceb . . 135.38(10) yes
Hdab N1b Heab . . 118.59(6) yes
Hdab N1b Hebb . . 162.42(6) yes
Hdab N1b Cfb . . 111.12(6) yes
Hdab N1b Cgb . . 61.51(6) yes
Hdab N1b Chb . . 81.80(6) yes
Hdbb N1b Ceb . . 93.68(9) yes
Hdbb N1b Heab . . 71.78(5) yes
Hdbb N1b Hebb . . 118.22(6) yes
Hdbb N1b Cfb . . 110.75(6) yes
Hdbb N1b Cgb . . 82.11(6) yes
Hdbb N1b Chb . . 61.57(5) yes
Ceb N1b Heab . . 27.70(8) yes
Ceb N1b Hebb . . 27.06(8) yes
Ceb N1b Cfb . . 56.98(8) yes
Ceb N1b Cgb . . 98.32(9) yes
Ceb N1b Chb . . 57.49(9) yes
Heab N1b Hebb . . 46.71(5) yes
Heab N1b Cfb . . 81.60(5) yes
Heab N1b Cgb . . 110.88(6) yes
Heab N1b Chb . . 61.51(5) yes
Hebb N1b Cfb . . 61.52(6) yes
Hebb N1b Cgb . . 111.20(6) yes
Hebb N1b Chb . . 81.78(6) yes
Cfb N1b Cgb . . 50.17(6) yes
Cfb N1b Chb . . 49.56(6) yes
Cgb N1b Chb . . 49.80(5) yes
Hcaa N2b Hdaa 4_564 4_564 50.36(4) yes
Hcaa N2b Hgba 4_564 4_564 49.71(4) yes
Hcaa N2b N1b 4_564 . 132.85(8) yes
Hcaa N2b N3b 4_564 . 124.08(9) yes
Hcaa N2b N4b 4_564 . 167.31(8) yes
Hcaa N2b Ccb 4_564 . 126.13(8) yes
Hcaa N2b Cdb 4_564 . 160.11(8) yes
Hcaa N2b Ceb 4_564 . 102.88(12) yes
Hcaa N2b Heab 4_564 . 99.17(8) yes
Hcaa N2b Hebb 4_564 . 80.58(7) yes
Hcaa N2b Cfb 4_564 . 91.67(12) yes
Hcaa N2b Hfab 4_564 . 71.56(7) yes
Hcaa N2b Hfbb 4_564 . 85.24(7) yes
Hcaa N2b Cgb 4_564 . 147.22(8) yes
Hcaa N2b Chb 4_564 . 135.09(10) yes
Hcaa N2b Hhbb 4_564 . 113.60(7) yes
Hcaa N2b Hhab 4_564 . 119.96(7) yes
Hdaa N2b Hgba 4_564 4_564 48.44(4) yes
Hdaa N2b N1b 4_564 . 168.64(8) yes
Hdaa N2b N3b 4_564 . 129.41(8) yes
Hdaa N2b N4b 4_564 . 117.21(8) yes
Hdaa N2b Ccb 4_564 . 159.54(8) yes
Hdaa N2b Cdb 4_564 . 141.67(8) yes
Hdaa N2b Ceb 4_564 . 140.24(12) yes
Hdaa N2b Heab 4_564 . 117.53(7) yes
Hdaa N2b Hebb 4_564 . 128.03(9) yes
Hdaa N2b Cfb 4_564 . 102.04(11) yes
Hdaa N2b Hfab 4_564 . 101.64(7) yes
Hdaa N2b Hfbb 4_564 . 76.90(6) yes
Hdaa N2b Cgb 4_564 . 119.76(7) yes
Hdaa N2b Chb 4_564 . 85.57(9) yes
Hdaa N2b Hhbb 4_564 . 63.85(5) yes
Hdaa N2b Hhab 4_564 . 80.88(6) yes
Hgba N2b N1b 4_564 . 122.96(7) yes
Hgba N2b N3b 4_564 . 173.77(10) yes
Hgba N2b N4b 4_564 . 126.41(8) yes
Hgba N2b Ccb 4_564 . 149.25(8) yes
Hgba N2b Cdb 4_564 . 121.30(7) yes
Hgba N2b Ceb 4_564 . 92.22(10) yes
Hgba N2b Heab 4_564 . 69.88(6) yes
Hgba N2b Hebb 4_564 . 89.05(7) yes
Hgba N2b Cfb 4_564 . 140.11(13) yes
Hgba N2b Hfab 4_564 . 120.77(9) yes
Hgba N2b Hfbb 4_564 . 122.85(8) yes
Hgba N2b Cgb 4_564 . 153.96(8) yes
Hgba N2b Chb 4_564 . 97.03(10) yes
Hgba N2b Hhbb 4_564 . 93.89(6) yes
Hgba N2b Hhab 4_564 . 72.75(6) yes
N1b N2b N3b . . 60.02(6) yes
N1b N2b N4b . . 59.84(6) yes
N1b N2b Ccb . . 31.40(5) yes
N1b N2b Cdb . . 31.36(5) yes
N1b N2b Ceb . . 34.13(8) yes
N1b N2b Heab . . 53.09(5) yes
N1b N2b Hebb . . 52.39(5) yes
N1b N2b Cfb . . 89.04(10) yes
N1b N2b Hfab . . 89.34(6) yes
N1b N2b Hfbb . . 113.27(7) yes
N1b N2b Cgb . . 64.17(6) yes
N1b N2b Chb . . 88.64(11) yes
N1b N2b Hhbb . . 113.39(9) yes
N1b N2b Hhab . . 89.37(8) yes
N3b N2b N4b . . 59.70(7) yes
N3b N2b Ccb . . 31.43(5) yes
N3b N2b Cdb . . 64.33(7) yes
N3b N2b Ceb . . 88.99(10) yes
N3b N2b Heab . . 112.97(8) yes
N3b N2b Hebb . . 89.29(7) yes
N3b N2b Cfb . . 34.14(9) yes
N3b N2b Hfab . . 53.04(6) yes
N3b N2b Hfbb . . 53.40(6) yes
N3b N2b Cgb . . 31.32(6) yes
N3b N2b Chb . . 88.38(11) yes
N3b N2b Hhbb . . 89.40(8) yes
N3b N2b Hhab . . 113.26(10) yes
N4b N2b Ccb . . 64.19(6) yes
N4b N2b Cdb . . 31.28(6) yes
N4b N2b Ceb . . 88.99(12) yes
N4b N2b Heab . . 89.20(8) yes
N4b N2b Hebb . . 112.04(8) yes
N4b N2b Cfb . . 88.78(12) yes
N4b N2b Hfab . . 112.56(8) yes
N4b N2b Hfbb . . 89.25(8) yes
N4b N2b Cgb . . 31.04(6) yes
N4b N2b Chb . . 33.83(8) yes
N4b N2b Hhbb . . 53.73(6) yes
N4b N2b Hhab . . 53.73(6) yes
Ccb N2b Cdb . . 49.87(6) yes
Ccb N2b Ceb . . 57.56(9) yes
Ccb N2b Heab . . 82.46(7) yes
Ccb N2b Hebb . . 61.59(6) yes
Ccb N2b Cfb . . 57.64(9) yes
Ccb N2b Hfab . . 61.87(6) yes
Ccb N2b Hfbb . . 82.76(7) yes
Ccb N2b Cgb . . 49.75(6) yes
Ccb N2b Chb . . 98.02(11) yes
Ccb N2b Hhbb . . 111.71(8) yes
Ccb N2b Hhab . . 111.62(9) yes
Cdb N2b Ceb . . 57.71(10) yes
Cdb N2b Heab . . 61.84(7) yes
Cdb N2b Hebb . . 81.63(7) yes
Cdb N2b Cfb . . 98.48(11) yes
Cdb N2b Hfab . . 111.27(7) yes
Cdb N2b Hfbb . . 111.50(8) yes
Cdb N2b Cgb . . 49.61(6) yes
Cdb N2b Chb . . 57.28(9) yes
Cdb N2b Hhbb . . 82.89(8) yes
Cdb N2b Hhab . . 62.14(6) yes
Ceb N2b Heab . . 27.97(8) yes
Ceb N2b Hebb . . 26.80(9) yes
Ceb N2b Cfb . . 108.23(13) yes
Ceb N2b Hfab . . 93.93(11) yes
Ceb N2b Hfbb . . 136.32(12) yes
Ceb N2b Cgb . . 98.30(11) yes
Ceb N2b Chb . . 108.31(16) yes
Ceb N2b Hhbb . . 136.62(15) yes
Ceb N2b Hhab . . 93.89(12) yes
Heab N2b Hebb . . 46.88(6) yes
Heab N2b Cfb . . 136.20(12) yes
Heab N2b Hfab . . 119.48(9) yes
Heab N2b Hfbb . . 164.25(9) yes
Heab N2b Cgb . . 111.03(8) yes
Heab N2b Chb . . 93.90(12) yes
Heab N2b Hhbb . . 119.33(10) yes
Heab N2b Hhab . . 71.61(7) yes
Hebb N2b Cfb . . 94.39(11) yes
Hebb N2b Hfab . . 72.82(7) yes
Hebb N2b Hfbb . . 120.04(9) yes
Hebb N2b Cgb . . 110.77(7) yes
Hebb N2b Chb . . 135.09(13) yes
Hebb N2b Hhbb . . 163.40(11) yes
Hebb N2b Hhab . . 118.20(9) yes
Cfb N2b Hfab . . 27.62(9) yes
Cfb N2b Hfbb . . 28.09(8) yes
Cfb N2b Cgb . . 57.74(11) yes
Cfb N2b Chb . . 107.82(15) yes
Cfb N2b Hhbb . . 93.79(12) yes
Cfb N2b Hhab . . 136.45(14) yes
Hfab N2b Hfbb . . 47.50(6) yes
Hfab N2b Cgb . . 82.36(7) yes
Hfab N2b Chb . . 135.43(13) yes
Hfab N2b Hhbb . . 118.81(9) yes
Hfab N2b Hhab . . 164.05(11) yes
Hfbb N2b Cgb . . 62.29(7) yes
Hfbb N2b Chb . . 93.52(12) yes
Hfbb N2b Hhbb . . 71.57(7) yes
Hfbb N2b Hhab . . 119.31(9) yes
Cgb N2b Chb . . 57.06(9) yes
Cgb N2b Hhbb . . 62.33(6) yes
Cgb N2b Hhab . . 82.78(8) yes
Chb N2b Hhbb . . 28.31(8) yes
Chb N2b Hhab . . 28.64(8) yes
Hhbb N2b Hhab . . 47.98(6) yes
O3b N3b Ho3b . . 4.5(10) yes
O3b N3b O3bm . . 1.36(6) yes
O3b N3b N1b . . 139.69(9) yes
O3b N3b N2b . . 138.25(11) yes
O3b N3b N4b . . 154.41(11) yes
O3b N3b Ccb . . 106.17(12) yes
O3b N3b Hcbb . . 88.49(9) yes
O3b N3b Hcab . . 94.95(9) yes
O3b N3b Cdb . . 155.35(10) yes
O3b N3b Ceb . . 140.90(11) yes
O3b N3b Cfb . . 105.13(14) yes
O3b N3b Hfab . . 87.31(10) yes
O3b N3b Hfbb . . 93.71(10) yes
O3b N3b Cgb . . 120.68(13) yes
O3b N3b Hgab . . 104.54(9) yes
O3b N3b Hgbb . . 104.80(10) yes
O3b N3b Chb . . 153.50(10) yes
Ho3b N3b O3bm . . 5.2(10) yes
Ho3b N3b N1b . . 140.6(8) yes
Ho3b N3b N2b . . 142.3(9) yes
Ho3b N3b N4b . . 150.4(10) yes
Ho3b N3b Ccb . . 106.6(8) yes
Ho3b N3b Hcbb . . 90.5(9) yes
Ho3b N3b Hcab . . 93.5(8) yes
Ho3b N3b Cdb . . 152.4(9) yes
Ho3b N3b Ceb . . 144.9(10) yes
Ho3b N3b Cfb . . 108.9(9) yes
Ho3b N3b Hfab . . 91.7(10) yes
Ho3b N3b Hfbb . . 96.2(8) yes
Ho3b N3b Cgb . . 116.7(10) yes
Ho3b N3b Hgab . . 101.7(9) yes
Ho3b N3b Hgbb . . 100.4(10) yes
Ho3b N3b Chb . . 154.3(8) yes
O3bm N3b N1b . . 140.69(7) yes
O3bm N3b N2b . . 137.18(9) yes
O3bm N3b N4b . . 154.37(9) yes
O3bm N3b Ccb . . 107.30(10) yes
O3bm N3b Hcbb . . 89.28(6) yes
O3bm N3b Hcab . . 96.30(6) yes
O3bm N3b Cdb . . 156.68(7) yes
O3bm N3b Ceb . . 140.82(8) yes
O3bm N3b Cfb . . 103.97(11) yes
O3bm N3b Hfab . . 86.48(7) yes
O3bm N3b Hfbb . . 92.36(7) yes
O3bm N3b Cgb . . 120.70(11) yes
O3bm N3b Hgab . . 103.99(7) yes
O3bm N3b Hgbb . . 105.38(7) yes
O3bm N3b Chb . . 152.17(7) yes
N1b N3b N2b . . 60.08(6) yes
N1b N3b N4b . . 60.06(6) yes
N1b N3b Ccb . . 34.16(8) yes
N1b N3b Hcbb . . 52.32(5) yes
N1b N3b Hcab . . 52.86(5) yes
N1b N3b Cdb . . 31.40(5) yes
N1b N3b Ceb . . 31.60(5) yes
N1b N3b Cfb . . 88.63(10) yes
N1b N3b Hfab . . 88.99(7) yes
N1b N3b Hfbb . . 112.40(8) yes
N1b N3b Cgb . . 88.59(11) yes
N1b N3b Hgab . . 112.26(8) yes
N1b N3b Hgbb . . 89.11(8) yes
N1b N3b Chb . . 64.52(6) yes
N2b N3b N4b . . 60.31(7) yes
N2b N3b Ccb . . 89.12(10) yes
N2b N3b Hcbb . . 89.03(8) yes
N2b N3b Hcab . . 112.72(8) yes
N2b N3b Cdb . . 64.48(7) yes
N2b N3b Ceb . . 31.27(5) yes
N2b N3b Cfb . . 33.61(9) yes
N2b N3b Hfab . . 52.41(6) yes
N2b N3b Hfbb . . 52.48(6) yes
N2b N3b Cgb . . 89.14(11) yes
N2b N3b Hgab . . 88.84(7) yes
N2b N3b Hgbb . . 112.82(9) yes
N2b N3b Chb . . 31.51(6) yes
N4b N3b Ccb . . 89.02(11) yes
N4b N3b Hcbb . . 112.17(9) yes
N4b N3b Hcab . . 89.42(8) yes
N4b N3b Cdb . . 31.33(6) yes
N4b N3b Ceb . . 64.67(7) yes
N4b N3b Cfb . . 88.90(11) yes
N4b N3b Hfab . . 112.55(8) yes
N4b N3b Hfbb . . 89.10(7) yes
N4b N3b Cgb . . 33.75(9) yes
N4b N3b Hgab . . 52.35(6) yes
N4b N3b Hgbb . . 52.68(7) yes
N4b N3b Chb . . 31.60(6) yes
Ccb N3b Hcbb . . 26.99(9) yes
Ccb N3b Hcab . . 27.23(8) yes
Ccb N3b Cdb . . 57.69(10) yes
Ccb N3b Ceb . . 57.85(9) yes
Ccb N3b Cfb . . 108.09(14) yes
Ccb N3b Hfab . . 94.00(12) yes
Ccb N3b Hfbb . . 135.70(13) yes
Ccb N3b Cgb . . 107.79(15) yes
Ccb N3b Hgab . . 135.56(14) yes
Ccb N3b Hgbb . . 93.81(12) yes
Ccb N3b Chb . . 98.68(10) yes
Hcbb N3b Hcab . . 46.34(5) yes
Hcbb N3b Cdb . . 81.64(7) yes
Hcbb N3b Ceb . . 61.51(6) yes
Hcbb N3b Cfb . . 94.02(12) yes
Hcbb N3b Hfab . . 72.69(7) yes
Hcbb N3b Hfbb . . 119.34(10) yes
Hcbb N3b Cgb . . 134.76(13) yes
Hcbb N3b Hgab . . 162.47(11) yes
Hcbb N3b Hgbb . . 118.54(9) yes
Hcbb N3b Chb . . 110.92(8) yes
Hcab N3b Cdb . . 62.05(6) yes
Hcab N3b Ceb . . 82.28(7) yes
Hcab N3b Cfb . . 135.31(13) yes
Hcab N3b Hfab . . 118.79(9) yes
Hcab N3b Hfbb . . 162.90(10) yes
Hcab N3b Cgb . . 93.91(12) yes
Hcab N3b Hgab . . 119.48(10) yes
Hcab N3b Hgbb . . 72.55(7) yes
Hcab N3b Chb . . 111.47(8) yes
Cdb N3b Ceb . . 50.07(6) yes
Cdb N3b Cfb . . 98.09(11) yes
Cdb N3b Hfab . . 110.86(8) yes
Cdb N3b Hfbb . . 110.83(7) yes
Cdb N3b Cgb . . 57.19(10) yes
Cdb N3b Hgab . . 81.75(7) yes
Cdb N3b Hgbb . . 61.70(7) yes
Cdb N3b Chb . . 49.92(6) yes
Ceb N3b Cfb . . 57.03(9) yes
Ceb N3b Hfab . . 61.27(6) yes
Ceb N3b Hfbb . . 81.70(7) yes
Ceb N3b Cgb . . 98.41(11) yes
Ceb N3b Hgab . . 110.72(8) yes
Ceb N3b Hgbb . . 111.31(9) yes
Ceb N3b Chb . . 49.96(6) yes
Cfb N3b Hfab . . 27.40(9) yes
Cfb N3b Hfbb . . 27.62(8) yes
Cfb N3b Cgb . . 108.44(14) yes
Cfb N3b Hgab . . 93.80(11) yes
Cfb N3b Hgbb . . 135.78(13) yes
Cfb N3b Chb . . 57.30(10) yes
Hfab N3b Hfbb . . 46.98(6) yes
Hfab N3b Cgb . . 135.82(12) yes
Hfab N3b Hgab . . 118.85(8) yes
Hfab N3b Hgbb . . 163.13(9) yes
Hfab N3b Chb . . 81.84(7) yes
Hfbb N3b Cgb . . 94.30(11) yes
Hfbb N3b Hgab . . 72.20(6) yes
Hfbb N3b Hgbb . . 119.20(9) yes
Hfbb N3b Chb . . 61.39(6) yes
Cgb N3b Hgab . . 27.80(8) yes
Cgb N3b Hgbb . . 27.35(8) yes
Cgb N3b Chb . . 57.63(9) yes
Hgab N3b Hgbb . . 47.26(6) yes
Hgab N3b Chb . . 61.21(6) yes
Hgbb N3b Chb . . 82.21(7) yes
N1b N4b N2b . . 60.02(6) yes
N1b N4b N3b . . 60.18(6) yes
N1b N4b Ccb . . 31.50(5) yes
N1b N4b Hcbb . 1_455 116.86(7) yes
N1b N4b Cdb . . 33.92(9) yes
N1b N4b Hdab . . 52.57(5) yes
N1b N4b Hdbb . . 53.00(5) yes
N1b N4b Ceb . . 31.52(5) yes
N1b N4b Cfb . . 64.47(6) yes
N1b N4b Hfab . 1_455 156.34(8) yes
N1b N4b Cgb . . 88.97(11) yes
N1b N4b Hgab . . 113.61(8) yes
N1b N4b Hgbb . . 89.34(7) yes
N1b N4b Chb . . 88.73(11) yes
N1b N4b Hhbb . . 112.82(9) yes
N1b N4b Hhab . . 88.84(7) yes
N2b N4b N3b . . 59.99(7) yes
N2b N4b Ccb . . 64.54(7) yes
N2b N4b Hcbb . 1_455 157.67(8) yes
N2b N4b Cdb . . 88.73(12) yes
N2b N4b Hdab . . 112.37(9) yes
N2b N4b Hdbb . . 88.82(8) yes
N2b N4b Ceb . . 31.18(6) yes
N2b N4b Cfb . . 31.12(6) yes
N2b N4b Hfab . 1_455 120.56(7) yes
N2b N4b Cgb . . 89.10(13) yes
N2b N4b Hgab . . 89.37(9) yes
N2b N4b Hgbb . . 112.75(9) yes
N2b N4b Chb . . 33.74(9) yes
N2b N4b Hhbb . . 52.98(6) yes
N2b N4b Hhab . . 52.68(6) yes
N3b N4b Ccb . . 31.53(6) yes
N3b N4b Hcbb . 1_455 140.32(8) yes
N3b N4b Cdb . . 89.15(11) yes
N3b N4b Hdab . . 89.58(7) yes
N3b N4b Hdbb . . 113.06(9) yes
N3b N4b Ceb . . 64.38(7) yes
N3b N4b Cfb . . 31.60(6) yes
N3b N4b Hfab . 1_455 142.84(8) yes
N3b N4b Cgb . . 34.05(10) yes
N3b N4b Hgab . . 53.57(6) yes
N3b N4b Hgbb . . 52.92(6) yes
N3b N4b Chb . . 88.57(12) yes
N3b N4b Hhbb . . 89.14(8) yes
N3b N4b Hhab . . 112.50(10) yes
Ccb N4b Hcbb . 1_455 125.96(7) yes
Ccb N4b Cdb . . 57.62(10) yes
Ccb N4b Hdab . . 61.77(6) yes
Ccb N4b Hdbb . . 82.52(7) yes
Ccb N4b Ceb . . 50.03(6) yes
Ccb N4b Cfb . . 50.15(6) yes
Ccb N4b Hfab . 1_455 171.36(8) yes
Ccb N4b Cgb . . 57.47(10) yes
Ccb N4b Hgab . . 83.05(7) yes
Ccb N4b Hgbb . . 61.74(6) yes
Ccb N4b Chb . . 98.28(12) yes
Ccb N4b Hhbb . . 111.37(9) yes
Ccb N4b Hhab . . 111.01(9) yes
Hcbb N4b Cdb 1_455 . 83.43(11) yes
Hcbb N4b Hdab 1_455 . 66.83(6) yes
Hcbb N4b Hdbb 1_455 . 74.55(7) yes
Hcbb N4b Ceb 1_455 . 136.26(8) yes
Hcbb N4b Cfb 1_455 . 171.15(8) yes
Hcbb N4b Hfab 1_455 1_455 52.28(4) yes
Hcbb N4b Cgb 1_455 . 113.21(13) yes
Hcbb N4b Hgab 1_455 . 110.56(8) yes
Hcbb N4b Hgbb 1_455 . 88.74(7) yes
Hcbb N4b Chb 1_455 . 130.80(12) yes
Hcbb N4b Hhbb 1_455 . 122.62(8) yes
Hcbb N4b Hhab 1_455 . 106.83(8) yes
Cdb N4b Hdab . . 27.33(8) yes
Cdb N4b Hdbb . . 27.91(8) yes
Cdb N4b Ceb . . 57.54(10) yes
Cdb N4b Cfb . . 98.38(12) yes
Cdb N4b Hfab . 1_455 127.19(12) yes
Cdb N4b Cgb . . 108.31(13) yes
Cdb N4b Hgab . . 136.92(12) yes
Cdb N4b Hgbb . . 94.33(10) yes
Cdb N4b Chb . . 107.87(15) yes
Cdb N4b Hhbb . . 135.62(14) yes
Cdb N4b Hhab . . 93.39(11) yes
Hdab N4b Hdbb . . 47.19(5) yes
Hdab N4b Ceb . . 81.97(7) yes
Hdab N4b Cfb . . 111.33(8) yes
Hdab N4b Hfab . 1_455 118.61(9) yes
Hdab N4b Cgb . . 94.31(11) yes
Hdab N4b Hgab . . 120.44(9) yes
Hdab N4b Hgbb . . 72.92(6) yes
Hdab N4b Chb . . 135.19(13) yes
Hdab N4b Hhbb . . 162.93(11) yes
Hdab N4b Hhab . . 118.27(9) yes
Hdbb N4b Ceb . . 61.72(7) yes
Hdbb N4b Cfb . . 110.92(9) yes
Hdbb N4b Hfab . 1_455 104.03(8) yes
Hdbb N4b Cgb . . 136.20(12) yes
Hdbb N4b Hgab . . 164.77(9) yes
Hdbb N4b Hgbb . . 119.84(9) yes
Hdbb N4b Chb . . 93.42(11) yes
Hdbb N4b Hhbb . . 118.54(9) yes
Hdbb N4b Hhab . . 71.39(7) yes
Ceb N4b Cfb . . 49.57(6) yes
Ceb N4b Hfab . 1_455 138.07(7) yes
Ceb N4b Cgb . . 98.43(12) yes
Ceb N4b Hgab . . 111.52(9) yes
Ceb N4b Hgbb . . 111.26(8) yes
Ceb N4b Chb . . 57.21(10) yes
Ceb N4b Hhbb . . 82.13(7) yes
Ceb N4b Hhab . . 61.40(6) yes
Cfb N4b Hfab . 1_455 130.03(7) yes
Cfb N4b Cgb . . 57.98(11) yes
Cfb N4b Hgab . . 62.34(7) yes
Cfb N4b Hgbb . . 82.50(7) yes
Cfb N4b Chb . . 56.97(10) yes
Cfb N4b Hhbb . . 61.63(7) yes
Cfb N4b Hhab . . 81.77(8) yes
Hfab N4b Cgb 1_455 . 114.44(12) yes
Hfab N4b Hgab 1_455 . 89.89(7) yes
Hfab N4b Hgbb 1_455 . 109.75(8) yes
Hfab N4b Chb 1_455 . 87.06(10) yes
Hfab N4b Hhbb 1_455 . 70.72(6) yes
Hfab N4b Hhab 1_455 . 76.76(6) yes
Cgb N4b Hgab . . 28.62(8) yes
Cgb N4b Hgbb . . 27.39(9) yes
Cgb N4b Chb . . 108.16(16) yes
Cgb N4b Hhbb . . 94.13(12) yes
Cgb N4b Hhab . . 135.99(14) yes
Hgab N4b Hgbb . . 47.75(5) yes
Hgab N4b Chb . . 93.45(12) yes
Hgab N4b Hhbb . . 71.60(7) yes
Hgab N4b Hhab . . 118.73(9) yes
Hgbb N4b Chb . . 135.55(14) yes
Hgbb N4b Hhbb . . 119.02(9) yes
Hgbb N4b Hhab . . 163.33(11) yes
Chb N4b Hhbb . . 27.76(8) yes
Chb N4b Hhab . . 27.84(9) yes
Hhbb N4b Hhab . . 47.39(5) yes
Ho1a Ccb Ho3b 2_756 . 172.8(8) yes
Ho1a Ccb N1b 2_756 . 35.6(5) yes
Ho1a Ccb N2b 2_756 . 91.4(5) yes
Ho1a Ccb N3b 2_756 . 147.3(5) yes
Ho1a Ccb N4b 2_756 . 91.5(5) yes
Ho1a Ccb Hcbb 2_756 . 88.6(6) yes
Ho1a Ccb Hcab 2_756 . 89.3(5) yes
Ho1a Ccb Cdb 2_756 . 61.4(5) yes
Ho1a Ccb Hdab 2_756 . 63.2(6) yes
Ho1a Ccb Ceb 2_756 . 61.4(5) yes
Ho1a Ccb Hebb 2_756 . 63.0(5) yes
Ho1a Ccb Cfb 2_756 . 120.8(5) yes
Ho1a Ccb Hfab 2_756 . 117.9(6) yes
Ho1a Ccb Cgb 2_756 . 121.1(5) yes
Ho1a Ccb Hgbb 2_756 . 118.3(6) yes
Ho3b Ccb N1b . . 150.7(5) yes
Ho3b Ccb N2b . . 93.2(5) yes
Ho3b Ccb N3b . . 39.3(5) yes
Ho3b Ccb N4b . . 95.7(6) yes
Ho3b Ccb Hcbb . . 85.1(7) yes
Ho3b Ccb Hcab . . 89.5(6) yes
Ho3b Ccb Cdb . . 125.7(6) yes
Ho3b Ccb Hdab . . 122.7(7) yes
Ho3b Ccb Ceb . . 121.9(5) yes
Ho3b Ccb Hebb . . 117.4(6) yes
Ho3b Ccb Cfb . . 62.8(5) yes
Ho3b Ccb Hfab . . 62.7(6) yes
Ho3b Ccb Cgb . . 66.0(6) yes
Ho3b Ccb Hgbb . . 67.6(7) yes
N1b Ccb N2b . . 59.64(7) yes
N1b Ccb N3b . . 111.64(12) yes
N1b Ccb N4b . . 59.74(8) yes
N1b Ccb Hcbb . . 108.32(16) yes
N1b Ccb Hcab . . 109.25(17) yes
N1b Ccb Cdb . . 35.88(8) yes
N1b Ccb Hdab . . 50.95(8) yes
N1b Ccb Ceb . . 36.08(7) yes
N1b Ccb Hebb . . 50.83(7) yes
N1b Ccb Cfb . . 90.63(9) yes
N1b Ccb Hfab . . 97.66(9) yes
N1b Ccb Cgb . . 90.85(10) yes
N1b Ccb Hgbb . . 98.00(10) yes
N2b Ccb N3b . . 59.46(9) yes
N2b Ccb N4b . . 51.28(6) yes
N2b Ccb Hcbb . . 99.23(13) yes
N2b Ccb Hcab . . 151.43(16) yes
N2b Ccb Cdb . . 64.92(7) yes
N2b Ccb Hdab . . 86.37(6) yes
N2b Ccb Ceb . . 31.16(6) yes
N2b Ccb Hebb . . 43.21(5) yes
N2b Ccb Cfb . . 31.00(6) yes
N2b Ccb Hfab . . 43.15(5) yes
N2b Ccb Cgb . . 65.07(7) yes
N2b Ccb Hgbb . . 86.72(6) yes
N3b Ccb N4b . . 59.45(10) yes
N3b Ccb Hcbb . . 109.07(18) yes
N3b Ccb Hcab . . 109.19(17) yes
N3b Ccb Cdb . . 90.75(11) yes
N3b Ccb Hdab . . 97.85(12) yes
N3b Ccb Ceb . . 90.62(10) yes
N3b Ccb Hebb . . 97.79(10) yes
N3b Ccb Cfb . . 35.99(9) yes
N3b Ccb Hfab . . 51.27(9) yes
N3b Ccb Cgb . . 36.02(10) yes
N3b Ccb Hgbb . . 51.30(10) yes
N4b Ccb Hcbb . . 150.51(14) yes
N4b Ccb Hcab . . 100.15(14) yes
N4b Ccb Cdb . . 31.30(6) yes
N4b Ccb Hdab . . 43.24(5) yes
N4b Ccb Ceb . . 65.13(7) yes
N4b Ccb Hebb . . 86.38(6) yes
N4b Ccb Cfb . . 64.90(7) yes
N4b Ccb Hfab . . 86.53(6) yes
N4b Ccb Cgb . . 31.11(6) yes
N4b Ccb Hgbb . . 43.36(5) yes
Hcbb Ccb Hcab . . 109.34(17) yes
Hcbb Ccb Cdb . . 144.18(16) yes
Hcbb Ccb Hdab . . 151.55(15) yes
Hcbb Ccb Ceb . . 89.40(13) yes
Hcbb Ccb Hebb . . 67.51(11) yes
Hcbb Ccb Cfb . . 89.92(13) yes
Hcbb Ccb Hfab . . 67.58(11) yes
Hcbb Ccb Cgb . . 145.07(16) yes
Hcbb Ccb Hgbb . . 152.39(15) yes
Hcab Ccb Cdb . . 90.66(14) yes
Hcab Ccb Hdab . . 68.52(12) yes
Hcab Ccb Ceb . . 145.32(16) yes
Hcab Ccb Hebb . . 151.81(15) yes
Hcab Ccb Cfb . . 145.18(16) yes
Hcab Ccb Hfab . . 152.00(15) yes
Hcab Ccb Cgb . . 90.37(14) yes
Hcab Ccb Hgbb . . 68.04(12) yes
Cdb Ccb Hdab . . 22.14(5) yes
Cdb Ccb Ceb . . 60.02(8) yes
Cdb Ccb Hebb . . 80.76(7) yes
Cdb Ccb Cfb . . 89.55(8) yes
Cdb Ccb Hfab . . 107.65(7) yes
Cdb Ccb Cgb . . 59.70(8) yes
Cdb Ccb Hgbb . . 62.39(7) yes
Hdab Ccb Ceb . . 81.08(7) yes
Hdab Ccb Hebb . . 100.53(7) yes
Hdab Ccb Cfb . . 107.61(8) yes
Hdab Ccb Hfab . . 127.96(7) yes
Hdab Ccb Cgb . . 62.18(7) yes
Hdab Ccb Hgbb . . 55.12(5) yes
Ceb Ccb Hebb . . 21.89(5) yes
Ceb Ccb Cfb . . 59.39(7) yes
Ceb Ccb Hfab . . 61.87(6) yes
Ceb Ccb Cgb . . 89.82(8) yes
Ceb Ccb Hgbb . . 108.04(8) yes
Hebb Ccb Cfb . . 62.12(6) yes
Hebb Ccb Hfab . . 54.93(5) yes
Hebb Ccb Cgb . . 107.76(7) yes
Hebb Ccb Hgbb . . 128.17(7) yes
Cfb Ccb Hfab . . 22.33(6) yes
Cfb Ccb Cgb . . 60.17(8) yes
Cfb Ccb Hgbb . . 81.41(7) yes
Hfab Ccb Cgb . . 81.41(7) yes
Hfab Ccb Hgbb . . 101.36(6) yes
Cgb Ccb Hgbb . . 22.33(5) yes
Ho1a Cdb N1b 2_756 . 36.6(6) yes
Ho1a Cdb N2b 2_756 . 92.1(6) yes
Ho1a Cdb N3b 2_756 . 93.0(6) yes
Ho1a Cdb N4b 2_756 . 148.9(6) yes
Ho1a Cdb Ccb 2_756 . 62.7(6) yes
Ho1a Cdb Hcbb 2_756 1_455 143.4(6) yes
Ho1a Cdb Hcab 2_756 . 64.5(5) yes
Ho1a Cdb Hdab 2_756 . 88.9(6) yes
Ho1a Cdb Hdbb 2_756 . 87.9(5) yes
Ho1a Cdb Ceb 2_756 . 61.9(6) yes
Ho1a Cdb Heab 2_756 . 63.4(5) yes
Ho1a Cdb Cgb 2_756 . 122.8(6) yes
Ho1a Cdb Hgbb 2_756 . 119.5(5) yes
Ho1a Cdb Chb 2_756 . 121.8(6) yes
Ho1a Cdb Hhab 2_756 . 117.7(5) yes
N1b Cdb N2b . . 59.86(8) yes
N1b Cdb N3b . . 59.93(8) yes
N1b Cdb N4b . . 112.26(15) yes
N1b Cdb Ccb . . 36.02(7) yes
N1b Cdb Hcbb . 1_455 171.28(10) yes
N1b Cdb Hcab . . 51.18(7) yes
N1b Cdb Hdab . . 108.73(14) yes
N1b Cdb Hdbb . . 108.65(16) yes
N1b Cdb Ceb . . 36.08(7) yes
N1b Cdb Heab . . 51.64(7) yes
N1b Cdb Cgb . . 91.33(11) yes
N1b Cdb Hgbb . . 98.18(10) yes
N1b Cdb Chb . . 91.22(11) yes
N1b Cdb Hhab . . 98.10(10) yes
N2b Cdb N3b . . 51.18(6) yes
N2b Cdb N4b . . 59.99(10) yes
N2b Cdb Ccb . . 65.21(7) yes
N2b Cdb Hcbb . 1_455 123.58(7) yes
N2b Cdb Hcab . . 86.75(7) yes
N2b Cdb Hdab . . 151.16(15) yes
N2b Cdb Hdbb . . 99.14(13) yes
N2b Cdb Ceb . . 31.25(6) yes
N2b Cdb Heab . . 43.43(5) yes
N2b Cdb Cgb . . 65.29(7) yes
N2b Cdb Hgbb . . 86.88(7) yes
N2b Cdb Chb . . 31.35(6) yes
N2b Cdb Hhab . . 43.69(5) yes
N3b Cdb N4b . . 59.52(10) yes
N3b Cdb Ccb . . 31.55(6) yes
N3b Cdb Hcbb . 1_455 114.93(7) yes
N3b Cdb Hcab . . 43.65(5) yes
N3b Cdb Hdab . . 99.97(13) yes
N3b Cdb Hdbb . . 150.32(15) yes
N3b Cdb Ceb . . 65.01(7) yes
N3b Cdb Heab . . 86.88(7) yes
N3b Cdb Cgb . . 31.40(7) yes
N3b Cdb Hgbb . . 43.54(5) yes
N3b Cdb Chb . . 64.83(7) yes
N3b Cdb Hhab . . 87.15(7) yes
N4b Cdb Ccb . . 91.07(12) yes
N4b Cdb Hcbb . 1_455 67.30(10) yes
N4b Cdb Hcab . . 97.96(11) yes
N4b Cdb Hdab . . 108.74(17) yes
N4b Cdb Hdbb . . 108.73(15) yes
N4b Cdb Ceb . . 91.24(12) yes
N4b Cdb Heab . . 98.23(11) yes
N4b Cdb Cgb . . 35.73(9) yes
N4b Cdb Hgbb . . 51.05(8) yes
N4b Cdb Chb . . 36.16(9) yes
N4b Cdb Hhab . . 52.27(8) yes
Ccb Cdb Hcbb . 1_455 136.07(9) yes
Ccb Cdb Hcab . . 22.25(5) yes
Ccb Cdb Hdab . . 90.03(13) yes
Ccb Cdb Hdbb . . 144.65(17) yes
Ccb Cdb Ceb . . 60.10(8) yes
Ccb Cdb Heab . . 81.69(8) yes
Ccb Cdb Cgb . . 60.07(8) yes
Ccb Cdb Hgbb . . 62.44(7) yes
Ccb Cdb Chb . . 90.01(9) yes
Ccb Cdb Hhab . . 108.55(8) yes
Hcbb Cdb Hcab 1_455 . 120.12(7) yes
Hcbb Cdb Hdab 1_455 . 64.22(12) yes
Hcbb Cdb Hdbb 1_455 . 79.25(13) yes
Hcbb Cdb Ceb 1_455 . 150.57(8) yes
Hcbb Cdb Heab 1_455 . 136.86(7) yes
Hcbb Cdb Cgb 1_455 . 83.76(8) yes
Hcbb Cdb Hgbb 1_455 . 74.64(6) yes
Hcbb Cdb Chb 1_455 . 92.54(7) yes
Hcbb Cdb Hhab 1_455 . 88.38(6) yes
Hcab Cdb Hdab . . 67.78(11) yes
Hcab Cdb Hdbb . . 152.00(15) yes
Hcab Cdb Ceb . . 81.26(7) yes
Hcab Cdb Heab . . 101.57(7) yes
Hcab Cdb Cgb . . 62.52(6) yes
Hcab Cdb Hgbb . . 55.11(5) yes
Hcab Cdb Chb . . 108.04(9) yes
Hcab Cdb Hhab . . 129.00(8) yes
Hdab Cdb Hdbb . . 109.7(2) yes
Hdab Cdb Ceb . . 144.80(15) yes
Hdab Cdb Heab . . 151.94(15) yes
Hdab Cdb Cgb . . 90.11(14) yes
Hdab Cdb Hgbb . . 67.77(12) yes
Hdab Cdb Chb . . 144.89(16) yes
Hdab Cdb Hhab . . 152.24(16) yes
Hdbb Cdb Ceb . . 89.68(14) yes
Hdbb Cdb Heab . . 67.02(12) yes
Hdbb Cdb Cgb . . 144.44(14) yes
Hdbb Cdb Hgbb . . 151.87(15) yes
Hdbb Cdb Chb . . 89.65(12) yes
Hdbb Cdb Hhab . . 66.51(10) yes
Ceb Cdb Heab . . 22.66(5) yes
Ceb Cdb Cgb . . 90.08(9) yes
Ceb Cdb Hgbb . . 108.14(9) yes
Ceb Cdb Chb . . 59.91(8) yes
Ceb Cdb Hhab . . 62.23(6) yes
Heab Cdb Cgb . . 108.33(9) yes
Heab Cdb Hgbb . . 128.77(8) yes
Heab Cdb Chb . . 62.33(7) yes
Heab Cdb Hhab . . 54.34(5) yes
Cgb Cdb Hgbb . . 22.34(5) yes
Cgb Cdb Chb . . 60.02(7) yes
Cgb Cdb Hhab . . 82.11(7) yes
Hgbb Cdb Chb . . 81.30(7) yes
Hgbb Cdb Hhab . . 102.12(7) yes
Chb Cdb Hhab . . 23.14(5) yes
Ho1a Ceb N1b 2_756 . 36.6(6) yes
Ho1a Ceb N2b 2_756 . 148.7(6) yes
Ho1a Ceb N3b 2_756 . 92.8(6) yes
Ho1a Ceb N4b 2_756 . 91.9(6) yes
Ho1a Ceb Ccb 2_756 . 62.6(5) yes
Ho1a Ceb Hcbb 2_756 . 64.3(5) yes
Ho1a Ceb Cdb 2_756 . 61.8(6) yes
Ho1a Ceb Hdbb 2_756 . 63.3(6) yes
Ho1a Ceb Heab 2_756 . 87.9(5) yes
Ho1a Ceb Hebb 2_756 . 88.4(6) yes
Ho1a Ceb Cfb 2_756 . 122.9(5) yes
Ho1a Ceb Hfab 2_756 . 119.8(5) yes
Ho1a Ceb Chb 2_756 . 121.6(6) yes
Ho1a Ceb Hhab 2_756 . 118.1(6) yes
N1b Ceb N2b . . 112.12(14) yes
N1b Ceb N3b . . 59.85(8) yes
N1b Ceb N4b . . 59.51(8) yes
N1b Ceb Ccb . . 35.95(7) yes
N1b Ceb Hcbb . . 51.01(7) yes
N1b Ceb Cdb . . 35.82(7) yes
N1b Ceb Hdbb . . 51.47(8) yes
N1b Ceb Heab . . 108.55(17) yes
N1b Ceb Hebb . . 108.44(14) yes
N1b Ceb Cfb . . 91.44(10) yes
N1b Ceb Hfab . . 98.47(9) yes
N1b Ceb Chb . . 90.89(11) yes
N1b Ceb Hhab . . 98.43(10) yes
N2b Ceb N3b . . 59.74(9) yes
N2b Ceb N4b . . 59.82(10) yes
N2b Ceb Ccb . . 91.27(11) yes
N2b Ceb Hcbb . . 98.26(11) yes
N2b Ceb Cdb . . 91.04(12) yes
N2b Ceb Hdbb . . 97.98(12) yes
N2b Ceb Heab . . 108.31(15) yes
N2b Ceb Hebb . . 109.72(18) yes
N2b Ceb Cfb . . 35.78(8) yes
N2b Ceb Hfab . . 51.29(9) yes
N2b Ceb Chb . . 35.91(10) yes
N2b Ceb Hhab . . 51.61(9) yes
N3b Ceb N4b . . 50.95(6) yes
N3b Ceb Ccb . . 31.53(6) yes
N3b Ceb Hcbb . . 43.48(5) yes
N3b Ceb Cdb . . 64.93(7) yes
N3b Ceb Hdbb . . 86.91(7) yes
N3b Ceb Heab . . 150.20(17) yes
N3b Ceb Hebb . . 100.13(13) yes
N3b Ceb Cfb . . 31.58(6) yes
N3b Ceb Hfab . . 43.76(5) yes
N3b Ceb Chb . . 64.77(7) yes
N3b Ceb Hhab . . 87.38(7) yes
N4b Ceb Ccb . . 64.84(7) yes
N4b Ceb Hcbb . . 86.22(7) yes
N4b Ceb Cdb . . 31.22(6) yes
N4b Ceb Hdbb . . 43.60(5) yes
N4b Ceb Heab . . 99.24(15) yes
N4b Ceb Hebb . . 151.07(15) yes
N4b Ceb Cfb . . 65.04(8) yes
N4b Ceb Hfab . . 86.81(7) yes
N4b Ceb Chb . . 31.37(6) yes
N4b Ceb Hhab . . 44.37(5) yes
Ccb Ceb Hcbb . . 22.08(5) yes
Ccb Ceb Cdb . . 59.87(8) yes
Ccb Ceb Hdbb . . 81.56(8) yes
Ccb Ceb Heab . . 144.48(17) yes
Ccb Ceb Hebb . . 89.99(13) yes
Ccb Ceb Cfb . . 60.35(7) yes
Ccb Ceb Hfab . . 62.81(6) yes
Ccb Ceb Chb . . 89.82(9) yes
Ccb Ceb Hhab . . 108.83(9) yes
Hcbb Ceb Cdb . . 80.86(7) yes
Hcbb Ceb Hdbb . . 101.26(7) yes
Hcbb Ceb Heab . . 151.96(14) yes
Hcbb Ceb Hebb . . 67.91(11) yes
Hcbb Ceb Cfb . . 62.81(6) yes
Hcbb Ceb Hfab . . 55.51(5) yes
Hcbb Ceb Chb . . 107.75(8) yes
Hcbb Ceb Hhab . . 129.09(8) yes
Cdb Ceb Hdbb . . 22.77(5) yes
Cdb Ceb Heab . . 89.66(15) yes
Cdb Ceb Hebb . . 144.26(14) yes
Cdb Ceb Cfb . . 90.02(9) yes
Cdb Ceb Hfab . . 108.25(8) yes
Cdb Ceb Chb . . 59.81(8) yes
Cdb Ceb Hhab . . 62.83(6) yes
Hdbb Ceb Heab . . 66.89(13) yes
Hdbb Ceb Hebb . . 151.23(15) yes
Hdbb Ceb Cfb . . 108.30(9) yes
Hdbb Ceb Hfab . . 128.95(8) yes
Hdbb Ceb Chb . . 62.29(7) yes
Hdbb Ceb Hhab . . 54.89(5) yes
Heab Ceb Hebb . . 109.7(2) yes
Heab Ceb Cfb . . 144.08(14) yes
Heab Ceb Hfab . . 151.61(14) yes
Heab Ceb Chb . . 89.57(13) yes
Heab Ceb Hhab . . 66.30(11) yes
Hebb Ceb Cfb . . 90.75(14) yes
Hebb Ceb Hfab . . 68.22(12) yes
Hebb Ceb Chb . . 145.61(16) yes
Hebb Ceb Hhab . . 152.30(15) yes
Cfb Ceb Hfab . . 22.54(6) yes
Cfb Ceb Chb . . 59.78(8) yes
Cfb Ceb Hhab . . 81.78(7) yes
Hfab Ceb Chb . . 81.27(7) yes
Hfab Ceb Hhab . . 101.85(7) yes
Chb Ceb Hhab . . 23.28(5) yes
Ho3b Cfb N1b . . 92.0(6) yes
Ho3b Cfb N2b . . 149.9(6) yes
Ho3b Cfb N3b . . 38.0(6) yes
Ho3b Cfb N4b . . 94.9(7) yes
Ho3b Cfb Ccb . . 61.2(6) yes
Ho3b Cfb Hcbb . . 61.4(6) yes
Ho3b Cfb Ceb . . 121.1(6) yes
Ho3b Cfb Hebb . . 116.2(6) yes
Ho3b Cfb Hfab . . 84.6(7) yes
Ho3b Cfb Hfbb . . 91.0(6) yes
Ho3b Cfb Cgb . . 65.2(7) yes
Ho3b Cfb Hgab . . 68.0(6) yes
Ho3b Cfb Chb . . 125.1(7) yes
Ho3b Cfb Hhbb . . 122.5(6) yes
N1b Cfb N2b . . 59.88(9) yes
N1b Cfb N3b . . 59.81(9) yes
N1b Cfb N4b . . 51.19(5) yes
N1b Cfb Ccb . . 31.49(5) yes
N1b Cfb Hcbb . . 43.18(4) yes
N1b Cfb Ceb . . 31.58(5) yes
N1b Cfb Hebb . . 43.28(4) yes
N1b Cfb Hfab . . 99.69(13) yes
N1b Cfb Hfbb . . 150.82(17) yes
N1b Cfb Cgb . . 64.81(7) yes
N1b Cfb Hgab . . 86.73(7) yes
N1b Cfb Chb . . 65.15(7) yes
N1b Cfb Hhbb . . 87.76(7) yes
N2b Cfb N3b . . 112.25(16) yes
N2b Cfb N4b . . 60.10(11) yes
N2b Cfb Ccb . . 91.37(11) yes
N2b Cfb Hcbb . . 98.03(10) yes
N2b Cfb Ceb . . 35.98(8) yes
N2b Cfb Hebb . . 51.12(9) yes
N2b Cfb Hfab . . 108.88(17) yes
N2b Cfb Hfbb . . 108.44(15) yes
N2b Cfb Cgb . . 91.23(13) yes
N2b Cfb Hgab . . 97.85(12) yes
N2b Cfb Chb . . 36.26(10) yes
N2b Cfb Hhbb . . 51.94(9) yes
N3b Cfb N4b . . 59.50(10) yes
N3b Cfb Ccb . . 35.92(9) yes
N3b Cfb Hcbb . . 51.08(8) yes
N3b Cfb Ceb . . 91.39(11) yes
N3b Cfb Hebb . . 98.05(11) yes
N3b Cfb Hfab . . 108.76(15) yes
N3b Cfb Hfbb . . 108.99(17) yes
N3b Cfb Cgb . . 35.66(9) yes
N3b Cfb Hgab . . 51.52(9) yes
N3b Cfb Chb . . 90.97(13) yes
N3b Cfb Hhbb . . 98.55(12) yes
N4b Cfb Ccb . . 64.95(7) yes
N4b Cfb Hcbb . . 86.20(7) yes
N4b Cfb Ceb . . 65.39(8) yes
N4b Cfb Hebb . . 86.56(7) yes
N4b Cfb Hfab . . 150.87(15) yes
N4b Cfb Hfbb . . 99.64(15) yes
N4b Cfb Cgb . . 31.13(6) yes
N4b Cfb Hgab . . 43.14(5) yes
N4b Cfb Chb . . 31.47(6) yes
N4b Cfb Hhbb . . 44.52(5) yes
Ccb Cfb Hcbb . . 21.99(5) yes
Ccb Cfb Ceb . . 60.26(7) yes
Ccb Cfb Hebb . . 62.45(6) yes
Ccb Cfb Hfab . . 89.94(13) yes
Ccb Cfb Hfbb . . 144.90(17) yes
Ccb Cfb Cgb . . 59.68(8) yes
Ccb Cfb Hgab . . 81.47(8) yes
Ccb Cfb Chb . . 90.08(9) yes
Ccb Cfb Hhbb . . 109.10(9) yes
Hcbb Cfb Ceb . . 62.38(6) yes
Hcbb Cfb Hebb . . 55.09(5) yes
Hcbb Cfb Hfab . . 67.95(11) yes
Hcbb Cfb Hfbb . . 152.25(14) yes
Hcbb Cfb Cgb . . 80.66(7) yes
Hcbb Cfb Hgab . . 101.26(7) yes
Hcbb Cfb Chb . . 107.84(9) yes
Hcbb Cfb Hhbb . . 129.19(9) yes
Ceb Cfb Hebb . . 21.96(6) yes
Ceb Cfb Hfab . . 89.91(13) yes
Ceb Cfb Hfbb . . 144.42(15) yes
Ceb Cfb Cgb . . 90.04(9) yes
Ceb Cfb Hgab . . 108.18(9) yes
Ceb Cfb Chb . . 60.33(8) yes
Ceb Cfb Hhbb . . 82.30(7) yes
Hebb Cfb Hfab . . 67.95(11) yes
Hebb Cfb Hfbb . . 151.63(15) yes
Hebb Cfb Cgb . . 107.65(9) yes
Hebb Cfb Hgab . . 128.23(9) yes
Hebb Cfb Chb . . 81.30(7) yes
Hebb Cfb Hhbb . . 101.93(7) yes
Hfab Cfb Hfbb . . 109.5(2) yes
Hfab Cfb Cgb . . 144.41(14) yes
Hfab Cfb Hgab . . 152.13(14) yes
Hfab Cfb Chb . . 145.12(16) yes
Hfab Cfb Hhbb . . 151.78(15) yes
Hfbb Cfb Cgb . . 90.41(15) yes
Hfbb Cfb Hgab . . 67.63(13) yes
Hfbb Cfb Chb . . 89.66(14) yes
Hfbb Cfb Hhbb . . 66.40(12) yes
Cgb Cfb Hgab . . 22.78(5) yes
Cgb Cfb Chb . . 59.87(8) yes
Cgb Cfb Hhbb . . 63.07(7) yes
Hgab Cfb Chb . . 61.85(7) yes
Hgab Cfb Hhbb . . 54.64(5) yes
Chb Cfb Hhbb . . 23.26(5) yes
Ho3b Cgb N1b . . 89.8(6) yes
Ho3b Cgb N2b . . 90.1(6) yes
Ho3b Cgb N3b . . 33.9(6) yes
Ho3b Cgb N4b . . 146.1(6) yes
Ho3b Cgb Ccb . . 59.6(6) yes
Ho3b Cgb Hcab . . 61.8(5) yes
Ho3b Cgb Cdb . . 119.9(6) yes
Ho3b Cgb Hdab . . 117.4(5) yes
Ho3b Cgb Cfb . . 60.5(6) yes
Ho3b Cgb Hfbb . . 63.3(5) yes
Ho3b Cgb Hgab . . 91.5(5) yes
Ho3b Cgb Hgbb . . 89.3(5) yes
Ho3b Cgb Chb . . 120.0(6) yes
Ho3b Cgb Hhbb . . 117.4(5) yes
N1b Cgb N2b . . 51.26(5) yes
N1b Cgb N3b . . 59.98(9) yes
N1b Cgb N4b . . 59.87(9) yes
N1b Cgb Ccb . . 31.55(5) yes
N1b Cgb Hcab . . 43.71(4) yes
N1b Cgb Cdb . . 31.43(6) yes
N1b Cgb Hdab . . 43.41(4) yes
N1b Cgb Cfb . . 65.03(7) yes
N1b Cgb Hfbb . . 86.84(7) yes
N1b Cgb Hgab . . 150.10(15) yes
N1b Cgb Hgbb . . 100.02(13) yes
N1b Cgb Chb . . 65.14(6) yes
N1b Cgb Hhbb . . 87.41(6) yes
N2b Cgb N3b . . 59.55(10) yes
N2b Cgb N4b . . 59.86(11) yes
N2b Cgb Ccb . . 65.18(7) yes
N2b Cgb Hcab . . 86.82(7) yes
N2b Cgb Cdb . . 65.10(7) yes
N2b Cgb Hdab . . 86.62(7) yes
N2b Cgb Cfb . . 31.03(6) yes
N2b Cgb Hfbb . . 43.24(5) yes
N2b Cgb Hgab . . 98.86(14) yes
N2b Cgb Hgbb . . 151.28(15) yes
N2b Cgb Chb . . 31.30(6) yes
N2b Cgb Hhbb . . 43.83(5) yes
N3b Cgb N4b . . 112.21(16) yes
N3b Cgb Ccb . . 36.19(9) yes
N3b Cgb Hcab . . 51.45(8) yes
N3b Cgb Cdb . . 91.41(12) yes
N3b Cgb Hdab . . 98.47(11) yes
N3b Cgb Cfb . . 35.90(9) yes
N3b Cgb Hfbb . . 51.36(9) yes
N3b Cgb Hgab . . 109.14(19) yes
N3b Cgb Hgbb . . 109.00(16) yes
N3b Cgb Chb . . 90.84(12) yes
N3b Cgb Hhbb . . 97.78(11) yes
N4b Cgb Ccb . . 91.42(11) yes
N4b Cgb Hcab . . 98.53(11) yes
N4b Cgb Cdb . . 35.96(8) yes
N4b Cgb Hdab . . 51.13(9) yes
N4b Cgb Cfb . . 90.89(12) yes
N4b Cgb Hfbb . . 97.71(12) yes
N4b Cgb Hgab . . 107.28(16) yes
N4b Cgb Hgbb . . 109.31(19) yes
N4b Cgb Chb . . 36.13(10) yes
N4b Cgb Hhbb . . 51.96(9) yes
Ccb Cgb Hcab . . 22.32(5) yes
Ccb Cgb Cdb . . 60.23(7) yes
Ccb Cgb Hdab . . 62.63(7) yes
Ccb Cgb Cfb . . 60.15(8) yes
Ccb Cgb Hfbb . . 81.65(8) yes
Ccb Cgb Hgab . . 145.30(18) yes
Ccb Cgb Hgbb . . 90.07(13) yes
Ccb Cgb Chb . . 90.15(9) yes
Ccb Cgb Hhbb . . 108.68(9) yes
Hcab Cgb Cdb . . 62.86(6) yes
Hcab Cgb Hdab . . 55.52(5) yes
Hcab Cgb Cfb . . 81.38(8) yes
Hcab Cgb Hfbb . . 101.58(8) yes
Hcab Cgb Hgab . . 152.88(16) yes
Hcab Cgb Hgbb . . 67.75(11) yes
Hcab Cgb Chb . . 108.36(8) yes
Hcab Cgb Hhbb . . 129.26(8) yes
Cdb Cgb Hdab . . 22.24(5) yes
Cdb Cgb Cfb . . 89.85(9) yes
Cdb Cgb Hfbb . . 107.99(9) yes
Cdb Cgb Hgab . . 143.23(15) yes
Cdb Cgb Hgbb . . 90.54(14) yes
Cdb Cgb Chb . . 60.10(7) yes
Cdb Cgb Hhbb . . 82.03(7) yes
Hdab Cgb Cfb . . 107.93(9) yes
Hdab Cgb Hfbb . . 128.42(8) yes
Hdab Cgb Hgab . . 150.72(17) yes
Hdab Cgb Hgbb . . 68.30(12) yes
Hdab Cgb Chb . . 81.26(7) yes
Hdab Cgb Hhbb . . 101.89(7) yes
Cfb Cgb Hfbb . . 22.58(5) yes
Cfb Cgb Hgab . . 89.91(15) yes
Cfb Cgb Hgbb . . 144.89(16) yes
Cfb Cgb Chb . . 59.52(8) yes
Cfb Cgb Hhbb . . 62.06(6) yes
Hfbb Cgb Hgab . . 67.33(13) yes
Hfbb Cgb Hgbb . . 151.94(16) yes
Hfbb Cgb Chb . . 61.83(7) yes
Hfbb Cgb Hhbb . . 54.12(5) yes
Hgab Cgb Hgbb . . 109.9(2) yes
Hgab Cgb Chb . . 88.62(12) yes
Hgab Cgb Hhbb . . 65.60(10) yes
Hgbb Cgb Chb . . 145.43(17) yes
Hgbb Cgb Hhbb . . 152.39(17) yes
Chb Cgb Hhbb . . 23.03(5) yes
N1b Chb N2b . . 59.97(8) yes
N1b Chb N3b . . 51.38(5) yes
N1b Chb N4b . . 59.79(9) yes
N1b Chb Cdb . . 31.40(6) yes
N1b Chb Hdbb . . 43.80(4) yes
N1b Chb Ceb . . 31.63(5) yes
N1b Chb Heab . . 43.88(4) yes
N1b Chb Cfb . . 65.28(6) yes
N1b Chb Hfab . 1_455 118.79(7) yes
N1b Chb Hfbb . . 87.49(6) yes
N1b Chb Cgb . . 65.05(6) yes
N1b Chb Hgab . . 87.50(5) yes
N1b Chb Hhbb . . 151.98(14) yes
N1b Chb Hhab . . 99.73(12) yes
N2b Chb N3b . . 60.11(9) yes
N2b Chb N4b . . 112.43(14) yes
N2b Chb Cdb . . 91.37(11) yes
N2b Chb Hdbb . . 98.31(11) yes
N2b Chb Ceb . . 35.78(9) yes
N2b Chb Heab . . 51.34(9) yes
N2b Chb Cfb . . 35.93(9) yes
N2b Chb Hfab . 1_455 172.56(12) yes
N2b Chb Hfbb . . 51.56(9) yes
N2b Chb Cgb . . 91.64(11) yes
N2b Chb Hgab . . 99.11(11) yes
N2b Chb Hhbb . . 108.60(18) yes
N2b Chb Hhab . . 107.69(17) yes
N3b Chb N4b . . 59.83(10) yes
N3b Chb Cdb . . 65.25(7) yes
N3b Chb Hdbb . . 87.36(6) yes
N3b Chb Ceb . . 65.27(7) yes
N3b Chb Heab . . 87.27(6) yes
N3b Chb Cfb . . 31.73(6) yes
N3b Chb Hfab . 1_455 112.98(7) yes
N3b Chb Hfbb . . 44.21(5) yes
N3b Chb Cgb . . 31.53(7) yes
N3b Chb Hgab . . 44.23(5) yes
N3b Chb Hhbb . . 100.61(13) yes
N3b Chb Hhab . . 151.09(14) yes
N4b Chb Cdb . . 35.97(9) yes
N4b Chb Hdbb . . 51.72(9) yes
N4b Chb Ceb . . 91.42(11) yes
N4b Chb Heab . . 98.44(11) yes
N4b Chb Cfb . . 91.56(11) yes
N4b Chb Hfab . 1_455 63.20(10) yes
N4b Chb Hfbb . . 98.84(11) yes
N4b Chb Cgb . . 35.71(9) yes
N4b Chb Hgab . . 51.42(9) yes
N4b Chb Hhbb . . 109.99(17) yes
N4b Chb Hhab . . 109.75(18) yes
Cdb Chb Hdbb . . 22.87(5) yes
Cdb Chb Ceb . . 60.28(8) yes
Cdb Chb Heab . . 62.74(7) yes
Cdb Chb Cfb . . 90.36(8) yes
Cdb Chb Hfab . 1_455 87.70(8) yes
Cdb Chb Hfbb . . 109.01(8) yes
Cdb Chb Cgb . . 59.88(7) yes
Cdb Chb Hgab . . 81.79(7) yes
Cdb Chb Hhbb . . 145.96(16) yes
Cdb Chb Hhab . . 90.54(13) yes
Hdbb Chb Ceb . . 62.75(7) yes
Hdbb Chb Heab . . 55.02(5) yes
Hdbb Chb Cfb . . 108.74(8) yes
Hdbb Chb Hfab . 1_455 83.62(6) yes
Hdbb Chb Hfbb . . 129.83(7) yes
Hdbb Chb Cgb . . 81.64(7) yes
Hdbb Chb Hgab . . 102.12(7) yes
Hdbb Chb Hhbb . . 152.42(17) yes
Hdbb Chb Hhab . . 67.68(11) yes
Ceb Chb Heab . . 22.75(5) yes
Ceb Chb Cfb . . 59.89(8) yes
Ceb Chb Hfab . 1_455 146.24(9) yes
Ceb Chb Hfbb . . 81.63(8) yes
Ceb Chb Cgb . . 90.22(8) yes
Ceb Chb Hgab . . 109.07(8) yes
Ceb Chb Hhbb . . 144.38(18) yes
Ceb Chb Hhab . . 89.55(13) yes
Heab Chb Cfb . . 81.50(8) yes
Heab Chb Hfab . 1_455 133.74(8) yes
Heab Chb Hfbb . . 101.84(8) yes
Heab Chb Cgb . . 108.54(8) yes
Heab Chb Hgab . . 129.81(7) yes
Heab Chb Hhbb . . 150.67(16) yes
Heab Chb Hhab . . 66.80(11) yes
Cfb Chb Hfab . 1_455 136.67(9) yes
Cfb Chb Hfbb . . 22.92(5) yes
Cfb Chb Cgb . . 60.61(8) yes
Cfb Chb Hgab . . 63.44(7) yes
Cfb Chb Hhbb . . 90.46(14) yes
Cfb Chb Hhab . . 143.62(17) yes
Hfab Chb Hfbb 1_455 . 121.96(7) yes
Hfab Chb Cgb 1_455 . 81.50(8) yes
Hfab Chb Hgab 1_455 . 73.46(6) yes
Hfab Chb Hhbb 1_455 . 68.92(12) yes
Hfab Chb Hhab 1_455 . 79.70(13) yes
Hfbb Chb Cgb . . 63.38(7) yes
Hfbb Chb Hgab . . 55.87(5) yes
Hfbb Chb Hhbb . . 67.54(12) yes
Hfbb Chb Hhab . . 150.28(16) yes
Cgb Chb Hgab . . 23.13(5) yes
Cgb Chb Hhbb . . 91.43(13) yes
Cgb Chb Hhab . . 145.43(17) yes
Hgab Chb Hhbb . . 68.30(11) yes
Hgab Chb Hhab . . 152.30(17) yes
Hhbb Chb Hhab . . 108.27(16) yes

loop_
_geom_bond_atom_site_label_1
_geom_bond_atom_site_label_2
_geom_bond_site_symmetry_2
_geom_bond_distance
_geom_bond_publ_flag
O1a Ho1a . 1.10(2) yes
O1a O2a . 2.147(5) yes
O1a C1a . 1.291(4) yes
O1a C2a . 2.344(3) yes
O1a H2aa . 2.736(3) yes
O1a H2ab . 2.417(3) yes
O1a H7ab 3_867 2.943(3) yes
O1a O1am . 0.065(4) yes
O1a O2am . 2.186(3) yes
O1a N1b 2_746 2.692(3) yes
Ho1a O2a . 2.29(2) yes
Ho1a C1a . 1.97(2) yes
Ho1a O1am . 1.13(2) yes
Ho1a O2am . 2.31(2) yes
Ho1a N1b 2_746 1.61(2) yes
Ho1a Ccb 2_746 2.56(3) yes
Ho1a Hcbb 2_746 2.71(3) yes
Ho1a Hcab 2_746 2.73(2) yes
Ho1a Cdb 2_746 2.53(2) yes
Ho1a Hdab 2_746 2.69(2) yes
Ho1a Hdbb 2_746 2.68(2) yes
Ho1a Ceb 2_746 2.53(2) yes
Ho1a Heab 2_746 2.68(2) yes
Ho1a Hebb 2_746 2.68(2) yes
O2a C1a . 1.175(4) yes
O2a C2a . 2.361(4) yes
O2a H2aa . 2.789(4) yes
O2a C3a . 2.886(4) yes
O2a H3aa . 2.671(3) yes
O2a O1am . 2.192(3) yes
O2a O2am . 0.095(3) yes
O2a Heaa 2_646 2.827(3) yes
O2a Hhaa 2_646 2.447(3) yes
O2a Hcbb 2_746 2.990(3) yes
O2a Hdab 2_646 2.787(4) yes
O2a Hdbb 2_646 2.958(4) yes
O3a Ho3a . 1.08(3) yes
O3a O4a . 2.077(5) yes
O3a Caa . 2.319(3) yes
O3a Haab . 2.670(3) yes
O3a Haaa . 2.419(3) yes
O3a Cba . 1.265(4) yes
O3a O3am . 0.087(4) yes
O3a O4am . 2.153(3) yes
O3a N3a . 2.665(4) yes
Ho3a O4a . 2.22(2) yes
Ho3a Cba . 1.94(2) yes
Ho3a O3am . 1.12(3) yes
Ho3a O4am . 2.29(2) yes
Ho3a N3a . 1.61(3) yes
Ho3a Cca . 2.51(3) yes
Ho3a Hcba . 2.61(3) yes
Ho3a Hcaa . 2.71(3) yes
Ho3a Cfa . 2.47(2) yes
Ho3a Hfaa . 2.57(3) yes
Ho3a Hfba . 2.67(2) yes
Ho3a Cga . 2.64(3) yes
Ho3a Hgaa . 2.83(3) yes
Ho3a Hgba . 2.83(3) yes
O4a C9a . 2.880(4) yes
O4a H9aa . 2.661(4) yes
O4a Caa . 2.344(5) yes
O4a Haab . 2.822(4) yes
O4a Cba . 1.138(5) yes
O4a O3am . 2.160(4) yes
O4a O4am . 0.135(4) yes
O4a Hebb 4_565 2.584(4) yes
O4a Hhab 4_665 2.713(4) yes
C1a C2a . 1.491(2) yes
C1a H2aa . 2.0046(18) yes
C1a H2ab . 2.029(2) yes
C1a C3a . 2.534(3) yes
C1a H3ab . 2.774(2) yes
C1a H3aa . 2.691(2) yes
C1a O1am . 1.320(2) yes
C1a O2am . 1.220(2) yes
C2a H2aa . 0.9755(18) yes
C2a H2ab . 0.9765(17) yes
C2a C3a . 1.505(3) yes
C2a H3ab . 2.047(2) yes
C2a H3aa . 2.0290(19) yes
C2a C4a . 2.510(2) yes
C2a H4ab . 2.6601(17) yes
C2a H4aa . 2.7002(16) yes
C2a O1am . 2.3428(16) yes
C2a O2am . 2.3966(18) yes
C3a H2aa . 2.027(2) yes
C3a H2ab . 2.0496(19) yes
C3a H3ab . 0.9830(18) yes
C3a H3aa . 0.9498(17) yes
C3a C4a . 1.512(2) yes
C3a H4ab . 2.0507(18) yes
C3a H4aa . 2.0333(17) yes
C3a C5a . 2.552(2) yes
C3a H5ab . 2.7618(18) yes
C3a H5aa . 2.7227(17) yes
C3a O2am . 2.9228(16) yes
C4a H2aa . 2.6401(18) yes
C4a H2ab . 2.7296(17) yes
C4a H3ab . 2.0596(17) yes
C4a H3aa . 2.0211(18) yes
C4a H4ab . 0.9898(18) yes
C4a H4aa . 0.9721(18) yes
C4a C5a . 1.508(3) yes
C4a H5ab . 2.046(2) yes
C4a H5aa . 2.0518(19) yes
C4a C6a . 2.522(2) yes
C4a H6ab . 2.6845(17) yes
C4a H6aa . 2.6985(16) yes
C5a H3ab . 2.7304(16) yes
C5a H3aa . 2.7478(17) yes
C5a H4ab . 2.0498(19) yes
C5a H4aa . 2.0349(19) yes
C5a H5ab . 0.9790(18) yes
C5a H5aa . 0.9875(18) yes
C5a C6a . 1.515(2) yes
C5a H6ab . 2.0491(18) yes
C5a H6aa . 2.0394(17) yes
C5a C7a . 2.559(2) yes
C5a H7ab . 2.8210(17) yes
C5a H7aa . 2.6998(17) yes
C6a H4ab . 2.7221(17) yes
C6a H4aa . 2.6733(18) yes
C6a H5ab . 2.0560(17) yes
C6a H5aa . 2.0611(18) yes
C6a H6ab . 0.9803(19) yes
C6a H6aa . 0.9823(18) yes
C6a C7a . 1.510(3) yes
C6a H7ab . 2.055(2) yes
C6a H7aa . 2.051(2) yes
C6a C8a . 2.520(2) yes
C6a H8ab . 2.6887(17) yes
C6a H8aa . 2.7153(16) yes
C7a H5ab . 2.7493(16) yes
C7a H5aa . 2.7647(17) yes
C7a H6ab . 2.0485(19) yes
C7a H6aa . 2.0397(19) yes
C7a H7ab . 0.9738(18) yes
C7a H7aa . 0.9812(18) yes
C7a C8a . 1.521(2) yes
C7a H8ab . 2.0636(18) yes
C7a H8aa . 2.0572(17) yes
C7a C9a . 2.564(2) yes
C7a H9ab . 2.7141(17) yes
C7a H9aa . 2.8209(17) yes
C8a H6ab . 2.7541(17) yes
C8a H6aa . 2.6323(18) yes
C8a H7ab . 2.0531(18) yes
C8a H7aa . 2.0574(19) yes
C8a H8ab . 0.9821(19) yes
C8a H8aa . 0.9828(18) yes
C8a C9a . 1.515(3) yes
C8a H9ab . 2.063(2) yes
C8a H9aa . 2.047(2) yes
C8a Caa . 2.501(2) yes
C8a Haab . 2.6125(17) yes
C8a Haaa . 2.7455(16) yes
C9a H7ab . 2.7308(16) yes
C9a H7aa . 2.7728(17) yes
C9a H8ab . 2.0417(19) yes
C9a H8aa . 2.0459(19) yes
C9a H9ab . 0.9826(19) yes
C9a H9aa . 0.9596(17) yes
C9a Caa . 1.513(2) yes
C9a Haab . 2.0464(19) yes
C9a Haaa . 2.0622(16) yes
C9a Cba . 2.541(3) yes
C9a O4am . 2.8712(17) yes
Caa H8ab . 2.7223(16) yes
Caa H8aa . 2.6025(17) yes
Caa H9ab . 2.0485(18) yes
Caa H9aa . 2.0381(17) yes
Caa Haab . 0.9862(19) yes
Caa Haaa . 0.9851(16) yes
Caa Cba . 1.489(3) yes
Caa O3am . 2.3339(16) yes
Caa O4am . 2.3578(19) yes
Cba H9ab . 2.800(2) yes
Cba H9aa . 2.677(2) yes
Cba Haab . 2.014(2) yes
Cba Haaa . 2.023(2) yes
Cba O3am . 1.327(2) yes
Cba O4am . 1.194(2) yes
O1b Ho1b . 1.13(3) yes
O1b O2b . 2.139(5) yes
O1b C1b . 1.297(4) yes
O1b C2b . 2.344(3) yes
O1b H2ba . 2.612(3) yes
O1b H2bb . 2.472(3) yes
O1b O1bm . 0.065(4) yes
O1b O2bm . 2.160(4) yes
O1b N1a 2_746 2.701(3) yes
O1b Hfbb 3_766 2.855(4) yes
Ho1b O2b . 2.28(3) yes
Ho1b C1b . 1.99(2) yes
Ho1b O1bm . 1.17(3) yes
Ho1b O2bm . 2.29(2) yes
Ho1b N1a 2_746 1.61(2) yes
Ho1b Cca 2_746 2.45(3) yes
Ho1b Hcba 2_746 2.65(3) yes
Ho1b Hcaa 2_746 2.53(3) yes
Ho1b Cda 2_746 2.47(2) yes
Ho1b Hdaa 2_746 2.54(3) yes
Ho1b Hdba 2_746 2.70(2) yes
Ho1b Cea 2_746 2.67(2) yes
Ho1b Heaa 2_746 2.88(2) yes
Ho1b Heba 2_746 2.84(3) yes
O2b H2aa . 2.977(3) yes
O2b C1b . 1.164(5) yes
O2b C2b . 2.364(4) yes
O2b H2ba . 2.885(4) yes
O2b C3b . 2.864(4) yes
O2b H3ba . 2.647(3) yes
O2b O1bm . 2.193(4) yes
O2b O2bm . 0.030(4) yes
O2b Hdaa 2_646 2.742(4) yes
O2b Hdba 2_646 2.793(4) yes
O2b Hhbb 3_666 2.722(4) yes
O3b Ho3b . 1.04(3) yes
O3b O4b . 2.144(5) yes
O3b H2ba 3_766 2.963(3) yes
O3b Cab . 2.329(3) yes
O3b Habb . 2.529(3) yes
O3b Haba . 2.522(3) yes
O3b Cbb . 1.297(4) yes
O3b O3bm . 0.064(3) yes
O3b O4bm . 2.193(3) yes
O3b N3b . 2.699(3) yes
Ho3b O4b . 2.28(2) yes
Ho3b Cbb . 1.93(2) yes
Ho3b O3bm . 1.04(3) yes
Ho3b O4bm . 2.31(2) yes
Ho3b N3b . 1.67(3) yes
Ho3b Ccb . 2.52(3) yes
Ho3b Hcbb . 2.62(3) yes
Ho3b Hcab . 2.70(3) yes
Ho3b Cfb . 2.56(2) yes
Ho3b Hfab . 2.66(2) yes
Ho3b Hfbb . 2.76(2) yes
Ho3b Cgb . 2.67(3) yes
Ho3b Hgab . 2.88(3) yes
Ho3b Hgbb . 2.83(3) yes
O4b H8bb 1_455 2.994(4) yes
O4b C9b . 2.854(4) yes
O4b H9bb . 2.917(4) yes
O4b H9ba . 2.705(3) yes
O4b Cab . 2.355(4) yes
O4b Habb . 2.914(4) yes
O4b Haba . 2.980(4) yes
O4b Cbb . 1.157(4) yes
O4b O3bm . 2.198(3) yes
O4b O4bm . 0.064(4) yes
O4b Hfaa . 2.874(4) yes
O4b Hfba . 2.757(4) yes
O4b Hhba 1_655 2.860(4) yes
C1b C2b . 1.493(2) yes
C1b H2ba . 2.0090(18) yes
C1b H2bb . 2.0172(19) yes
C1b C3b . 2.543(3) yes
C1b H3bb . 2.828(2) yes
C1b H3ba . 2.671(2) yes
C1b O1bm . 1.330(3) yes
C1b O2bm . 1.192(2) yes
C2b H2ba . 0.9838(18) yes
C2b H2bb . 0.9757(18) yes
C2b C3b . 1.506(3) yes
C2b H3bb . 2.0469(19) yes
C2b H3ba . 2.0384(19) yes
C2b C4b . 2.510(2) yes
C2b H4bb . 2.6580(16) yes
C2b H4ba . 2.6859(15) yes
C2b O1bm . 2.3404(16) yes
C2b O2bm . 2.3908(18) yes
C3b H2ba . 2.0469(19) yes
C3b H2bb . 2.0510(19) yes
C3b H3bb . 0.9835(17) yes
C3b H3ba . 0.9577(18) yes
C3b C4b . 1.513(2) yes
C3b H4bb . 2.0404(17) yes
C3b H4ba . 2.0308(16) yes
C3b C5b . 2.559(2) yes
C3b H5bb . 2.7916(17) yes
C3b H5ba . 2.7161(16) yes
C3b O2bm . 2.8832(16) yes
C4b H2ba . 2.6204(18) yes
C4b H2bb . 2.7752(17) yes
C4b H3bb . 2.0491(17) yes
C4b H3ba . 2.0362(18) yes
C4b H4bb . 0.9728(19) yes
C4b H4ba . 0.9712(17) yes
C4b C5b . 1.508(3) yes
C4b H5bb . 2.0545(19) yes
C4b H5ba . 2.046(2) yes
C4b C6b . 2.527(2) yes
C4b H6bb . 2.6811(16) yes
C4b H6ba . 2.7116(16) yes
C5b H3bb . 2.7401(16) yes
C5b H3ba . 2.7550(17) yes
C5b H4bb . 2.043(2) yes
C5b H4ba . 2.034(2) yes
C5b H5bb . 0.9871(18) yes
C5b H5ba . 0.9800(19) yes
C5b C6b . 1.513(2) yes
C5b H6bb . 2.0450(18) yes
C5b H6ba . 2.0337(16) yes
C5b C7b . 2.561(2) yes
C5b H7bb . 2.7969(18) yes
C5b H7ba . 2.7209(17) yes
C6b H4bb . 2.7356(17) yes
C6b H4ba . 2.6685(18) yes
C6b H5bb . 2.0519(16) yes
C6b H5ba . 2.0524(18) yes
C6b H6bb . 0.9758(19) yes
C6b H6ba . 0.9778(17) yes
C6b C7b . 1.511(3) yes
C6b H7bb . 2.0631(19) yes
C6b H7ba . 2.045(2) yes
C6b C8b . 2.527(2) yes
C6b H8bb . 2.7273(17) yes
C6b H8ba . 2.6727(16) yes
C7b H5bb . 2.7334(15) yes
C7b H5ba . 2.7735(17) yes
C7b H6bb . 2.0421(19) yes
C7b H6ba . 2.0406(19) yes
C7b H7bb . 0.9952(18) yes
C7b H7ba . 0.9724(19) yes
C7b C8b . 1.516(2) yes
C7b H8bb . 2.0564(18) yes
C7b H8ba . 2.0370(16) yes
C7b C9b . 2.559(2) yes
C7b H9bb . 2.7359(17) yes
C7b H9ba . 2.7628(17) yes
C8b H6bb . 2.7248(17) yes
C8b H6ba . 2.6730(17) yes
C8b H7bb . 2.0580(17) yes
C8b H7ba . 2.0525(18) yes
C8b H8bb . 0.9844(19) yes
C8b H8ba . 0.9682(18) yes
C8b C9b . 1.509(3) yes
C8b H9bb . 2.046(2) yes
C8b H9ba . 2.0417(19) yes
C8b Cab . 2.510(2) yes
C8b Habb . 2.6414(17) yes
C8b Haba . 2.7240(16) yes
C9b H7bb . 2.7679(15) yes
C9b H7ba . 2.7352(16) yes
C9b H8bb . 2.0388(19) yes
C9b H8ba . 2.0379(18) yes
C9b H9bb . 0.9870(19) yes
C9b H9ba . 0.9572(17) yes
C9b Cab . 1.509(2) yes
C9b Habb . 2.0334(18) yes
C9b Haba . 2.0423(16) yes
C9b Cbb . 2.547(2) yes
C9b O4bm . 2.8926(17) yes
Cab H8bb . 2.6825(16) yes
Cab H8ba . 2.6719(17) yes
Cab H9bb . 2.0612(18) yes
Cab H9ba . 2.0304(16) yes
Cab Habb . 0.9630(19) yes
Cab Haba . 0.9770(17) yes
Cab Cbb . 1.491(3) yes
Cab O3bm . 2.3635(16) yes
Cab O4bm . 2.4147(19) yes
Cbb H9bb . 2.8059(19) yes
Cbb H9ba . 2.6912(19) yes
Cbb Habb . 1.999(2) yes
Cbb Haba . 2.0232(19) yes
Cbb O3bm . 1.350(2) yes
Cbb O4bm . 1.220(2) yes
Cbb Hhba 1_655 2.979(2) yes
O1am H2aa . 2.7176 yes
O1am H2ab . 2.4052 yes
O1am H7ab 3_867 2.9338 yes
O1am O2am . 2.2292 yes
O1am Heaa 2_746 2.9734(11) yes
O1am N1b 2_746 2.7120(9) yes
O2am H2aa . 2.7922 yes
O2am H3aa . 2.6853 yes
O2am Heaa 2_646 2.7778(9) yes
O2am Hhaa 2_646 2.3531(9) yes
O2am Hcbb 2_746 2.9538(9) yes
O2am Hdab 2_646 2.7566(11) yes
O2am Hdbb 2_646 2.9774(10) yes
O3am Haab . 2.6759 yes
O3am Haaa . 2.403 yes
O3am O4am . 2.236 yes
O3am N3a . 2.6875(16) yes
O3am Hgaa 1_655 2.9715(11) yes
O4am H9aa . 2.6147 yes
O4am Haab . 2.799 yes
O4am Hdbb 4_665 2.9337(9) yes
O4am Hebb 4_565 2.5377(11) yes
O4am Hhab 4_665 2.5978(10) yes
O1bm H2ba . 2.6058 yes
O1bm H2bb . 2.4461 yes
O1bm O2bm . 2.2145 yes
O1bm N1a 2_746 2.7364(9) yes
O1bm Hfbb 3_766 2.8352(10) yes
O2bm H2aa . 2.9706 yes
O2bm H2ba . 2.909 yes
O2bm H3ba . 2.6569 yes
O2bm Hdaa 2_646 2.7135(10) yes
O2bm Hdba 2_646 2.7644(11) yes
O2bm Hhbb 3_666 2.7138(9) yes
O3bm H2ba 3_766 2.9023 yes
O3bm Habb . 2.563 yes
O3bm Haba . 2.533 yes
O3bm O4bm . 2.2468 yes
O3bm N3b . 2.6957(16) yes
O4bm H8bb 1_455 2.9602 yes
O4bm H9bb . 2.9463 yes
O4bm H9ba . 2.7303 yes
O4bm Habb . 2.9733 yes
O4bm Hfaa . 2.8252(10) yes
O4bm Hfba . 2.6934(11) yes
O4bm Hhba 1_655 2.8683(10) yes
N1a N2a . 2.4389(18) yes
N1a N3a . 2.4375(18) yes
N1a N4a . 2.434(2) yes
N1a Cca . 1.4727(19) yes
N1a Hcba . 1.9974(14) yes
N1a Hcaa . 2.0188(13) yes
N1a Cda . 1.468(2) yes
N1a Hdaa . 2.0016(16) yes
N1a Hdba . 2.0218(15) yes
N1a Cea . 1.477(2) yes
N1a Heaa . 2.0249(13) yes
N1a Heba . 1.9990(15) yes
N1a Cfa . 2.819(2) yes
N1a Cga . 2.814(2) yes
N1a Cha . 2.8164(19) yes
N2a N3a . 2.434(2) yes
N2a N4a . 2.442(3) yes
N2a Cca . 2.826(2) yes
N2a Cda . 2.819(3) yes
N2a Cea . 1.463(2) yes
N2a Heaa . 2.0095(19) yes
N2a Heba . 2.001(2) yes
N2a Cfa . 1.456(2) yes
N2a Hfaa . 2.001(2) yes
N2a Hfba . 2.0074(19) yes
N2a Cga . 2.824(3) yes
N2a Cha . 1.467(3) yes
N2a Hhba . 2.036(2) yes
N2a Hhaa . 2.024(2) yes
N2a Hcab . 2.729(2) yes
N2a Hdab . 2.7646(17) yes
N3a N4a . 2.427(2) yes
N3a Cca . 1.474(2) yes
N3a Hcba . 2.0072(19) yes
N3a Hcaa . 2.0191(18) yes
N3a Cda . 2.816(2) yes
N3a Cea . 2.818(2) yes
N3a Cfa . 1.476(2) yes
N3a Hfaa . 2.018(2) yes
N3a Hfba . 2.0320(18) yes
N3a Cga . 1.468(3) yes
N3a Hgaa . 2.031(2) yes
N3a Hgba . 2.011(2) yes
N3a Cha . 2.807(2) yes
N4a Cca . 2.818(2) yes
N4a Hcba 1_455 2.706(2) yes
N4a Cda . 1.464(2) yes
N4a Hdaa . 1.9986(19) yes
N4a Hdba . 2.0197(19) yes
N4a Cea . 2.825(3) yes
N4a Cfa . 2.816(3) yes
N4a Hfaa 1_455 2.734(2) yes
N4a Cga . 1.456(2) yes
N4a Hgaa . 1.9983(19) yes
N4a Hgba . 2.0041(18) yes
N4a Cha . 1.471(2) yes
N4a Hhba . 2.0559(19) yes
N4a Hhaa . 2.0526(19) yes
Cca Hcba . 0.964(2) yes
Cca Hcaa . 0.978(2) yes
Cca Cda . 2.380(2) yes
Cca Hdaa . 2.570(2) yes
Cca Cea . 2.386(2) yes
Cca Heba . 2.571(2) yes
Cca Cfa . 2.388(2) yes
Cca Hfaa . 2.580(2) yes
Cca Cga . 2.377(3) yes
Cca Hgba . 2.571(2) yes
Cda Hcaa . 2.5839(19) yes
Cda Hdaa . 0.969(2) yes
Cda Hdba . 0.9981(19) yes
Cda Cea . 2.384(3) yes
Cda Heaa . 2.577(2) yes
Cda Cga . 2.368(2) yes
Cda Hgba . 2.570(2) yes
Cda Cha . 2.373(2) yes
Cda Hhaa . 2.5909(18) yes
Cea Hcba . 2.5638(18) yes
Cea Hdba . 2.579(2) yes
Cea Heaa . 0.9929(19) yes
Cea Heba . 0.959(2) yes
Cea Cfa . 2.365(2) yes
Cea Hfaa . 2.559(2) yes
Cea Cha . 2.375(3) yes
Cea Hhaa . 2.577(2) yes
Cfa Hcba . 2.5737(19) yes
Cfa Heba . 2.563(2) yes
Cfa Hfaa . 0.981(2) yes
Cfa Hfba . 0.996(2) yes
Cfa Cga . 2.388(3) yes
Cfa Hgaa . 2.589(2) yes
Cfa Cha . 2.362(3) yes
Cfa Hhba . 2.580(2) yes
Cga Hcaa . 2.576(2) yes
Cga Hdaa . 2.560(2) yes
Cga Hfba . 2.594(2) yes
Cga Hgaa . 1.002(2) yes
Cga Hgba . 0.977(2) yes
Cga Cha . 2.371(2) yes
Cga Hhba . 2.6036(19) yes
Cha Hdba . 2.568(2) yes
Cha Heaa . 2.568(2) yes
Cha Hfba . 2.558(2) yes
Cha Hgaa . 2.552(2) yes
Cha Hhba . 1.019(2) yes
Cha Hhaa . 1.018(2) yes
N1b N2b . 2.4389(18) yes
N1b N3b . 2.4375(19) yes
N1b N4b . 2.4345(19) yes
N1b Ccb . 1.473(2) yes
N1b Hcbb . 1.9974(14) yes
N1b Hcab . 2.0188(13) yes
N1b Cdb . 1.468(2) yes
N1b Hdab . 2.0016(16) yes
N1b Hdbb . 2.0218(15) yes
N1b Ceb . 1.477(2) yes
N1b Heab . 2.0249(13) yes
N1b Hebb . 1.9990(15) yes
N1b Cfb . 2.819(2) yes
N1b Cgb . 2.814(2) yes
N1b Chb . 2.8164(19) yes
N2b Hcaa 4_564 2.739(2) yes
N2b Hdaa 4_564 2.8764(17) yes
N2b Hgba 4_564 2.9204(18) yes
N2b N3b . 2.434(2) yes
N2b N4b . 2.442(3) yes
N2b Ccb . 2.826(2) yes
N2b Cdb . 2.819(3) yes
N2b Ceb . 1.463(2) yes
N2b Heab . 2.0095(19) yes
N2b Hebb . 2.0013(19) yes
N2b Cfb . 1.456(2) yes
N2b Hfab . 2.001(2) yes
N2b Hfbb . 2.0074(19) yes
N2b Cgb . 2.824(3) yes
N2b Chb . 1.467(3) yes
N2b Hhbb . 2.036(2) yes
N2b Hhab . 2.024(2) yes
N3b N4b . 2.427(2) yes
N3b Ccb . 1.474(2) yes
N3b Hcbb . 2.0072(19) yes
N3b Hcab . 2.0191(18) yes
N3b Cdb . 2.816(2) yes
N3b Ceb . 2.818(2) yes
N3b Cfb . 1.476(2) yes
N3b Hfab . 2.018(2) yes
N3b Hfbb . 2.0320(18) yes
N3b Cgb . 1.468(3) yes
N3b Hgab . 2.031(2) yes
N3b Hgbb . 2.011(2) yes
N3b Chb . 2.807(2) yes
N4b Ccb . 2.818(2) yes
N4b Hcbb 1_455 2.762(2) yes
N4b Cdb . 1.464(2) yes
N4b Hdab . 1.9986(19) yes
N4b Hdbb . 2.020(2) yes
N4b Ceb . 2.825(3) yes
N4b Cfb . 2.816(3) yes
N4b Hfab 1_455 2.6470(19) yes
N4b Cgb . 1.456(2) yes
N4b Hgab . 1.998(2) yes
N4b Hgbb . 2.0041(18) yes
N4b Chb . 1.471(2) yes
N4b Hhbb . 2.0559(19) yes
N4b Hhab . 2.0526(19) yes
Ccb Hcbb . 0.964(2) yes
Ccb Hcab . 0.978(2) yes
Ccb Cdb . 2.380(2) yes
Ccb Hdab . 2.570(2) yes
Ccb Ceb . 2.386(2) yes
Ccb Hebb . 2.571(2) yes
Ccb Cfb . 2.388(2) yes
Ccb Hfab . 2.580(2) yes
Ccb Cgb . 2.377(3) yes
Ccb Hgbb . 2.571(2) yes
Cdb Hcbb 1_455 2.975(2) yes
Cdb Hcab . 2.5839(19) yes
Cdb Hdab . 0.969(2) yes
Cdb Hdbb . 0.998(2) yes
Cdb Ceb . 2.384(3) yes
Cdb Heab . 2.577(2) yes
Cdb Cgb . 2.368(2) yes
Cdb Hgbb . 2.570(2) yes
Cdb Chb . 2.373(2) yes
Cdb Hhab . 2.5909(18) yes
Ceb Hcbb . 2.5638(18) yes
Ceb Hdbb . 2.579(2) yes
Ceb Heab . 0.993(2) yes
Ceb Hebb . 0.959(2) yes
Ceb Cfb . 2.365(2) yes
Ceb Hfab . 2.559(2) yes
Ceb Chb . 2.375(3) yes
Ceb Hhab . 2.577(2) yes
Cfb Hcbb . 2.5737(19) yes
Cfb Hebb . 2.563(2) yes
Cfb Hfab . 0.981(2) yes
Cfb Hfbb . 0.996(2) yes
Cfb Cgb . 2.388(3) yes
Cfb Hgab . 2.589(2) yes
Cfb Chb . 2.362(3) yes
Cfb Hhbb . 2.580(2) yes
Cgb Hcab . 2.5759(19) yes
Cgb Hdab . 2.560(2) yes
Cgb Hfbb . 2.594(2) yes
Cgb Hgab . 1.002(2) yes
Cgb Hgbb . 0.977(2) yes
Cgb Chb . 2.371(2) yes
Cgb Hhbb . 2.6036(19) yes
Chb Hdbb . 2.569(2) yes
Chb Heab . 2.568(2) yes
Chb Hfab 1_455 2.962(2) yes
Chb Hfbb . 2.558(2) yes
Chb Hgab . 2.552(2) yes
Chb Hhbb . 1.019(2) yes
Chb Hhab . 1.018(2) yes
